data_7704010
loop_
_publ_author_name
'Malinowski, Przemys\/law J'
'Jaro\'n, Tomasz'
'Doma\'nska, Ma\/lgorzata'
'Slattery, John M.'
'Schmitt, Manuel'
'Krossing, Ingo'

_publ_section_title
;
 Building blocks for the chemistry of perfluorinated alkoxyaluminates
 [Al{OC(CF<sub>3</sub>)<sub>3</sub>}<sub>4</sub>]<sup>-</sup>: simplified
 preparation and characterization of Li<sup>+</sup>-Cs<sup>+</sup>,
 Ag<sup>+</sup>, NH<sub>4</sub><sup>+</sup>,
 N<sub>2</sub>H<sub>5</sub><sup>+</sup> and
 N<sub>2</sub>H<sub>7</sub><sup>+</sup> salts.
;
_journal_issue 23
_journal_name_full 'Dalton transactions (Cambridge, England : 2003)'
_journal_page_first 7766
_journal_page_last 7773
_journal_paper_doi 10.1039/d0dt00592d
_journal_volume 49
_journal_year 2020
_chemical_formula_sum 'C24 Al1.5 Cs1.5 F54 O6'
_chemical_formula_weight 1650.07
_space_group_crystal_system triclinic
_space_group_IT_number 1
_space_group_name_Hall 'P 1'
_space_group_name_H-M_alt 'P 1'
_audit_creation_method SHELXL-2014/7
_audit_update_record
;
2020-03-31 deposited with the CCDC.	2020-04-06 downloaded from the CCDC.
;
_cell_angle_alpha 105.940(2)
_cell_angle_beta 105.366(2)
_cell_angle_gamma 113.601(2)
_cell_formula_units_Z 4
_cell_length_a 17.1845(18)
_cell_length_b 17.4964(18)
_cell_length_c 18.6544(19)
_cell_measurement_reflns_used 5086
_cell_measurement_temperature 100(2)
_cell_measurement_theta_max 30.688
_cell_measurement_theta_min 2.433
_cell_volume 4472.3(8)
_computing_cell_refinement 'SAINT V8.34A'
_computing_data_collection 'APEX2 v2013.10-0'
_computing_data_reduction 'SAINT V8.34A'
_computing_molecular_graphics ShelxLe-1008
_computing_publication_material 'Vesta (Momma, Izumi, 2011)'
_computing_structure_refinement 'SHELXL-2014/7 (Sheldrick, 2014)'
_computing_structure_solution 'SHELXS in SHELXTL Version 2014/3'
_diffrn_ambient_temperature 100(2)
_diffrn_measured_fraction_theta_full 0.872
_diffrn_measured_fraction_theta_max 0.801
_diffrn_measurement_device_type 'Bruker Smart Apex II Quazar'
_diffrn_measurement_method 'omega and phi scans'
_diffrn_radiation_type MoK\a
_diffrn_radiation_wavelength 0.71073
_diffrn_reflns_av_unetI/netI 0.0754
_diffrn_reflns_Laue_measured_fraction_full 0.872
_diffrn_reflns_Laue_measured_fraction_max 0.801
_diffrn_reflns_limit_h_max 22
_diffrn_reflns_limit_h_min -24
_diffrn_reflns_limit_k_max 24
_diffrn_reflns_limit_k_min -21
_diffrn_reflns_limit_l_max 26
_diffrn_reflns_limit_l_min -26
_diffrn_reflns_number 23969
_diffrn_reflns_point_group_measured_fraction_full 0.724
_diffrn_reflns_point_group_measured_fraction_max 0.622
_diffrn_reflns_theta_full 25.242
_diffrn_reflns_theta_max 30.768
_diffrn_reflns_theta_min 1.254
_diffrn_source 'INCOATEC Mo Microsource'
_exptl_absorpt_coefficient_mu 1.526
_exptl_absorpt_correction_T_max 0.746345
_exptl_absorpt_correction_T_min 0.641411
_exptl_absorpt_correction_type multi-scan
_exptl_absorpt_process_details 'TWINABS 2012/1, Sheldrick, University of Goettingen, Germany'
_exptl_crystal_colour colorless
_exptl_crystal_density_diffrn 2.451
_exptl_crystal_description block
_exptl_crystal_F_000 3120
_exptl_crystal_size_max 0.200
_exptl_crystal_size_mid 0.100
_exptl_crystal_size_min 0.080
_refine_diff_density_max 2.169
_refine_diff_density_min -1.746
_refine_diff_density_rms 0.136
_refine_ls_abs_structure_details
;
 Classical Flack method preferred over Parsons because s.u. lower.
;
_refine_ls_abs_structure_Flack 0.340(8)
_refine_ls_extinction_method none
_refine_ls_goodness_of_fit_ref 1.043
_refine_ls_hydrogen_treatment undef
_refine_ls_matrix_type full
_refine_ls_number_parameters 3110
_refine_ls_number_reflns 23969
_refine_ls_number_restraints 85179
_refine_ls_restrained_S_all 0.777
_refine_ls_R_factor_all 0.0804
_refine_ls_R_factor_gt 0.0462
_refine_ls_shift/su_max 0.012
_refine_ls_shift/su_mean 0.001
_refine_ls_structure_factor_coef Fsqd
_refine_ls_weighting_details 'w=1/[\s^2^(Fo^2^)+(0.0442P)^2^] where P=(Fo^2^+2Fc^2^)/3'
_refine_ls_weighting_scheme calc
_refine_ls_wR_factor_gt 0.1071
_refine_ls_wR_factor_ref 0.1304
_reflns_Friedel_coverage 0.554
_reflns_Friedel_fraction_full 0.576
_reflns_Friedel_fraction_max 0.444
_reflns_number_gt 14867
_reflns_number_total 23969
_reflns_threshold_expression 'I > 2\s(I)'
_cod_data_source_file d0dt00592d3.cif
_cod_data_source_block twin5
_cod_depositor_comments 'Adding full bibliography for 7704008--7704017.cif.'
_cod_original_cell_volume 4472.2(8)
_cod_original_formula_sum 'C24 Al1.50 Cs1.50 F54 O6'
_cod_database_code 7704010
_shelx_shelxl_version_number 2014/7
_shelx_space_group_comment
;
The symmetry employed for this shelxl refinement is uniquely defined
by the following loop, which should always be used as a source of
symmetry information in preference to the above space-group names.
They are only intended as comments.
;
_shelx_estimated_absorpt_t_min 0.750
_shelx_estimated_absorpt_t_max 0.888

loop_
_space_group_symop_operation_xyz
'x, y, z'

loop_
_atom_site_label
_atom_site_type_symbol
_atom_site_fract_x
_atom_site_fract_y
_atom_site_fract_z
_atom_site_U_iso_or_equiv
_atom_site_adp_type
_atom_site_occupancy
_atom_site_site_symmetry_order
_atom_site_calc_flag
_atom_site_refinement_flags_posn
_atom_site_refinement_flags_adp
_atom_site_refinement_flags_occupancy
_atom_site_disorder_assembly
_atom_site_disorder_group
O1_6 O -0.2579(6) 0.0407(6) -0.0345(6) 0.014(2) Uani 1 1 d D U . . .
C1_6 C -0.2668(6) -0.0438(7) -0.0686(6) 0.014(2) Uani 1 1 d D U . . .
C2_6 C -0.2069(7) -0.0586(7) -0.0006(6) 0.017(2) Uani 1 1 d D U . . .
F1_6 F -0.1232(5) 0.0177(5) 0.0463(5) 0.025(2) Uani 1 1 d D U . . .
F2_6 F -0.1940(6) -0.1274(6) -0.0336(5) 0.024(2) Uani 1 1 d D U . . .
F3_6 F -0.2487(6) -0.0772(6) 0.0483(5) 0.023(2) Uani 1 1 d D U . . .
C3_6 C -0.3730(7) -0.1176(7) -0.1052(7) 0.021(3) Uani 1 1 d D U . . .
F4_6 F -0.4228(6) -0.1204(7) -0.1743(5) 0.033(2) Uani 1 1 d D U . . .
F5_6 F -0.4098(6) -0.1004(7) -0.0522(6) 0.028(2) Uani 1 1 d D U . . .
F6_6 F -0.3860(6) -0.2020(5) -0.1199(6) 0.031(2) Uani 1 1 d D U . . .
C4_6 C -0.2350(7) -0.0521(7) -0.1404(6) 0.015(2) Uani 1 1 d D U . . .
F7_6 F -0.2646(6) -0.0143(6) -0.1850(5) 0.024(2) Uani 1 1 d D U . . .
F8_6 F -0.2674(6) -0.1386(5) -0.1905(5) 0.028(2) Uani 1 1 d D U . . .
F9_6 F -0.1420(5) -0.0066(6) -0.1096(5) 0.0206(19) Uani 1 1 d D U . . .
O1_24 O 0.1771(6) 0.6802(6) 0.4003(5) 0.014(2) Uani 1 1 d D U . . .
C1_24 C 0.2265(6) 0.6706(6) 0.3563(6) 0.016(2) Uani 1 1 d D U . . .
C2_24 C 0.3301(7) 0.7077(8) 0.4127(7) 0.022(3) Uani 1 1 d D U . . .
F1_24 F 0.3654(6) 0.7897(6) 0.4763(5) 0.032(2) Uani 1 1 d D U . . .
F2_24 F 0.3854(6) 0.7202(7) 0.3744(6) 0.036(3) Uani 1 1 d D U . . .
F3_24 F 0.3382(6) 0.6519(6) 0.4460(6) 0.031(2) Uani 1 1 d D U . . .
C3_24 C 0.1784(7) 0.5649(7) 0.2991(6) 0.020(3) Uani 1 1 d D U . . .
F4_24 F 0.0976(6) 0.5369(6) 0.2362(5) 0.033(2) Uani 1 1 d D U . . .
F5_24 F 0.1583(6) 0.5176(6) 0.3421(5) 0.031(2) Uani 1 1 d D U . . .
F6_24 F 0.2303(7) 0.5468(7) 0.2647(6) 0.036(3) Uani 1 1 d D U . . .
C4_24 C 0.2245(8) 0.7229(8) 0.3015(7) 0.029(3) Uani 1 1 d D U . . .
F7_24 F 0.1396(6) 0.7097(7) 0.2655(6) 0.039(2) Uani 1 1 d D U . . .
F8_24 F 0.2517(7) 0.6996(7) 0.2421(6) 0.046(3) Uani 1 1 d D U . . .
F9_24 F 0.2814(7) 0.8137(6) 0.3475(6) 0.045(3) Uani 1 1 d D U . . .
O1_23 O 0.2253(6) 0.8585(5) 0.5012(6) 0.018(2) Uani 1 1 d D U . . .
C1_23 C 0.2606(6) 0.9494(7) 0.5503(6) 0.015(2) Uani 1 1 d D U . . .
C2_23 C 0.3627(7) 0.9913(8) 0.6139(7) 0.028(3) Uani 1 1 d D U . . .
F1_23 F 0.3638(6) 0.9646(6) 0.6736(5) 0.033(2) Uani 1 1 d D U . . .
F2_23 F 0.4113(6) 1.0844(6) 0.6506(6) 0.034(2) Uani 1 1 d D U . . .
F3_23 F 0.4120(6) 0.9666(6) 0.5791(6) 0.039(3) Uani 1 1 d D U . . .
C3_23 C 0.2597(8) 1.0005(7) 0.4943(6) 0.016(2) Uani 1 1 d D U . . .
F4_23 F 0.1792(6) 0.9518(6) 0.4280(5) 0.028(2) Uani 1 1 d D U . . .
F5_23 F 0.3282(6) 1.0137(6) 0.4694(5) 0.029(2) Uani 1 1 d D U . . .
F6_23 F 0.2713(8) 1.0834(6) 0.5329(6) 0.037(3) Uani 1 1 d D U . . .
C4_23 C 0.1996(7) 0.9590(7) 0.5969(6) 0.019(3) Uani 1 1 d D U . . .
F7_23 F 0.1207(6) 0.9494(7) 0.5489(5) 0.029(2) Uani 1 1 d D U . . .
F8_23 F 0.2464(6) 1.0449(5) 0.6610(5) 0.030(2) Uani 1 1 d D U . . .
F9_23 F 0.1775(6) 0.8982(5) 0.6275(5) 0.0222(19) Uani 1 1 d D U . . .
O1_22 O 0.0586(5) 0.7007(6) 0.4742(5) 0.0137(19) Uani 1 1 d D U . . .
C1_22 C -0.0313(6) 0.6675(7) 0.4225(6) 0.017(2) Uani 1 1 d D U . . .
C2_22 C -0.0372(8) 0.7189(8) 0.3675(7) 0.025(3) Uani 1 1 d D U . . .
F1_22 F -0.0183(8) 0.8041(7) 0.4082(6) 0.049(3) Uani 1 1 d D U . . .
F2_22 F -0.1220(7) 0.6750(7) 0.3051(6) 0.050(3) Uani 1 1 d D U . . .
F3_22 F 0.0233(7) 0.7319(8) 0.3352(7) 0.053(3) Uani 1 1 d D U . . .
C3_22 C -0.0810(8) 0.5631(8) 0.3665(7) 0.034(3) Uani 1 1 d D U . . .
F4_22 F -0.0608(8) 0.5185(7) 0.4066(7) 0.055(3) Uani 1 1 d D U . . .
F5_22 F -0.0508(8) 0.5531(7) 0.3066(6) 0.059(3) Uani 1 1 d D U . . .
F6_22 F -0.1731(6) 0.5220(6) 0.3299(6) 0.041(3) Uani 1 1 d D U . . .
C4_22 C -0.0836(8) 0.6839(9) 0.4769(7) 0.035(3) Uani 1 1 d D U . . .
F7_22 F -0.1018(9) 0.6206(8) 0.5066(8) 0.067(3) Uani 1 1 d D U . . .
F8_22 F -0.1654(6) 0.6694(8) 0.4348(7) 0.060(3) Uani 1 1 d D U . . .
F9_22 F -0.0336(8) 0.7673(7) 0.5352(7) 0.065(4) Uani 1 1 d D U . . .
O1_21 O 0.2382(6) 0.7439(6) 0.5756(5) 0.015(2) Uani 1 1 d D U . . .
C1_21 C 0.2402(6) 0.6958(7) 0.6211(6) 0.017(2) Uani 1 1 d D U . . .
C2_21 C 0.3440(7) 0.7418(8) 0.6841(7) 0.025(3) Uani 1 1 d D U . . .
F1_21 F 0.3994(6) 0.7579(8) 0.6454(6) 0.040(3) Uani 1 1 d D U . . .
F2_21 F 0.3577(7) 0.6905(8) 0.7200(6) 0.043(3) Uani 1 1 d D U . . .
F3_21 F 0.3710(6) 0.8235(7) 0.7426(6) 0.046(3) Uani 1 1 d D U . . .
C3_21 C 0.1784(8) 0.6980(8) 0.6685(7) 0.030(3) Uani 1 1 d D U . . .
F4_21 F 0.0865(6) 0.6416(7) 0.6184(6) 0.042(3) Uani 1 1 d D U . . .
F5_21 F 0.1939(7) 0.7824(6) 0.7019(6) 0.047(3) Uani 1 1 d D U . . .
F6_21 F 0.1963(7) 0.6749(7) 0.7299(5) 0.035(2) Uani 1 1 d D U . . .
C4_21 C 0.2031(8) 0.5932(7) 0.5659(7) 0.027(3) Uani 1 1 d D U . . .
F7_21 F 0.1259(7) 0.5575(6) 0.4998(5) 0.041(3) Uani 1 1 d D U . . .
F8_21 F 0.1865(7) 0.5402(6) 0.6062(6) 0.038(2) Uani 1 1 d D U . . .
F9_21 F 0.2676(8) 0.5873(8) 0.5415(8) 0.053(3) Uani 1 1 d D U . . .
O1_20 O 0.3932(6) 0.3676(7) 0.4642(6) 0.019(2) Uani 1 1 d D U . . .
C1_20 C 0.3042(6) 0.3383(6) 0.4139(6) 0.016(2) Uani 1 1 d D U . . .
C2_20 C 0.3033(8) 0.3919(8) 0.3605(7) 0.022(3) Uani 1 1 d D U . . .
F1_20 F 0.3228(8) 0.4766(6) 0.4045(7) 0.049(3) Uani 1 1 d D U . . .
F2_20 F 0.2194(6) 0.3496(7) 0.2958(5) 0.037(2) Uani 1 1 d D U . . .
F3_20 F 0.3658(6) 0.4015(7) 0.3305(6) 0.037(2) Uani 1 1 d D U . . .
C3_20 C 0.2533(8) 0.2338(7) 0.3560(7) 0.029(3) Uani 1 1 d D U . . .
F4_20 F 0.2688(8) 0.1862(7) 0.3956(6) 0.043(3) Uani 1 1 d D U . . .
F5_20 F 0.2817(7) 0.2207(6) 0.2961(5) 0.046(3) Uani 1 1 d D U . . .
F6_20 F 0.1615(6) 0.1969(6) 0.3186(6) 0.042(3) Uani 1 1 d D U . . .
C4_20 C 0.2516(8) 0.3537(9) 0.4672(7) 0.036(3) Uani 1 1 d D U . . .
F7_20 F 0.2310(8) 0.2910(7) 0.4971(6) 0.054(3) Uani 1 1 d D U . . .
F8_20 F 0.1709(6) 0.3461(7) 0.4257(6) 0.045(3) Uani 1 1 d D U . . .
F9_20 F 0.3028(7) 0.4345(7) 0.5302(6) 0.055(3) Uani 1 1 d D U . . .
O1_19 O 0.5592(7) 0.5291(6) 0.4976(6) 0.017(2) Uani 1 1 d D U . . .
C1_19 C 0.5981(6) 0.6192(7) 0.5477(6) 0.012(2) Uani 1 1 d D U . . .
C2_19 C 0.6980(7) 0.6568(8) 0.6137(7) 0.020(3) Uani 1 1 d D U . . .
F1_19 F 0.6973(6) 0.6277(6) 0.6722(5) 0.031(2) Uani 1 1 d D U . . .
F2_19 F 0.7496(6) 0.7493(6) 0.6500(6) 0.030(2) Uani 1 1 d D U . . .
F3_19 F 0.7455(7) 0.6272(7) 0.5792(6) 0.038(3) Uani 1 1 d D U . . .
C3_19 C 0.6046(8) 0.6765(8) 0.4957(7) 0.0274(17) Uani 1 1 d D U . . .
F4_19 F 0.5226(6) 0.6326(6) 0.4300(5) 0.025(2) Uani 1 1 d D U . . .
F5_19 F 0.6703(6) 0.6830(6) 0.4704(6) 0.030(2) Uani 1 1 d D U . . .
F6_19 F 0.6219(6) 0.7606(5) 0.5387(5) 0.0274(17) Uani 1 1 d D U . . .
C4_19 C 0.5391(7) 0.6337(8) 0.5955(7) 0.019(3) Uani 1 1 d D U . . .
F7_19 F 0.4621(6) 0.6261(7) 0.5483(5) 0.029(2) Uani 1 1 d D U . . .
F8_19 F 0.5868(6) 0.7156(6) 0.6611(5) 0.032(2) Uani 1 1 d D U . . .
F9_19 F 0.5107(6) 0.5682(6) 0.6219(5) 0.032(2) Uani 1 1 d D U . . .
O1_18 O 0.5712(7) 0.4124(7) 0.5694(6) 0.018(2) Uani 1 1 d D U . . .
C1_18 C 0.5691(7) 0.3678(7) 0.6189(6) 0.022(2) Uani 1 1 d D U . . .
C2_18 C 0.5228(9) 0.3942(9) 0.6741(8) 0.035(2) Uani 1 1 d D U . . .
F1_18 F 0.5729(10) 0.4839(8) 0.7247(7) 0.080(4) Uani 1 1 d D U . . .
F2_18 F 0.5087(8) 0.3473(7) 0.7197(7) 0.050(3) Uani 1 1 d D U . . .
F3_18 F 0.4434(8) 0.3861(10) 0.6328(7) 0.075(4) Uani 1 1 d D U . . .
C3_18 C 0.5138(9) 0.2610(8) 0.5700(7) 0.035(2) Uani 1 1 d D U . . .
F4_18 F 0.5312(11) 0.2362(7) 0.5090(7) 0.098(5) Uani 1 1 d D U . . .
F5_18 F 0.4211(8) 0.2328(8) 0.5453(8) 0.074(4) Uani 1 1 d D U . . .
F6_18 F 0.5276(7) 0.2167(7) 0.6141(6) 0.047(3) Uani 1 1 d D U . . .
C4_18 C 0.6708(8) 0.3987(9) 0.6745(7) 0.031(3) Uani 1 1 d D U . . .
F7_18 F 0.7069(8) 0.3638(9) 0.6302(6) 0.063(3) Uani 1 1 d D U . . .
F8_18 F 0.6811(7) 0.3780(8) 0.7378(6) 0.047(3) Uani 1 1 d D U . . .
F9_18 F 0.7257(7) 0.4889(7) 0.7029(8) 0.059(3) Uani 1 1 d D U . . .
O1_17 O 0.5128(6) 0.3504(6) 0.3954(5) 0.014(2) Uani 1 1 d D U . . .
C1_17 C 0.5619(6) 0.3372(6) 0.3528(6) 0.014(2) Uani 1 1 d D U . . .
C2_17 C 0.6625(7) 0.3678(8) 0.4129(6) 0.022(3) Uani 1 1 d D U . . .
F1_17 F 0.7002(6) 0.4484(6) 0.4779(5) 0.030(2) Uani 1 1 d D U . . .
F2_17 F 0.7220(6) 0.3777(7) 0.3783(5) 0.036(2) Uani 1 1 d D U . . .
F3_17 F 0.6609(6) 0.3066(6) 0.4446(5) 0.033(2) Uani 1 1 d D U . . .
C3_17 C 0.5103(7) 0.2330(7) 0.2961(7) 0.024(3) Uani 1 1 d D U . . .
F4_17 F 0.4348(6) 0.2082(7) 0.2320(5) 0.039(3) Uani 1 1 d D U . . .
F5_17 F 0.4856(6) 0.1821(6) 0.3368(5) 0.032(2) Uani 1 1 d D U . . .
F6_17 F 0.5644(6) 0.2105(6) 0.2657(5) 0.037(2) Uani 1 1 d D U . . .
C4_17 C 0.5700(7) 0.3932(8) 0.2996(7) 0.021(3) Uani 1 1 d D U . . .
F7_17 F 0.4869(6) 0.3837(7) 0.2627(5) 0.035(2) Uani 1 1 d D U . . .
F8_17 F 0.5969(7) 0.3649(7) 0.2424(6) 0.040(3) Uani 1 1 d D U . . .
F9_17 F 0.6286(7) 0.4828(6) 0.3476(6) 0.041(3) Uani 1 1 d D U . . .
O1_16 O 0.5867(6) 0.5251(6) 1.0177(6) 0.013(2) Uani 1 1 d D U . . .
C1_16 C 0.6734(7) 0.5891(6) 1.0308(5) 0.013(2) Uani 1 1 d D U . . .
C2_16 C 0.7017(7) 0.5458(7) 0.9647(6) 0.019(2) Uani 1 1 d D U . . .
F1_16 F 0.7277(6) 0.4884(6) 0.9824(5) 0.0237(19) Uani 1 1 d D U . . .
F2_16 F 0.7736(6) 0.6104(6) 0.9609(5) 0.028(2) Uani 1 1 d D U . . .
F3_16 F 0.6296(5) 0.4982(5) 0.8906(5) 0.023(2) Uani 1 1 d D U . . .
C3_16 C 0.6775(8) 0.6781(7) 1.0268(7) 0.020(3) Uani 1 1 d D U . . .
F4_16 F 0.6290(6) 0.7026(6) 1.0649(5) 0.023(2) Uani 1 1 d D U . . .
F5_16 F 0.6376(6) 0.6640(6) 0.9490(5) 0.028(2) Uani 1 1 d D U . . .
F6_16 F 0.7639(6) 0.7506(5) 1.0620(6) 0.027(2) Uani 1 1 d D U . . .
C4_16 C 0.7443(7) 0.6163(7) 1.1173(6) 0.017(2) Uani 1 1 d D U . . .
F7_16 F 0.7379(6) 0.6744(6) 1.1752(4) 0.023(2) Uani 1 1 d D U . . .
F8_16 F 0.8344(5) 0.6584(6) 1.1274(5) 0.023(2) Uani 1 1 d D U . . .
F9_16 F 0.7291(5) 0.5426(5) 1.1328(5) 0.0209(19) Uani 1 1 d D U . . .
O1_15 O 0.4534(6) 0.5546(6) 1.0736(5) 0.0094(19) Uani 1 1 d D U . . .
C1_15 C 0.4469(6) 0.5645(6) 1.1462(6) 0.016(2) Uani 1 1 d D U . . .
C2_15 C 0.3642(7) 0.4761(7) 1.1373(7) 0.020(3) Uani 1 1 d D U . . .
F1_15 F 0.2900(6) 0.4411(6) 1.0672(5) 0.030(2) Uani 1 1 d D U . . .
F2_15 F 0.3397(6) 0.4912(6) 1.1983(5) 0.029(2) Uani 1 1 d D U . . .
F3_15 F 0.3879(6) 0.4111(6) 1.1350(5) 0.029(2) Uani 1 1 d D U . . .
C3_15 C 0.5391(7) 0.5868(8) 1.2132(6) 0.023(3) Uani 1 1 d D U . . .
F4_15 F 0.6059(6) 0.6731(6) 1.2361(6) 0.048(3) Uani 1 1 d D U . . .
F5_15 F 0.5689(6) 0.5315(7) 1.1836(5) 0.033(2) Uani 1 1 d D U . . .
F6_15 F 0.5289(6) 0.5774(7) 1.2800(5) 0.035(2) Uani 1 1 d D U . . .
C4_15 C 0.4282(8) 0.6453(7) 1.1730(7) 0.022(3) Uani 1 1 d D U . . .
F7_15 F 0.4834(8) 0.7161(6) 1.1610(6) 0.048(3) Uani 1 1 d D U . . .
F8_15 F 0.4410(7) 0.6747(6) 1.2504(5) 0.041(3) Uani 1 1 d D U . . .
F9_15 F 0.3396(7) 0.6187(7) 1.1264(6) 0.042(2) Uani 1 1 d D U . . .
O1_14 O 0.4085(5) 0.3775(5) 0.9713(5) 0.0076(8) Uani 1 1 d D U . . .
C1_14 C 0.3997(6) 0.2938(6) 0.9379(5) 0.010(2) Uani 1 1 d D U . . .
C2_14 C 0.4600(7) 0.2772(7) 1.0049(6) 0.014(2) Uani 1 1 d D U . . .
F1_14 F 0.5432(5) 0.3521(5) 1.0513(5) 0.024(2) Uani 1 1 d D U . . .
F2_14 F 0.4717(6) 0.2066(6) 0.9726(5) 0.025(2) Uani 1 1 d D U . . .
F3_14 F 0.4191(6) 0.2588(6) 1.0558(5) 0.022(2) Uani 1 1 d D U . . .
C3_14 C 0.2947(7) 0.2185(7) 0.9023(6) 0.015(2) Uani 1 1 d D U . . .
F4_14 F 0.2456(5) 0.2160(6) 0.8311(5) 0.026(2) Uani 1 1 d D U . . .
F5_14 F 0.2580(6) 0.2382(6) 0.9549(5) 0.024(2) Uani 1 1 d D U . . .
F6_14 F 0.2807(5) 0.1336(5) 0.8867(6) 0.027(2) Uani 1 1 d D U . . .
C4_14 C 0.4322(7) 0.2834(7) 0.8667(6) 0.017(2) Uani 1 1 d D U . . .
F7_14 F 0.4038(6) 0.3239(6) 0.8216(5) 0.024(2) Uani 1 1 d D U . . .
F8_14 F 0.3971(6) 0.1959(5) 0.8162(5) 0.022(2) Uani 1 1 d D U . . .
F9_14 F 0.5241(5) 0.3254(6) 0.8949(5) 0.0217(19) Uani 1 1 d D U . . .
O1_13 O 0.4350(6) 0.5191(6) 0.9137(5) 0.0120(19) Uani 1 1 d D U . . .
C1_13 C 0.3670(6) 0.5273(6) 0.8658(5) 0.009(2) Uani 1 1 d D U . . .
C2_13 C 0.2672(7) 0.4516(7) 0.8477(6) 0.014(2) Uani 1 1 d D U . . .
F1_13 F 0.2429(5) 0.3699(5) 0.7908(5) 0.0218(19) Uani 1 1 d D U . . .
F2_13 F 0.2019(5) 0.4719(6) 0.8218(5) 0.0195(18) Uani 1 1 d D U . . .
F3_13 F 0.2674(5) 0.4398(6) 0.9153(4) 0.0221(19) Uani 1 1 d D U . . .
C3_13 C 0.3790(7) 0.6246(7) 0.9081(6) 0.015(2) Uani 1 1 d D U . . .
F4_13 F 0.4699(5) 0.6895(5) 0.9437(5) 0.0195(19) Uani 1 1 d D U . . .
F5_13 F 0.3491(6) 0.6278(6) 0.9680(5) 0.0215(19) Uani 1 1 d D U . . .
F6_13 F 0.3332(6) 0.6454(6) 0.8545(5) 0.023(2) Uani 1 1 d D U . . .
C4_13 C 0.3750(7) 0.5170(7) 0.7826(6) 0.015(2) Uani 1 1 d D U . . .
F7_13 F 0.4487(5) 0.5918(5) 0.7928(5) 0.0211(19) Uani 1 1 d D U . . .
F8_13 F 0.2982(6) 0.4994(6) 0.7232(5) 0.023(2) Uani 1 1 d D U . . .
F9_13 F 0.3862(6) 0.4446(5) 0.7537(5) 0.0205(18) Uani 1 1 d D U . . .
O1_12 O 1.2512(5) 0.8576(6) 1.0152(5) 0.0123(19) Uani 1 1 d D U . . .
C1_12 C 1.3379(6) 0.9217(6) 1.0286(6) 0.011(2) Uani 1 1 d D U . . .
C2_12 C 1.4095(7) 0.9482(7) 1.1165(6) 0.015(2) Uani 1 1 d D U . . .
F1_12 F 1.4018(5) 1.0060(5) 1.1753(4) 0.0214(19) Uani 1 1 d D U . . .
F2_12 F 1.4980(5) 0.9896(6) 1.1263(5) 0.0213(19) Uani 1 1 d D U . . .
F3_12 F 1.3914(5) 0.8731(5) 1.1289(5) 0.025(2) Uani 1 1 d D U . . .
C3_12 C 1.3674(7) 0.8802(7) 0.9625(6) 0.020(3) Uani 1 1 d D U . . .
F4_12 F 1.2956(5) 0.8328(6) 0.8890(5) 0.026(2) Uani 1 1 d D U . . .
F5_12 F 1.3928(6) 0.8224(6) 0.9799(6) 0.031(2) Uani 1 1 d D U . . .
F6_12 F 1.4392(6) 0.9434(6) 0.9581(6) 0.031(2) Uani 1 1 d D U . . .
C4_12 C 1.3412(7) 1.0111(7) 1.0257(6) 0.018(2) Uani 1 1 d D U . . .
F7_12 F 1.3041(6) 0.9975(6) 0.9483(5) 0.026(2) Uani 1 1 d D U . . .
F8_12 F 1.4286(5) 1.0826(5) 1.0622(5) 0.0235(19) Uani 1 1 d D U . . .
F9_12 F 1.2926(6) 1.0329(6) 1.0639(5) 0.024(2) Uani 1 1 d D U . . .
O1_11 O 1.0977(6) 0.8471(6) 0.9080(5) 0.0101(18) Uani 1 1 d D U . . .
C1_11 C 1.0287(6) 0.8549(6) 0.8607(6) 0.013(2) Uani 1 1 d D U . . .
C2_11 C 1.0361(7) 0.8421(7) 0.7771(6) 0.016(2) Uani 1 1 d D U . . .
F1_11 F 1.1101(5) 0.9142(5) 0.7848(5) 0.0198(18) Uani 1 1 d D U . . .
F2_11 F 0.9594(6) 0.8285(7) 0.7201(5) 0.026(2) Uani 1 1 d D U . . .
F3_11 F 1.0449(5) 0.7683(5) 0.7491(5) 0.0214(18) Uani 1 1 d D U . . .
C3_11 C 0.9299(7) 0.7811(7) 0.8466(6) 0.013(2) Uani 1 1 d D U . . .
F4_11 F 0.9309(5) 0.7730(5) 0.9137(5) 0.0193(18) Uani 1 1 d D U . . .
F5_11 F 0.9033(5) 0.6986(5) 0.7898(5) 0.0191(19) Uani 1 1 d D U . . .
F6_11 F 0.8643(5) 0.8011(6) 0.8187(5) 0.0215(19) Uani 1 1 d D U . . .
C4_11 C 1.0438(7) 0.9531(7) 0.9024(6) 0.018(2) Uani 1 1 d D U . . .
F7_11 F 1.0143(6) 0.9599(6) 0.9623(5) 0.024(2) Uani 1 1 d D U . . .
F8_11 F 0.9982(6) 0.9752(6) 0.8505(5) 0.0201(19) Uani 1 1 d D U . . .
F9_11 F 1.1353(5) 1.0183(5) 0.9367(6) 0.027(2) Uani 1 1 d D U . . .
O1_10 O 1.0742(6) 0.7080(5) 0.9693(5) 0.015(2) Uani 1 1 d D U . . .
C1_10 C 1.0655(6) 0.6234(6) 0.9360(5) 0.011(2) Uani 1 1 d D U . . .
C2_10 C 0.9602(7) 0.5475(7) 0.9011(7) 0.016(2) Uani 1 1 d D U . . .
F1_10 F 0.9235(6) 0.5674(6) 0.9525(5) 0.027(2) Uani 1 1 d D U . . .
F2_10 F 0.9483(6) 0.4642(5) 0.8856(6) 0.030(2) Uani 1 1 d D U . . .
F3_10 F 0.9101(5) 0.5443(6) 0.8303(5) 0.024(2) Uani 1 1 d D U . . .
C3_10 C 1.0972(7) 0.6150(7) 0.8655(6) 0.015(2) Uani 1 1 d D U . . .
F4_10 F 1.1912(5) 0.6584(6) 0.8946(5) 0.0221(19) Uani 1 1 d D U . . .
F5_10 F 1.0690(6) 0.6526(6) 0.8192(5) 0.0227(19) Uani 1 1 d D U . . .
F6_10 F 1.0653(6) 0.5272(5) 0.8157(5) 0.022(2) Uani 1 1 d D U . . .
C4_10 C 1.1255(7) 0.6093(7) 1.0041(6) 0.016(2) Uani 1 1 d D U . . .
F7_10 F 1.2089(5) 0.6859(6) 1.0512(5) 0.026(2) Uani 1 1 d D U . . .
F8_10 F 1.1397(6) 0.5407(5) 0.9735(5) 0.025(2) Uani 1 1 d D U . . .
F9_10 F 1.0841(6) 0.5911(6) 1.0533(5) 0.022(2) Uani 1 1 d D U . . .
O1_9 O 1.1195(6) 0.8856(6) 1.0694(5) 0.015(2) Uani 1 1 d D U . . .
C1_9 C 1.1108(6) 0.8956(6) 1.1402(6) 0.016(2) Uani 1 1 d D U . . .
C2_9 C 1.0325(7) 0.8056(7) 1.1334(6) 0.020(3) Uani 1 1 d D U . . .
F1_9 F 0.9564(6) 0.7646(6) 1.0639(5) 0.030(2) Uani 1 1 d D U . . .
F2_9 F 1.0061(6) 0.8196(6) 1.1953(5) 0.028(2) Uani 1 1 d D U . . .
F3_9 F 1.0602(6) 0.7442(5) 1.1338(5) 0.029(2) Uani 1 1 d D U . . .
C3_9 C 1.2052(8) 0.9295(8) 1.2125(7) 0.030(3) Uani 1 1 d D U . . .
F4_9 F 1.2667(6) 1.0161(6) 1.2321(5) 0.036(2) Uani 1 1 d D U . . .
F5_9 F 1.2396(6) 0.8763(7) 1.1862(6) 0.039(2) Uani 1 1 d D U . . .
F6_9 F 1.1960(7) 0.9211(8) 1.2787(5) 0.046(3) Uani 1 1 d D U . . .
C4_9 C 1.0826(8) 0.9709(8) 1.1632(7) 0.027(3) Uani 1 1 d D U . . .
F7_9 F 1.1345(6) 1.0426(6) 1.1505(6) 0.032(2) Uani 1 1 d D U . . .
F8_9 F 1.0960(7) 1.0030(6) 1.2408(6) 0.042(3) Uani 1 1 d D U . . .
F9_9 F 0.9938(6) 0.9380(7) 1.1159(6) 0.039(2) Uani 1 1 d D U . . .
O1_8 O -0.0817(5) 0.1908(5) 0.0125(5) 0.0088(8) Uani 1 1 d D U . . .
C1_8 C 0.0047(6) 0.2552(6) 0.0262(6) 0.014(2) Uani 1 1 d D U . . .
C2_8 C 0.0768(7) 0.2813(7) 0.1129(6) 0.016(2) Uani 1 1 d D U . . .
F1_8 F 0.0705(5) 0.3381(5) 0.1708(5) 0.0228(19) Uani 1 1 d D U . . .
F2_8 F 0.1655(5) 0.3237(6) 0.1207(5) 0.023(2) Uani 1 1 d D U . . .
F3_8 F 0.0617(5) 0.2061(5) 0.1250(5) 0.0214(19) Uani 1 1 d D U . . .
C3_8 C 0.0333(7) 0.2146(7) -0.0408(6) 0.020(3) Uani 1 1 d D U . . .
F4_8 F -0.0381(6) 0.1693(6) -0.1148(5) 0.027(2) Uani 1 1 d D U . . .
F5_8 F 0.0576(6) 0.1555(6) -0.0263(5) 0.024(2) Uani 1 1 d D U . . .
F6_8 F 0.1061(6) 0.2807(6) -0.0430(6) 0.031(2) Uani 1 1 d D U . . .
C4_8 C 0.0069(8) 0.3439(7) 0.0241(7) 0.019(3) Uani 1 1 d D U . . .
F7_8 F -0.0292(6) 0.3338(6) -0.0532(5) 0.024(2) Uani 1 1 d D U . . .
F8_8 F 0.0941(6) 0.4166(6) 0.0609(6) 0.027(2) Uani 1 1 d D U . . .
F9_8 F -0.0416(6) 0.3662(6) 0.0616(5) 0.026(2) Uani 1 1 d D U . . .
O1_7 O -0.2353(6) 0.1818(6) -0.0926(5) 0.0134(19) Uani 1 1 d D U . . .
C1_7 C -0.3036(6) 0.1899(6) -0.1396(6) 0.012(2) Uani 1 1 d D U . . .
C2_7 C -0.2894(7) 0.2874(7) -0.0954(6) 0.018(2) Uani 1 1 d D U . . .
F1_7 F -0.3192(5) 0.2916(5) -0.0360(4) 0.0180(18) Uani 1 1 d D U . . .
F2_7 F -0.3360(5) 0.3101(6) -0.1476(5) 0.0225(18) Uani 1 1 d D U . . .
F3_7 F -0.1996(5) 0.3527(5) -0.0606(5) 0.026(2) Uani 1 1 d D U . . .
C3_7 C -0.2958(7) 0.1790(7) -0.2228(6) 0.017(2) Uani 1 1 d D U . . .
F4_7 F -0.2846(5) 0.1078(5) -0.2526(5) 0.0220(19) Uani 1 1 d D U . . .
F5_7 F -0.2219(6) 0.2558(5) -0.2112(5) 0.027(2) Uani 1 1 d D U . . .
F6_7 F -0.3710(6) 0.1659(7) -0.2789(5) 0.028(2) Uani 1 1 d D U . . .
C4_7 C -0.4027(7) 0.1148(7) -0.1578(7) 0.019(3) Uani 1 1 d D U . . .
F7_7 F -0.4294(6) 0.0333(6) -0.2150(5) 0.024(2) Uani 1 1 d D U . . .
F8_7 F -0.4690(5) 0.1345(6) -0.1832(5) 0.0194(19) Uani 1 1 d D U . . .
F9_7 F -0.4026(5) 0.1039(6) -0.0891(5) 0.025(2) Uani 1 1 d D U . . .
O1_5 O -0.2153(6) 0.2163(6) 0.0674(5) 0.014(2) Uani 1 1 d D U . . .
C1_5 C -0.2219(6) 0.2279(6) 0.1410(6) 0.014(2) Uani 1 1 d D U . . .
C2_5 C -0.2999(7) 0.1354(7) 0.1323(6) 0.021(3) Uani 1 1 d D U . . .
F1_5 F -0.3750(6) 0.0956(6) 0.0635(5) 0.034(2) Uani 1 1 d D U . . .
F2_5 F -0.3244(7) 0.1484(6) 0.1954(5) 0.039(3) Uani 1 1 d D U . . .
F3_5 F -0.2718(7) 0.0748(6) 0.1299(5) 0.036(2) Uani 1 1 d D U . . .
C3_5 C -0.1266(7) 0.2592(8) 0.2092(6) 0.022(3) Uani 1 1 d D U . . .
F4_5 F -0.0640(5) 0.3468(5) 0.2309(5) 0.029(2) Uani 1 1 d D U . . .
F5_5 F -0.0929(6) 0.2067(7) 0.1827(5) 0.030(2) Uani 1 1 d D U . . .
F6_5 F -0.1341(6) 0.2521(7) 0.2768(5) 0.039(3) Uani 1 1 d D U . . .
C4_5 C -0.2506(8) 0.3023(7) 0.1627(7) 0.025(3) Uani 1 1 d D U . . .
F7_5 F -0.1992(6) 0.3755(5) 0.1516(6) 0.031(2) Uani 1 1 d D U . . .
F8_5 F -0.2365(6) 0.3343(6) 0.2416(5) 0.029(2) Uani 1 1 d D U . . .
F9_5 F -0.3391(6) 0.2687(6) 0.1155(6) 0.033(2) Uani 1 1 d D U . . .
O1_4 O -0.0996(7) 0.1980(6) 0.5034(5) 0.015(2) Uani 1 1 d D U . . .
C1_4 C -0.0635(6) 0.2878(7) 0.5542(6) 0.018(2) Uani 1 1 d D U . . .
C2_4 C -0.1262(7) 0.2996(7) 0.5985(6) 0.021(3) Uani 1 1 d D U . . .
F1_4 F -0.2002(6) 0.2941(7) 0.5467(5) 0.029(2) Uani 1 1 d D U . . .
F2_4 F -0.0805(5) 0.3818(5) 0.6632(4) 0.0195(19) Uani 1 1 d D U . . .
F3_4 F -0.1547(6) 0.2341(6) 0.6246(5) 0.025(2) Uani 1 1 d D U . . .
C3_4 C 0.0369(7) 0.3268(7) 0.6202(6) 0.022(3) Uani 1 1 d D U . . .
F4_4 F 0.0862(6) 0.2989(7) 0.5874(6) 0.045(3) Uani 1 1 d D U . . .
F5_4 F 0.0293(6) 0.2957(6) 0.6768(5) 0.030(2) Uani 1 1 d D U . . .
F6_4 F 0.0851(6) 0.4184(5) 0.6572(5) 0.025(2) Uani 1 1 d D U . . .
C4_4 C -0.0558(8) 0.3430(7) 0.5010(7) 0.022(3) Uani 1 1 d D U . . .
F7_4 F 0.0125(7) 0.3524(7) 0.4771(6) 0.037(3) Uani 1 1 d D U . . .
F8_4 F -0.0414(7) 0.4262(5) 0.5406(5) 0.033(2) Uani 1 1 d D U . . .
F9_4 F -0.1347(6) 0.3003(6) 0.4337(5) 0.033(2) Uani 1 1 d D U . . .
O1_3 O -0.1513(6) 0.0185(6) 0.4016(6) 0.017(2) Uani 1 1 d D U . . .
C1_3 C -0.1016(7) 0.0113(6) 0.3574(6) 0.018(2) Uani 1 1 d D U . . .
C2_3 C 0.0029(7) 0.0470(7) 0.4128(6) 0.016(2) Uani 1 1 d D U . . .
F1_3 F 0.0376(6) 0.1247(6) 0.4773(5) 0.027(2) Uani 1 1 d D U . . .
F2_3 F 0.0577(6) 0.0615(6) 0.3730(5) 0.028(2) Uani 1 1 d D U . . .
F3_3 F 0.0069(6) -0.0145(6) 0.4381(6) 0.031(2) Uani 1 1 d D U . . .
C3_3 C -0.1502(7) -0.0929(7) 0.2977(7) 0.020(3) Uani 1 1 d D U . . .
F4_3 F -0.2314(6) -0.1195(6) 0.2378(5) 0.034(2) Uani 1 1 d D U . . .
F5_3 F -0.1730(6) -0.1458(6) 0.3356(5) 0.029(2) Uani 1 1 d D U . . .
F6_3 F -0.0985(6) -0.1125(6) 0.2637(6) 0.037(3) Uani 1 1 d D U . . .
C4_3 C -0.1017(8) 0.0666(8) 0.3050(7) 0.028(3) Uani 1 1 d D U . . .
F7_3 F -0.1870(6) 0.0555(7) 0.2741(6) 0.042(3) Uani 1 1 d D U . . .
F8_3 F -0.0795(7) 0.0410(7) 0.2441(6) 0.040(3) Uani 1 1 d D U . . .
F9_3 F -0.0426(7) 0.1567(6) 0.3525(6) 0.039(3) Uani 1 1 d D U . . .
O1_2 O -0.0924(6) 0.0803(6) 0.5746(5) 0.0111(19) Uani 1 1 d D U . . .
C1_2 C -0.0916(6) 0.0300(6) 0.6189(6) 0.013(2) Uani 1 1 d D U . . .
C2_2 C 0.0121(7) 0.0726(8) 0.6807(7) 0.021(3) Uani 1 1 d D U . . .
F1_2 F 0.0687(6) 0.0914(7) 0.6425(6) 0.038(3) Uani 1 1 d D U . . .
F2_2 F 0.0257(7) 0.0177(7) 0.7129(6) 0.038(2) Uani 1 1 d D U . . .
F3_2 F 0.0431(6) 0.1538(6) 0.7396(6) 0.035(2) Uani 1 1 d D U . . .
C3_2 C -0.1505(8) 0.0333(8) 0.6692(7) 0.024(3) Uani 1 1 d D U . . .
F4_2 F -0.2420(6) -0.0217(7) 0.6193(5) 0.036(2) Uani 1 1 d D U . . .
F5_2 F -0.1334(6) 0.1181(6) 0.7043(6) 0.037(2) Uani 1 1 d D U . . .
F6_2 F -0.1333(7) 0.0064(7) 0.7285(6) 0.035(2) Uani 1 1 d D U . . .
C4_2 C -0.1311(8) -0.0731(7) 0.5604(7) 0.026(3) Uani 1 1 d D U . . .
F7_2 F -0.2080(7) -0.1034(6) 0.4962(5) 0.037(2) Uani 1 1 d D U . . .
F8_2 F -0.1499(6) -0.1263(6) 0.6009(5) 0.029(2) Uani 1 1 d D U . . .
F9_2 F -0.0673(7) -0.0819(7) 0.5360(6) 0.040(3) Uani 1 1 d D U . . .
O1_1 O -0.2686(6) 0.0442(7) 0.4754(5) 0.016(2) Uani 1 1 d D U . . .
C1_1 C -0.3592(7) 0.0100(7) 0.4252(6) 0.026(3) Uani 1 1 d D U . . .
C2_1 C -0.4056(8) 0.0420(9) 0.4791(7) 0.036(3) Uani 1 1 d D U . . .
F1_1 F -0.3783(9) 0.0399(10) 0.5508(7) 0.072(4) Uani 1 1 d D U . . .
F2_1 F -0.4974(6) 0.0017(7) 0.4430(6) 0.043(3) Uani 1 1 d D U . . .
F3_1 F -0.3725(7) 0.1326(7) 0.5014(8) 0.064(3) Uani 1 1 d D U . . .
C3_1 C -0.3692(8) 0.0430(9) 0.3565(7) 0.035(3) Uani 1 1 d D U . . .
F4_1 F -0.3537(9) -0.0062(9) 0.2979(6) 0.063(3) Uani 1 1 d D U . . .
F5_1 F -0.3072(8) 0.1279(7) 0.3821(6) 0.072(4) Uani 1 1 d D U . . .
F6_1 F -0.4525(6) 0.0309(7) 0.3191(6) 0.046(3) Uani 1 1 d D U . . .
C4_1 C -0.4137(9) -0.0969(8) 0.3840(8) 0.042(4) Uani 1 1 d D U . . .
F7_1 F -0.3681(8) -0.1288(7) 0.3519(9) 0.086(4) Uani 1 1 d D U . . .
F8_1 F -0.4988(6) -0.1357(6) 0.3262(6) 0.034(2) Uani 1 1 d D U . . .
F9_1 F -0.4219(9) -0.1284(8) 0.4416(8) 0.086(4) Uani 1 1 d D U . . .
Cs1 Cs -0.07167(6) 0.53628(6) 0.12283(6) 0.0190(2) Uani 1 1 d . . . . .
Cs2 Cs 1.26136(7) 1.20318(7) 1.11972(7) 0.0195(2) Uani 1 1 d . . . . .
Cs3 Cs 0.59692(6) 0.87074(7) 1.11819(6) 0.0191(2) Uani 1 1 d . . . . .
Cs4 Cs -0.10549(7) 0.55109(7) 0.63956(6) 0.0205(3) Uani 1 1 d . . . . .
Cs5 Cs 0.24285(7) 0.23260(8) 0.63728(7) 0.0235(3) Uani 1 1 d . . . . .
Cs6 Cs 0.56616(11) 0.89440(11) 0.63205(7) 0.0242(3) Uani 1 1 d . . . . .
Al2 Al 0.4712(3) 0.4936(3) 0.9952(2) 0.0076(8) Uani 1 1 d . . . . .
Al3 Al 1.1354(3) 0.8245(3) 0.9918(2) 0.0089(8) Uani 1 1 d . . . . .
Al1 Al -0.1533(3) 0.0845(3) 0.4881(2) 0.0101(9) Uani 1 1 d . . . . .
Al4 Al -0.1975(3) 0.1576(3) -0.0109(2) 0.0088(8) Uani 1 1 d . . . . .
Al5 Al 0.1743(3) 0.7456(3) 0.4875(3) 0.0108(9) Uani 1 1 d . . . . .
Al6 Al 0.5087(3) 0.4151(3) 0.4814(2) 0.0134(10) Uani 1 1 d . . . . .

loop_
_atom_site_aniso_label
_atom_site_aniso_U_11
_atom_site_aniso_U_22
_atom_site_aniso_U_33
_atom_site_aniso_U_23
_atom_site_aniso_U_13
_atom_site_aniso_U_12
O1_6 0.009(5) 0.010(4) 0.025(5) 0.006(4) 0.006(4) 0.007(4)
C1_6 0.013(4) 0.012(4) 0.019(4) 0.006(3) 0.008(3) 0.009(3)
C2_6 0.017(5) 0.017(5) 0.021(5) 0.010(4) 0.008(4) 0.011(4)
F1_6 0.023(4) 0.019(4) 0.032(5) 0.009(4) 0.008(3) 0.012(3)
F2_6 0.025(5) 0.022(4) 0.031(5) 0.010(4) 0.012(4) 0.017(4)
F3_6 0.033(5) 0.026(5) 0.021(4) 0.016(4) 0.015(4) 0.017(4)
C3_6 0.011(5) 0.010(5) 0.034(5) 0.004(4) 0.010(4) 0.003(4)
F4_6 0.017(5) 0.021(5) 0.037(5) -0.002(4) -0.001(4) 0.006(4)
F5_6 0.012(5) 0.025(5) 0.048(5) 0.012(5) 0.020(4) 0.009(5)
F6_6 0.023(5) 0.009(4) 0.049(6) 0.005(4) 0.015(4) 0.003(3)
C4_6 0.012(5) 0.013(5) 0.019(4) 0.005(4) 0.006(4) 0.009(4)
F7_6 0.039(5) 0.031(5) 0.025(4) 0.018(4) 0.019(4) 0.031(4)
F8_6 0.036(5) 0.018(4) 0.024(4) 0.002(4) 0.008(4) 0.016(4)
F9_6 0.013(4) 0.023(4) 0.027(4) 0.008(4) 0.011(3) 0.010(3)
O1_24 0.021(5) 0.007(4) 0.011(4) 0.001(4) 0.007(4) 0.005(4)
C1_24 0.016(4) 0.018(5) 0.014(4) 0.006(3) 0.008(3) 0.007(4)
C2_24 0.016(5) 0.019(5) 0.023(5) 0.003(4) 0.007(4) 0.006(4)
F1_24 0.022(5) 0.028(4) 0.026(4) 0.001(4) 0.004(4) 0.008(4)
F2_24 0.021(5) 0.043(6) 0.034(5) 0.011(5) 0.013(4) 0.012(5)
F3_24 0.022(5) 0.027(5) 0.036(5) 0.011(4) 0.003(4) 0.012(5)
C3_24 0.020(5) 0.021(5) 0.019(5) 0.006(4) 0.007(4) 0.013(4)
F4_24 0.024(4) 0.036(6) 0.024(4) 0.002(4) 0.002(3) 0.016(4)
F5_24 0.035(6) 0.025(5) 0.033(5) 0.014(4) 0.015(4) 0.014(4)
F6_24 0.038(6) 0.035(6) 0.032(5) 0.004(5) 0.017(5) 0.022(6)
C4_24 0.039(6) 0.030(6) 0.024(5) 0.018(4) 0.013(4) 0.018(5)
F7_24 0.041(5) 0.040(6) 0.041(6) 0.024(5) 0.010(4) 0.026(5)
F8_24 0.056(7) 0.055(7) 0.029(5) 0.021(5) 0.024(5) 0.025(6)
F9_24 0.046(6) 0.032(5) 0.049(6) 0.016(4) 0.026(5) 0.012(4)
O1_23 0.019(5) 0.010(4) 0.027(5) 0.007(4) 0.015(4) 0.006(3)
C1_23 0.020(4) 0.007(4) 0.017(4) 0.004(3) 0.009(3) 0.006(4)
C2_23 0.023(5) 0.015(5) 0.036(5) 0.008(4) 0.005(4) 0.007(4)
F1_23 0.032(5) 0.020(5) 0.027(4) 0.006(4) -0.004(4) 0.009(4)
F2_23 0.027(5) 0.015(4) 0.044(6) 0.004(4) 0.010(4) 0.004(3)
F3_23 0.021(5) 0.027(5) 0.047(6) -0.001(4) 0.006(4) 0.010(4)
C3_23 0.033(6) 0.015(5) 0.020(5) 0.014(4) 0.019(4) 0.021(4)
F4_23 0.045(5) 0.035(5) 0.018(4) 0.016(4) 0.017(3) 0.026(4)
F5_23 0.043(5) 0.021(5) 0.039(5) 0.017(4) 0.031(4) 0.018(4)
F6_23 0.080(7) 0.025(4) 0.042(5) 0.027(4) 0.042(5) 0.039(5)
C4_23 0.023(5) 0.012(5) 0.018(5) 0.001(4) 0.010(4) 0.008(4)
F7_23 0.030(5) 0.045(6) 0.021(4) 0.010(4) 0.012(4) 0.028(4)
F8_23 0.034(5) 0.015(4) 0.021(4) -0.006(3) 0.004(4) 0.009(4)
F9_23 0.029(5) 0.017(4) 0.022(4) 0.007(4) 0.014(4) 0.011(4)
O1_22 0.007(4) 0.014(4) 0.012(4) -0.001(4) 0.003(3) 0.004(3)
C1_22 0.004(4) 0.022(5) 0.020(4) 0.006(4) 0.002(3) 0.005(4)
C2_22 0.021(6) 0.038(6) 0.025(5) 0.018(5) 0.011(4) 0.018(5)
F1_22 0.074(8) 0.042(5) 0.034(5) 0.023(4) 0.019(5) 0.031(5)
F2_22 0.040(5) 0.045(6) 0.040(5) 0.023(5) -0.009(4) 0.013(5)
F3_22 0.054(6) 0.085(9) 0.052(6) 0.051(7) 0.036(5) 0.042(6)
C3_22 0.026(6) 0.024(6) 0.033(5) 0.002(4) 0.007(4) 0.007(4)
F4_22 0.046(7) 0.031(6) 0.051(6) 0.011(5) -0.005(5) 0.006(5)
F5_22 0.061(7) 0.044(6) 0.041(5) -0.004(5) 0.024(5) 0.015(5)
F6_22 0.021(4) 0.028(5) 0.043(6) 0.007(5) 0.006(4) -0.002(4)
C4_22 0.024(6) 0.042(7) 0.037(6) 0.012(5) 0.021(5) 0.015(5)
F7_22 0.077(8) 0.084(8) 0.084(8) 0.054(7) 0.065(7) 0.049(7)
F8_22 0.020(5) 0.070(8) 0.082(7) 0.020(6) 0.020(5) 0.026(5)
F9_22 0.051(7) 0.054(6) 0.060(6) -0.011(5) 0.032(5) 0.020(5)
O1_21 0.011(4) 0.015(5) 0.011(4) 0.002(4) 0.004(4) 0.003(4)
C1_21 0.012(4) 0.021(5) 0.020(4) 0.011(4) 0.009(3) 0.008(4)
C2_21 0.012(5) 0.034(6) 0.024(5) 0.018(4) 0.006(4) 0.005(4)
F1_21 0.020(5) 0.070(7) 0.051(6) 0.045(6) 0.022(4) 0.025(5)
F2_21 0.021(5) 0.063(7) 0.050(6) 0.045(6) 0.011(5) 0.015(5)
F3_21 0.026(5) 0.045(6) 0.030(5) 0.003(4) -0.008(4) 0.007(4)
C3_21 0.024(5) 0.034(6) 0.032(5) 0.012(5) 0.021(4) 0.010(5)
F4_21 0.025(4) 0.048(6) 0.044(5) 0.016(5) 0.020(4) 0.010(4)
F5_21 0.066(7) 0.038(5) 0.049(6) 0.016(4) 0.045(5) 0.027(5)
F6_21 0.034(5) 0.037(6) 0.029(4) 0.010(4) 0.023(4) 0.009(4)
C4_21 0.028(6) 0.020(5) 0.031(5) 0.008(4) 0.017(4) 0.010(4)
F7_21 0.046(5) 0.027(5) 0.032(5) 0.006(4) 0.012(4) 0.011(4)
F8_21 0.034(6) 0.029(5) 0.050(6) 0.022(5) 0.021(5) 0.010(4)
F9_21 0.069(7) 0.043(7) 0.098(8) 0.042(7) 0.069(7) 0.042(6)
O1_20 0.008(4) 0.018(5) 0.025(5) 0.006(4) 0.002(3) 0.005(3)
C1_20 0.006(4) 0.012(4) 0.017(4) 0.003(3) 0.000(3) -0.001(3)
C2_20 0.018(5) 0.020(5) 0.022(5) 0.012(4) 0.005(4) 0.006(4)
F1_20 0.056(7) 0.021(4) 0.047(6) 0.011(4) 0.010(5) 0.011(5)
F2_20 0.023(4) 0.035(5) 0.028(4) 0.019(4) -0.004(3) 0.001(4)
F3_20 0.033(5) 0.047(6) 0.041(5) 0.031(5) 0.023(4) 0.016(5)
C3_20 0.032(6) 0.015(5) 0.014(5) -0.002(4) 0.005(4) -0.001(4)
F4_20 0.057(7) 0.024(5) 0.028(5) 0.005(4) 0.013(5) 0.010(5)
F5_20 0.060(6) 0.029(5) 0.021(4) -0.006(4) 0.018(4) 0.009(5)
F6_20 0.022(4) 0.017(5) 0.052(6) 0.006(5) 0.002(4) -0.006(3)
C4_20 0.020(5) 0.043(7) 0.032(5) 0.008(5) 0.012(4) 0.011(5)
F7_20 0.054(7) 0.066(7) 0.050(6) 0.026(6) 0.039(6) 0.024(5)
F8_20 0.022(4) 0.051(7) 0.047(6) 0.007(5) 0.012(4) 0.017(5)
F9_20 0.022(5) 0.061(6) 0.051(6) -0.010(5) 0.016(4) 0.018(5)
O1_19 0.026(5) 0.009(4) 0.019(5) 0.006(3) 0.008(4) 0.013(4)
C1_19 0.015(4) 0.008(4) 0.016(4) 0.008(3) 0.007(3) 0.008(3)
C2_19 0.018(5) 0.012(5) 0.028(5) 0.010(4) 0.005(4) 0.009(4)
F1_19 0.028(5) 0.026(5) 0.031(5) 0.014(4) 0.003(4) 0.011(4)
F2_19 0.024(5) 0.015(4) 0.037(5) 0.007(3) 0.009(4) 0.002(3)
F3_19 0.034(5) 0.046(6) 0.047(6) 0.020(5) 0.023(5) 0.030(5)
C3_19 0.044(4) 0.017(3) 0.025(4) 0.016(3) 0.015(3) 0.015(3)
F4_19 0.039(5) 0.023(5) 0.020(4) 0.015(4) 0.010(3) 0.020(4)
F5_19 0.043(5) 0.024(5) 0.042(5) 0.025(5) 0.027(4) 0.021(4)
F6_19 0.044(4) 0.017(3) 0.025(4) 0.016(3) 0.015(3) 0.015(3)
C4_19 0.022(5) 0.017(5) 0.022(5) 0.008(4) 0.015(4) 0.011(4)
F7_19 0.025(4) 0.037(6) 0.040(5) 0.017(4) 0.019(4) 0.025(4)
F8_19 0.033(5) 0.019(4) 0.031(4) 0.003(4) 0.010(4) 0.009(4)
F9_19 0.037(5) 0.024(4) 0.032(5) 0.016(4) 0.020(4) 0.009(4)
O1_18 0.019(5) 0.020(5) 0.023(5) 0.013(4) 0.012(4) 0.012(4)
C1_18 0.027(5) 0.030(5) 0.023(4) 0.023(4) 0.016(4) 0.016(4)
C2_18 0.050(5) 0.039(5) 0.034(4) 0.029(4) 0.029(4) 0.023(4)
F1_18 0.143(10) 0.058(6) 0.058(6) 0.031(5) 0.072(6) 0.044(6)
F2_18 0.084(8) 0.046(6) 0.056(6) 0.040(6) 0.053(6) 0.038(6)
F3_18 0.084(7) 0.138(11) 0.049(6) 0.050(7) 0.048(5) 0.077(7)
C3_18 0.050(5) 0.039(5) 0.034(4) 0.029(4) 0.029(4) 0.023(4)
F4_18 0.216(14) 0.027(6) 0.090(7) 0.040(6) 0.110(9) 0.059(8)
F5_18 0.062(6) 0.065(8) 0.093(9) 0.062(8) 0.019(5) 0.022(5)
F6_18 0.062(7) 0.043(6) 0.063(6) 0.045(6) 0.031(5) 0.032(5)
C4_18 0.028(6) 0.049(7) 0.038(5) 0.033(5) 0.020(4) 0.024(5)
F7_18 0.062(7) 0.110(9) 0.058(6) 0.048(6) 0.038(6) 0.062(7)
F8_18 0.032(6) 0.075(8) 0.041(5) 0.047(6) 0.012(4) 0.021(5)
F9_18 0.032(6) 0.053(6) 0.063(7) 0.031(5) -0.006(5) 0.010(5)
O1_17 0.010(4) 0.020(5) 0.016(4) 0.009(4) 0.008(4) 0.007(4)
C1_17 0.014(4) 0.019(5) 0.012(4) 0.007(3) 0.007(3) 0.008(4)
C2_17 0.013(5) 0.033(6) 0.018(5) 0.008(4) 0.005(4) 0.012(4)
F1_17 0.019(4) 0.037(5) 0.022(4) 0.004(4) 0.006(3) 0.013(4)
F2_17 0.024(5) 0.058(6) 0.028(5) 0.015(5) 0.019(4) 0.021(4)
F3_17 0.036(5) 0.057(6) 0.032(5) 0.029(5) 0.019(4) 0.036(5)
C3_17 0.015(5) 0.022(5) 0.022(5) 0.000(4) 0.004(4) 0.008(4)
F4_17 0.026(5) 0.040(6) 0.026(4) -0.002(4) -0.003(3) 0.014(4)
F5_17 0.035(5) 0.019(4) 0.038(5) 0.007(4) 0.018(4) 0.012(4)
F6_17 0.029(5) 0.032(5) 0.030(5) -0.007(4) 0.010(4) 0.014(4)
C4_17 0.018(5) 0.029(5) 0.024(5) 0.020(4) 0.011(4) 0.012(4)
F7_17 0.035(5) 0.054(6) 0.025(5) 0.021(5) 0.014(4) 0.028(5)
F8_17 0.059(7) 0.059(7) 0.036(5) 0.037(5) 0.037(5) 0.039(6)
F9_17 0.047(6) 0.032(5) 0.041(5) 0.020(4) 0.020(4) 0.014(4)
O1_16 0.011(4) 0.010(4) 0.020(5) 0.010(4) 0.005(3) 0.006(3)
C1_16 0.009(4) 0.012(4) 0.014(4) 0.003(3) 0.007(3) 0.002(3)
C2_16 0.017(5) 0.015(5) 0.022(5) 0.005(4) 0.012(4) 0.005(4)
F1_16 0.027(5) 0.018(4) 0.018(4) -0.001(3) 0.008(4) 0.011(4)
F2_16 0.026(4) 0.024(4) 0.023(5) 0.005(4) 0.017(4) 0.002(4)
F3_16 0.021(4) 0.017(4) 0.018(4) -0.001(3) 0.008(3) 0.004(3)
C3_16 0.020(5) 0.014(5) 0.024(5) 0.008(4) 0.008(4) 0.008(4)
F4_16 0.026(5) 0.020(4) 0.026(4) 0.009(4) 0.012(4) 0.015(4)
F5_16 0.024(5) 0.026(5) 0.033(4) 0.020(4) 0.013(4) 0.007(4)
F6_16 0.023(4) 0.013(4) 0.043(5) 0.017(4) 0.013(4) 0.006(3)
C4_16 0.013(5) 0.016(5) 0.018(4) 0.007(4) 0.007(4) 0.006(4)
F7_16 0.030(5) 0.025(4) 0.012(4) 0.003(3) 0.010(3) 0.013(4)
F8_16 0.007(3) 0.022(4) 0.027(5) 0.008(4) 0.005(3) -0.001(3)
F9_16 0.014(4) 0.022(4) 0.026(4) 0.016(4) 0.006(3) 0.007(3)
O1_15 0.012(4) 0.005(4) 0.006(4) -0.001(3) 0.004(3) 0.002(3)
C1_15 0.021(5) 0.014(4) 0.012(4) 0.005(3) 0.010(3) 0.007(4)
C2_15 0.024(5) 0.016(5) 0.018(5) 0.009(4) 0.011(4) 0.006(4)
F1_15 0.024(4) 0.032(5) 0.022(4) 0.011(4) 0.008(3) 0.006(4)
F2_15 0.034(5) 0.026(5) 0.025(4) 0.011(4) 0.023(4) 0.008(4)
F3_15 0.050(6) 0.018(4) 0.027(5) 0.014(4) 0.021(4) 0.016(4)
C3_15 0.021(5) 0.036(6) 0.011(4) 0.006(4) 0.008(4) 0.016(4)
F4_15 0.031(5) 0.048(5) 0.038(6) 0.005(4) 0.017(4) 0.002(4)
F5_15 0.035(5) 0.054(6) 0.025(5) 0.017(4) 0.020(4) 0.032(5)
F6_15 0.032(5) 0.069(7) 0.018(4) 0.022(4) 0.017(4) 0.032(5)
C4_15 0.042(6) 0.019(5) 0.031(5) 0.017(4) 0.033(5) 0.023(5)
F7_15 0.086(7) 0.018(4) 0.049(6) 0.016(4) 0.054(6) 0.018(5)
F8_15 0.076(7) 0.022(5) 0.035(5) 0.014(4) 0.041(5) 0.021(5)
F9_15 0.059(5) 0.062(7) 0.047(5) 0.032(5) 0.042(4) 0.049(5)
O1_14 0.0064(16) 0.0051(16) 0.0087(17) 0.0028(14) 0.0008(13) 0.0022(13)
C1_14 0.013(4) 0.008(4) 0.010(4) 0.004(3) 0.005(3) 0.006(3)
C2_14 0.013(5) 0.017(5) 0.016(4) 0.012(4) 0.006(4) 0.009(4)
F1_14 0.019(4) 0.024(4) 0.021(4) 0.010(4) 0.001(3) 0.008(3)
F2_14 0.034(5) 0.026(4) 0.035(5) 0.023(4) 0.017(4) 0.023(4)
F3_14 0.028(5) 0.027(5) 0.024(4) 0.019(4) 0.015(4) 0.017(4)
C3_14 0.010(5) 0.009(5) 0.022(5) 0.005(4) 0.006(4) 0.003(4)
F4_14 0.013(4) 0.012(4) 0.026(4) -0.001(3) -0.006(3) -0.003(3)
F5_14 0.017(4) 0.018(4) 0.032(5) 0.009(4) 0.010(4) 0.007(4)
F6_14 0.014(4) 0.007(3) 0.048(6) 0.005(4) 0.011(4) 0.001(3)
C4_14 0.021(5) 0.016(5) 0.016(4) 0.005(4) 0.011(4) 0.011(4)
F7_14 0.034(5) 0.033(5) 0.016(4) 0.015(4) 0.016(4) 0.020(4)
F8_14 0.025(4) 0.020(4) 0.024(4) 0.003(3) 0.017(4) 0.017(4)
F9_14 0.021(4) 0.022(4) 0.029(4) 0.010(4) 0.018(3) 0.013(3)
O1_13 0.016(4) 0.008(4) 0.010(4) 0.005(4) 0.003(3) 0.005(3)
C1_13 0.012(4) 0.012(4) 0.007(4) 0.004(3) 0.005(3) 0.008(3)
C2_13 0.012(5) 0.014(5) 0.007(4) 0.001(4) 0.002(3) 0.003(4)
F1_13 0.017(4) 0.008(3) 0.022(4) -0.003(3) 0.005(3) -0.001(3)
F2_13 0.020(4) 0.024(5) 0.013(4) 0.005(4) 0.004(3) 0.013(4)
F3_13 0.019(4) 0.028(5) 0.013(4) 0.010(3) 0.006(3) 0.007(4)
C3_13 0.021(5) 0.015(5) 0.012(4) 0.003(4) 0.007(4) 0.012(4)
F4_13 0.020(4) 0.013(4) 0.018(4) 0.001(3) 0.003(3) 0.009(3)
F5_13 0.030(5) 0.031(5) 0.016(4) 0.012(4) 0.013(3) 0.023(4)
F6_13 0.028(5) 0.025(5) 0.022(4) 0.011(4) 0.008(4) 0.020(5)
C4_13 0.016(5) 0.018(5) 0.007(4) 0.005(4) 0.004(3) 0.007(4)
F7_13 0.028(4) 0.021(4) 0.020(4) 0.016(3) 0.016(3) 0.009(3)
F8_13 0.029(4) 0.028(5) 0.009(4) 0.008(4) 0.004(3) 0.015(4)
F9_13 0.033(5) 0.021(4) 0.017(4) 0.009(3) 0.020(4) 0.015(4)
O1_12 0.008(4) 0.015(4) 0.018(4) 0.010(4) 0.005(3) 0.008(3)
C1_12 0.007(4) 0.009(4) 0.017(4) 0.007(3) 0.004(3) 0.003(3)
C2_12 0.011(4) 0.015(5) 0.019(4) 0.009(4) 0.005(3) 0.006(4)
F1_12 0.024(4) 0.020(4) 0.013(4) 0.003(3) 0.006(3) 0.010(3)
F2_12 0.007(3) 0.018(4) 0.023(4) 0.003(4) -0.001(3) 0.002(3)
F3_12 0.017(4) 0.023(4) 0.031(5) 0.015(4) 0.002(4) 0.008(3)
C3_12 0.013(5) 0.016(5) 0.025(5) 0.004(4) 0.009(4) 0.005(4)
F4_12 0.021(4) 0.031(5) 0.018(4) 0.007(3) 0.012(3) 0.006(4)
F5_12 0.024(5) 0.026(5) 0.047(6) 0.013(4) 0.019(4) 0.016(4)
F6_12 0.021(4) 0.025(5) 0.045(6) 0.011(4) 0.021(4) 0.009(4)
C4_12 0.016(5) 0.014(5) 0.026(5) 0.010(4) 0.007(4) 0.008(4)
F7_12 0.027(5) 0.029(5) 0.032(4) 0.022(4) 0.014(4) 0.016(4)
F8_12 0.018(4) 0.009(4) 0.036(5) 0.007(4) 0.010(3) 0.003(3)
F9_12 0.017(4) 0.016(4) 0.035(5) 0.007(4) 0.010(4) 0.009(4)
O1_11 0.011(4) 0.015(5) 0.010(4) 0.007(4) 0.004(3) 0.011(4)
C1_11 0.015(4) 0.013(4) 0.014(4) 0.009(3) 0.005(3) 0.009(3)
C2_11 0.022(5) 0.017(5) 0.014(4) 0.007(4) 0.009(4) 0.012(4)
F1_11 0.026(4) 0.018(4) 0.022(4) 0.013(3) 0.010(3) 0.014(3)
F2_11 0.028(4) 0.041(6) 0.018(4) 0.013(4) 0.010(3) 0.025(4)
F3_11 0.023(4) 0.019(4) 0.023(4) 0.005(3) 0.009(4) 0.015(4)
C3_11 0.014(5) 0.013(5) 0.015(4) 0.006(4) 0.006(4) 0.009(4)
F4_11 0.019(4) 0.022(4) 0.022(4) 0.013(3) 0.010(3) 0.011(4)
F5_11 0.014(4) 0.009(3) 0.028(4) 0.002(3) 0.005(3) 0.006(3)
F6_11 0.013(4) 0.025(5) 0.027(5) 0.010(4) 0.005(3) 0.012(3)
C4_11 0.022(5) 0.019(5) 0.018(5) 0.009(4) 0.009(4) 0.014(4)
F7_11 0.029(5) 0.025(5) 0.019(4) 0.009(4) 0.009(3) 0.016(4)
F8_11 0.029(4) 0.022(5) 0.020(4) 0.013(4) 0.011(3) 0.019(4)
F9_11 0.019(4) 0.012(4) 0.043(5) 0.005(4) 0.005(4) 0.011(3)
O1_10 0.016(5) 0.007(4) 0.018(4) 0.003(3) 0.011(4) 0.003(3)
C1_10 0.011(4) 0.008(4) 0.011(4) 0.002(3) 0.003(3) 0.003(3)
C2_10 0.011(4) 0.007(4) 0.026(5) 0.011(4) 0.005(4) 0.001(4)
F1_10 0.017(5) 0.021(5) 0.041(5) 0.016(4) 0.016(4) 0.006(4)
F2_10 0.034(5) 0.012(4) 0.044(6) 0.017(4) 0.011(4) 0.012(4)
F3_10 0.009(4) 0.029(5) 0.031(4) 0.018(4) 0.004(3) 0.005(4)
C3_10 0.016(5) 0.013(5) 0.012(4) 0.001(4) 0.004(4) 0.007(4)
F4_10 0.018(4) 0.025(5) 0.021(4) 0.008(4) 0.008(3) 0.010(3)
F5_10 0.029(5) 0.031(5) 0.017(4) 0.014(4) 0.012(3) 0.021(4)
F6_10 0.025(4) 0.012(4) 0.019(4) 0.001(3) 0.003(3) 0.009(3)
C4_10 0.020(5) 0.018(5) 0.012(4) 0.006(4) 0.005(4) 0.012(4)
F7_10 0.025(4) 0.023(4) 0.021(4) 0.009(4) -0.001(3) 0.010(3)
F8_10 0.034(5) 0.021(4) 0.033(5) 0.015(4) 0.019(4) 0.020(4)
F9_10 0.031(5) 0.023(5) 0.022(4) 0.014(4) 0.013(4) 0.019(4)
O1_9 0.010(5) 0.009(4) 0.022(4) 0.004(4) 0.004(4) 0.006(4)
C1_9 0.018(4) 0.011(4) 0.020(4) 0.004(3) 0.011(3) 0.008(4)
C2_9 0.029(5) 0.011(5) 0.019(5) 0.007(4) 0.015(4) 0.009(4)
F1_9 0.030(5) 0.024(5) 0.022(4) 0.008(4) 0.010(3) 0.003(4)
F2_9 0.029(5) 0.026(5) 0.026(4) 0.008(4) 0.018(4) 0.007(4)
F3_9 0.050(5) 0.014(4) 0.035(5) 0.015(4) 0.027(4) 0.017(4)
C3_9 0.023(5) 0.040(6) 0.020(5) 0.009(4) 0.010(4) 0.013(4)
F4_9 0.018(4) 0.045(5) 0.020(4) 0.002(4) 0.005(4) 0.005(4)
F5_9 0.029(5) 0.062(6) 0.037(5) 0.025(5) 0.017(4) 0.029(5)
F6_9 0.034(6) 0.075(7) 0.021(4) 0.016(5) 0.009(4) 0.024(5)
C4_9 0.035(6) 0.020(5) 0.039(5) 0.013(4) 0.027(5) 0.019(5)
F7_9 0.045(6) 0.019(4) 0.047(6) 0.016(4) 0.031(5) 0.020(4)
F8_9 0.064(7) 0.026(5) 0.042(5) 0.009(4) 0.039(5) 0.022(5)
F9_9 0.033(4) 0.041(6) 0.061(6) 0.026(5) 0.026(4) 0.027(4)
O1_8 0.0070(17) 0.0095(18) 0.0111(17) 0.0048(15) 0.0035(14) 0.0053(15)
C1_8 0.008(4) 0.013(4) 0.020(4) 0.007(3) 0.005(3) 0.005(3)
C2_8 0.009(4) 0.013(5) 0.020(4) 0.006(4) 0.002(3) 0.003(4)
F1_8 0.010(4) 0.021(4) 0.023(4) 0.003(3) 0.000(3) 0.004(3)
F2_8 0.009(4) 0.021(4) 0.033(5) 0.010(4) 0.006(3) 0.007(3)
F3_8 0.018(4) 0.016(4) 0.028(5) 0.012(4) 0.005(3) 0.008(3)
C3_8 0.012(5) 0.024(5) 0.022(5) 0.007(4) 0.009(4) 0.009(4)
F4_8 0.025(4) 0.024(5) 0.022(4) 0.007(4) 0.007(3) 0.008(4)
F5_8 0.021(5) 0.022(4) 0.031(5) 0.004(4) 0.009(4) 0.018(4)
F6_8 0.025(4) 0.028(5) 0.047(6) 0.015(4) 0.027(4) 0.013(4)
C4_8 0.018(5) 0.016(5) 0.027(5) 0.013(4) 0.010(4) 0.010(4)
F7_8 0.023(5) 0.017(5) 0.032(4) 0.017(4) 0.006(3) 0.007(4)
F8_8 0.021(4) 0.017(4) 0.034(5) 0.008(4) 0.010(4) 0.005(4)
F9_8 0.020(4) 0.022(5) 0.039(5) 0.011(4) 0.014(4) 0.014(4)
O1_7 0.008(4) 0.013(5) 0.017(4) 0.003(4) 0.004(3) 0.007(4)
C1_7 0.010(4) 0.017(4) 0.015(4) 0.008(3) 0.006(3) 0.011(3)
C2_7 0.019(5) 0.022(5) 0.017(4) 0.009(4) 0.007(4) 0.015(4)
F1_7 0.027(4) 0.021(4) 0.015(4) 0.007(3) 0.012(3) 0.019(4)
F2_7 0.023(4) 0.021(4) 0.026(4) 0.013(4) 0.005(3) 0.015(4)
F3_7 0.024(4) 0.016(4) 0.038(5) 0.012(4) 0.010(4) 0.013(3)
C3_7 0.015(5) 0.020(5) 0.017(4) 0.009(4) 0.008(4) 0.010(4)
F4_7 0.023(4) 0.023(4) 0.021(4) 0.008(4) 0.009(4) 0.014(4)
F5_7 0.028(4) 0.023(4) 0.031(5) 0.012(4) 0.018(4) 0.008(4)
F6_7 0.025(4) 0.033(5) 0.025(4) 0.012(4) 0.003(3) 0.018(4)
C4_7 0.012(5) 0.023(5) 0.025(5) 0.011(4) 0.005(4) 0.012(4)
F7_7 0.019(4) 0.021(4) 0.028(4) 0.008(4) 0.008(3) 0.009(4)
F8_7 0.011(4) 0.026(5) 0.023(4) 0.011(4) 0.002(3) 0.014(3)
F9_7 0.008(4) 0.034(5) 0.027(4) 0.013(4) 0.005(3) 0.008(4)
O1_5 0.016(5) 0.014(5) 0.012(4) 0.006(4) 0.008(4) 0.006(4)
C1_5 0.011(4) 0.011(4) 0.012(4) 0.000(3) 0.004(3) 0.002(3)
C2_5 0.024(5) 0.011(5) 0.019(5) 0.004(4) 0.014(4) 0.001(4)
F1_5 0.016(4) 0.025(5) 0.027(4) 0.000(4) 0.004(3) -0.007(3)
F2_5 0.036(6) 0.034(5) 0.027(5) 0.007(4) 0.023(4) -0.002(4)
F3_5 0.059(6) 0.021(5) 0.024(5) 0.011(4) 0.019(4) 0.016(5)
C3_5 0.020(5) 0.025(5) 0.012(4) 0.004(4) 0.004(4) 0.008(4)
F4_5 0.019(4) 0.024(4) 0.026(5) 0.003(4) 0.006(4) 0.004(3)
F5_5 0.035(5) 0.047(6) 0.021(4) 0.017(4) 0.011(4) 0.031(5)
F6_5 0.028(5) 0.063(7) 0.012(4) 0.012(4) 0.003(4) 0.017(5)
C4_5 0.036(6) 0.020(5) 0.028(5) 0.010(4) 0.022(4) 0.015(4)
F7_5 0.054(6) 0.014(4) 0.035(5) 0.012(4) 0.030(5) 0.018(4)
F8_5 0.045(5) 0.022(5) 0.028(4) 0.008(4) 0.025(4) 0.019(4)
F9_5 0.032(4) 0.036(5) 0.044(5) 0.018(4) 0.021(4) 0.024(4)
O1_4 0.015(5) 0.007(4) 0.013(4) 0.005(3) 0.002(4) -0.002(4)
C1_4 0.013(4) 0.011(5) 0.017(4) 0.001(3) 0.002(3) 0.001(4)
C2_4 0.017(5) 0.017(5) 0.018(5) 0.002(4) 0.002(4) 0.006(4)
F1_4 0.019(4) 0.028(5) 0.022(4) 0.001(4) -0.002(3) 0.011(4)
F2_4 0.027(4) 0.016(4) 0.012(3) -0.001(3) 0.013(3) 0.010(3)
F3_4 0.023(4) 0.024(4) 0.030(5) 0.012(4) 0.017(4) 0.011(4)
C3_4 0.013(5) 0.016(6) 0.017(5) 0.001(4) -0.004(4) 0.000(4)
F4_4 0.014(5) 0.039(6) 0.051(6) 0.000(5) 0.004(4) 0.007(4)
F5_4 0.020(5) 0.029(5) 0.025(4) 0.012(4) -0.007(3) 0.008(4)
F6_4 0.023(5) 0.013(4) 0.020(4) 0.004(3) 0.002(4) 0.000(4)
C4_4 0.032(6) 0.013(5) 0.019(5) 0.004(4) 0.012(4) 0.011(4)
F7_4 0.050(6) 0.029(5) 0.045(6) 0.018(5) 0.038(5) 0.020(5)
F8_4 0.051(6) 0.016(4) 0.023(4) 0.001(3) 0.018(4) 0.013(4)
F9_4 0.041(5) 0.030(5) 0.021(4) 0.009(4) 0.010(4) 0.016(4)
O1_3 0.021(5) 0.011(5) 0.020(5) 0.007(4) 0.008(4) 0.009(4)
C1_3 0.018(5) 0.014(4) 0.017(4) 0.003(3) 0.005(3) 0.008(4)
C2_3 0.016(5) 0.015(5) 0.010(4) 0.002(4) 0.004(4) 0.005(4)
F1_3 0.021(4) 0.023(4) 0.017(4) -0.001(3) 0.004(3) 0.004(3)
F2_3 0.029(5) 0.033(5) 0.029(5) 0.013(4) 0.022(4) 0.015(4)
F3_3 0.026(5) 0.038(5) 0.029(5) 0.019(4) 0.007(4) 0.017(4)
C3_3 0.018(5) 0.016(5) 0.022(5) 0.001(4) 0.007(4) 0.011(4)
F4_3 0.030(5) 0.031(5) 0.019(4) -0.002(4) -0.001(3) 0.013(4)
F5_3 0.034(5) 0.019(4) 0.034(5) 0.008(4) 0.014(4) 0.015(4)
F6_3 0.029(5) 0.031(5) 0.037(5) -0.007(4) 0.015(4) 0.016(4)
C4_3 0.033(6) 0.027(6) 0.030(5) 0.018(4) 0.014(4) 0.017(5)
F7_3 0.040(5) 0.050(6) 0.055(6) 0.036(6) 0.019(4) 0.033(5)
F8_3 0.054(7) 0.052(6) 0.033(5) 0.026(5) 0.025(5) 0.034(6)
F9_3 0.048(6) 0.027(4) 0.044(5) 0.022(4) 0.021(5) 0.016(4)
O1_2 0.013(5) 0.014(4) 0.009(4) 0.010(4) 0.005(4) 0.005(4)
C1_2 0.014(4) 0.016(4) 0.014(4) 0.010(3) 0.010(3) 0.008(4)
C2_2 0.012(5) 0.021(5) 0.025(5) 0.012(4) 0.003(4) 0.005(4)
F1_2 0.018(5) 0.055(6) 0.051(6) 0.031(5) 0.021(4) 0.018(4)
F2_2 0.037(6) 0.049(6) 0.050(6) 0.035(5) 0.021(5) 0.029(5)
F3_2 0.029(5) 0.030(5) 0.028(5) 0.007(4) 0.006(4) 0.006(4)
C3_2 0.026(5) 0.035(6) 0.024(5) 0.017(4) 0.020(4) 0.018(5)
F4_2 0.027(4) 0.053(6) 0.041(5) 0.021(4) 0.025(4) 0.022(4)
F5_2 0.049(6) 0.043(5) 0.044(5) 0.020(4) 0.039(5) 0.033(5)
F6_2 0.044(6) 0.050(6) 0.035(5) 0.031(5) 0.032(4) 0.025(5)
C4_2 0.038(6) 0.019(5) 0.025(5) 0.013(4) 0.018(4) 0.012(4)
F7_2 0.057(6) 0.017(5) 0.022(4) 0.007(4) 0.010(4) 0.013(4)
F8_2 0.040(5) 0.025(5) 0.031(5) 0.020(4) 0.020(4) 0.016(4)
F9_2 0.068(6) 0.033(5) 0.042(6) 0.018(5) 0.043(5) 0.033(5)
O1_1 0.015(4) 0.021(5) 0.011(4) 0.003(4) 0.008(3) 0.008(4)
C1_1 0.024(5) 0.026(5) 0.026(4) 0.009(4) 0.016(4) 0.010(4)
C2_1 0.024(6) 0.052(7) 0.033(5) 0.007(5) 0.020(5) 0.022(5)
F1_1 0.078(8) 0.127(11) 0.052(6) 0.039(6) 0.048(6) 0.075(8)
F2_1 0.022(4) 0.057(6) 0.046(6) 0.011(5) 0.019(4) 0.020(4)
F3_1 0.041(6) 0.050(6) 0.082(8) -0.001(5) 0.029(6) 0.025(5)
C3_1 0.025(6) 0.040(7) 0.022(5) 0.011(5) 0.006(4) 0.006(5)
F4_1 0.070(8) 0.091(8) 0.037(5) 0.030(6) 0.030(5) 0.042(7)
F5_1 0.069(7) 0.049(6) 0.029(5) 0.032(5) -0.013(5) -0.016(5)
F6_1 0.032(5) 0.039(6) 0.038(6) 0.015(5) -0.004(4) 0.007(5)
C4_1 0.021(6) 0.024(6) 0.054(6) 0.001(5) 0.000(5) 0.009(5)
F7_1 0.031(6) 0.032(6) 0.126(10) -0.029(6) 0.017(6) 0.006(5)
F8_1 0.017(4) 0.025(5) 0.036(5) -0.001(4) 0.002(4) 0.006(4)
F9_1 0.062(8) 0.032(7) 0.073(7) 0.014(6) -0.014(6) -0.021(6)
Cs1 0.0169(5) 0.0193(5) 0.0249(6) 0.0117(5) 0.0101(4) 0.0107(4)
Cs2 0.0217(5) 0.0207(5) 0.0265(5) 0.0150(5) 0.0137(4) 0.0146(4)
Cs3 0.0180(5) 0.0154(5) 0.0241(5) 0.0078(4) 0.0089(4) 0.0092(4)
Cs4 0.0214(6) 0.0181(6) 0.0175(5) 0.0036(5) 0.0074(5) 0.0094(5)
Cs5 0.0294(8) 0.0144(6) 0.0187(6) 0.0028(5) 0.0078(6) 0.0087(6)
Cs6 0.0178(6) 0.0172(6) 0.0290(8) 0.0016(6) 0.0115(6) 0.0061(6)
Al2 0.0064(16) 0.0051(16) 0.0087(17) 0.0028(14) 0.0008(13) 0.0022(13)
Al3 0.0084(18) 0.0083(19) 0.0103(18) 0.0044(16) 0.0026(15) 0.0050(15)
Al1 0.0084(19) 0.0093(19) 0.0088(19) 0.0019(17) 0.0018(15) 0.0037(16)
Al4 0.0070(17) 0.0095(18) 0.0111(17) 0.0048(15) 0.0035(14) 0.0053(15)
Al5 0.011(2) 0.012(2) 0.014(2) 0.0072(18) 0.0067(16) 0.0069(17)
Al6 0.012(2) 0.010(2) 0.009(2) -0.0006(17) 0.0028(16) 0.0016(16)

loop_
_atom_type_symbol
_atom_type_description
_atom_type_scat_dispersion_real
_atom_type_scat_dispersion_imag
_atom_type_scat_source
C C 0.0033 0.0016 'International Tables Vol C Tables 4.2.6.8 and 6.1.1.4'
O O 0.0106 0.0060 'International Tables Vol C Tables 4.2.6.8 and 6.1.1.4'
F F 0.0171 0.0103 'International Tables Vol C Tables 4.2.6.8 and 6.1.1.4'
Al Al 0.0645 0.0514 'International Tables Vol C Tables 4.2.6.8 and 6.1.1.4'
Cs Cs -0.3680 2.1192 'International Tables Vol C Tables 4.2.6.8 and 6.1.1.4'

loop_
_geom_angle_atom_site_label_1
_geom_angle_atom_site_label_2
_geom_angle_atom_site_label_3
_geom_angle
_geom_angle_site_symmetry_1
_geom_angle_site_symmetry_3
_geom_angle_publ_flag
C1_6 O1_6 Al4 147.2(7) . . ?
O1_6 C1_6 C3_6 107.1(8) . . ?
O1_6 C1_6 C2_6 109.3(8) . . ?
C3_6 C1_6 C2_6 110.9(8) . . ?
O1_6 C1_6 C4_6 110.9(8) . . ?
C3_6 C1_6 C4_6 108.4(7) . . ?
C2_6 C1_6 C4_6 110.2(8) . . ?
F2_6 C2_6 F1_6 108.3(9) . . ?
F2_6 C2_6 F3_6 108.8(9) . . ?
F1_6 C2_6 F3_6 107.5(9) . . ?
F2_6 C2_6 C1_6 111.2(8) . . ?
F1_6 C2_6 C1_6 110.3(8) . . ?
F3_6 C2_6 C1_6 110.6(8) . . ?
C2_6 F3_6 Cs3 161.3(7) . 1_444 ?
F4_6 C3_6 F6_6 108.4(10) . . ?
F4_6 C3_6 F5_6 107.5(9) . . ?
F6_6 C3_6 F5_6 105.7(9) . . ?
F4_6 C3_6 C1_6 112.4(9) . . ?
F6_6 C3_6 C1_6 111.4(8) . . ?
F5_6 C3_6 C1_6 111.2(8) . . ?
C3_6 F4_6 Cs6 147.1(7) . 1_444 ?
C3_6 F5_6 Cs3 135.1(7) . 1_444 ?
F7_6 C4_6 F8_6 107.5(9) . . ?
F7_6 C4_6 F9_6 107.2(9) . . ?
F8_6 C4_6 F9_6 108.6(9) . . ?
F7_6 C4_6 C1_6 110.4(8) . . ?
F8_6 C4_6 C1_6 113.0(9) . . ?
F9_6 C4_6 C1_6 109.9(8) . . ?
C4_6 F7_6 Cs6 131.7(6) . 1_444 ?
C1_24 O1_24 Al5 148.4(8) . . ?
O1_24 C1_24 C4_24 110.2(8) . . ?
O1_24 C1_24 C2_24 111.9(8) . . ?
C4_24 C1_24 C2_24 108.8(8) . . ?
O1_24 C1_24 C3_24 107.9(8) . . ?
C4_24 C1_24 C3_24 108.7(8) . . ?
C2_24 C1_24 C3_24 109.2(8) . . ?
F2_24 C2_24 F3_24 107.3(10) . . ?
F2_24 C2_24 F1_24 107.3(9) . . ?
F3_24 C2_24 F1_24 106.0(9) . . ?
F2_24 C2_24 C1_24 113.5(9) . . ?
F3_24 C2_24 C1_24 111.9(9) . . ?
F1_24 C2_24 C1_24 110.3(9) . . ?
C2_24 F1_24 Cs6 124.3(7) . . ?
F6_24 C3_24 F5_24 111.6(10) . . ?
F6_24 C3_24 F4_24 105.6(9) . . ?
F5_24 C3_24 F4_24 108.2(10) . . ?
F6_24 C3_24 C1_24 112.3(9) . . ?
F5_24 C3_24 C1_24 109.0(8) . . ?
F4_24 C3_24 C1_24 110.0(9) . . ?
C3_24 F4_24 Cs1 161.8(7) . . ?
F7_24 C4_24 F9_24 106.3(10) . . ?
F7_24 C4_24 F8_24 107.3(10) . . ?
F9_24 C4_24 F8_24 106.9(10) . . ?
F7_24 C4_24 C1_24 111.7(9) . . ?
F9_24 C4_24 C1_24 110.1(9) . . ?
F8_24 C4_24 C1_24 114.1(9) . . ?
C4_24 F7_24 Cs1 137.8(7) . . ?
C1_23 O1_23 Al5 148.7(7) . . ?
O1_23 C1_23 C3_23 107.9(8) . . ?
O1_23 C1_23 C2_23 109.3(8) . . ?
C3_23 C1_23 C2_23 110.1(8) . . ?
O1_23 C1_23 C4_23 110.5(8) . . ?
C3_23 C1_23 C4_23 109.7(8) . . ?
C2_23 C1_23 C4_23 109.3(8) . . ?
F1_23 C2_23 F3_23 108.0(10) . . ?
F1_23 C2_23 F2_23 106.3(10) . . ?
F3_23 C2_23 F2_23 105.8(9) . . ?
F1_23 C2_23 C1_23 111.1(9) . . ?
F3_23 C2_23 C1_23 111.8(9) . . ?
F2_23 C2_23 C1_23 113.4(10) . . ?
C2_23 F3_23 Cs6 134.6(8) . . ?
F4_23 C3_23 F6_23 107.9(10) . . ?
F4_23 C3_23 F5_23 107.7(9) . . ?
F6_23 C3_23 F5_23 107.2(9) . . ?
F4_23 C3_23 C1_23 110.5(8) . . ?
F6_23 C3_23 C1_23 112.0(8) . . ?
F5_23 C3_23 C1_23 111.4(8) . . ?
C3_23 F6_23 Cs5 159.3(7) . 1_565 ?
F9_23 C4_23 F7_23 108.0(9) . . ?
F9_23 C4_23 F8_23 107.3(9) . . ?
F7_23 C4_23 F8_23 106.0(9) . . ?
F9_23 C4_23 C1_23 112.1(8) . . ?
F7_23 C4_23 C1_23 112.3(8) . . ?
F8_23 C4_23 C1_23 110.8(8) . . ?
C4_23 F8_23 Cs5 122.7(7) . 1_565 ?
C1_22 O1_22 Al5 146.5(7) . . ?
O1_22 C1_22 C3_22 111.3(8) . . ?
O1_22 C1_22 C2_22 112.0(8) . . ?
C3_22 C1_22 C2_22 108.8(8) . . ?
O1_22 C1_22 C4_22 107.4(8) . . ?
C3_22 C1_22 C4_22 109.4(8) . . ?
C2_22 C1_22 C4_22 107.9(8) . . ?
F3_22 C2_22 F1_22 102.8(10) . . ?
F3_22 C2_22 F2_22 106.6(10) . . ?
F1_22 C2_22 F2_22 106.4(10) . . ?
F3_22 C2_22 C1_22 114.3(9) . . ?
F1_22 C2_22 C1_22 113.4(9) . . ?
F2_22 C2_22 C1_22 112.4(9) . . ?
F4_22 C3_22 F6_22 107.5(11) . . ?
F4_22 C3_22 F5_22 107.8(11) . . ?
F6_22 C3_22 F5_22 107.0(11) . . ?
F4_22 C3_22 C1_22 112.0(10) . . ?
F6_22 C3_22 C1_22 114.2(10) . . ?
F5_22 C3_22 C1_22 108.0(9) . . ?
C3_22 F5_22 Cs1 150.6(9) . . ?
F9_22 C4_22 F8_22 109.0(11) . . ?
F9_22 C4_22 F7_22 112.0(12) . . ?
F8_22 C4_22 F7_22 104.3(11) . . ?
F9_22 C4_22 C1_22 110.6(9) . . ?
F8_22 C4_22 C1_22 112.8(10) . . ?
F7_22 C4_22 C1_22 108.0(9) . . ?
C4_22 F7_22 Cs4 155.7(9) . . ?
C1_21 O1_21 Al5 146.4(7) . . ?
O1_21 C1_21 C4_21 111.1(8) . . ?
O1_21 C1_21 C3_21 110.9(8) . . ?
C4_21 C1_21 C3_21 108.0(8) . . ?
O1_21 C1_21 C2_21 107.8(8) . . ?
C4_21 C1_21 C2_21 109.6(8) . . ?
C3_21 C1_21 C2_21 109.4(8) . . ?
F2_21 C2_21 F1_21 108.3(10) . . ?
F2_21 C2_21 F3_21 108.4(10) . . ?
F1_21 C2_21 F3_21 107.3(10) . . ?
F2_21 C2_21 C1_21 113.0(9) . . ?
F1_21 C2_21 C1_21 109.3(9) . . ?
F3_21 C2_21 C1_21 110.4(9) . . ?
C2_21 F1_21 Cs6 148.8(8) . . ?
F5_21 C3_21 F6_21 105.6(10) . . ?
F5_21 C3_21 F4_21 108.0(10) . . ?
F6_21 C3_21 F4_21 107.3(10) . . ?
F5_21 C3_21 C1_21 109.9(9) . . ?
F6_21 C3_21 C1_21 113.9(9) . . ?
F4_21 C3_21 C1_21 111.8(9) . . ?
C3_21 F4_21 Cs4 136.7(7) . . ?
F7_21 C4_21 F9_21 107.8(11) . . ?
F7_21 C4_21 F8_21 108.2(10) . . ?
F9_21 C4_21 F8_21 106.6(10) . . ?
F7_21 C4_21 C1_21 112.2(9) . . ?
F9_21 C4_21 C1_21 109.4(9) . . ?
F8_21 C4_21 C1_21 112.3(9) . . ?
C1_20 O1_20 Al6 148.1(8) . . ?
O1_20 C1_20 C2_20 110.8(8) . . ?
O1_20 C1_20 C4_20 108.9(8) . . ?
C2_20 C1_20 C4_20 109.6(8) . . ?
O1_20 C1_20 C3_20 109.8(9) . . ?
C2_20 C1_20 C3_20 108.6(8) . . ?
C4_20 C1_20 C3_20 109.2(8) . . ?
F3_20 C2_20 F1_20 106.8(10) . . ?
F3_20 C2_20 F2_20 106.8(9) . . ?
F1_20 C2_20 F2_20 107.4(10) . . ?
F3_20 C2_20 C1_20 112.3(9) . . ?
F1_20 C2_20 C1_20 111.0(9) . . ?
F2_20 C2_20 C1_20 112.3(9) . . ?
F4_20 C3_20 F6_20 107.7(10) . . ?
F4_20 C3_20 F5_20 108.1(10) . . ?
F6_20 C3_20 F5_20 105.8(10) . . ?
F4_20 C3_20 C1_20 112.1(9) . . ?
F6_20 C3_20 C1_20 112.2(10) . . ?
F5_20 C3_20 C1_20 110.6(9) . . ?
C3_20 F5_20 Cs2 150.4(9) . 1_444 ?
F9_20 C4_20 F8_20 107.8(10) . . ?
F9_20 C4_20 F7_20 106.8(11) . . ?
F8_20 C4_20 F7_20 106.5(10) . . ?
F9_20 C4_20 C1_20 111.7(9) . . ?
F8_20 C4_20 C1_20 113.6(9) . . ?
F7_20 C4_20 C1_20 110.1(9) . . ?
C4_20 F7_20 Cs5 153.1(8) . . ?
C1_19 O1_19 Al6 150.0(8) . . ?
O1_19 C1_19 C2_19 110.3(8) . . ?
O1_19 C1_19 C4_19 111.4(8) . . ?
C2_19 C1_19 C4_19 106.8(8) . . ?
O1_19 C1_19 C3_19 109.7(8) . . ?
C2_19 C1_19 C3_19 109.6(8) . . ?
C4_19 C1_19 C3_19 108.9(8) . . ?
F1_19 C2_19 F3_19 105.0(9) . . ?
F1_19 C2_19 F2_19 108.1(9) . . ?
F3_19 C2_19 F2_19 106.5(9) . . ?
F1_19 C2_19 C1_19 113.5(9) . . ?
F3_19 C2_19 C1_19 110.5(9) . . ?
F2_19 C2_19 C1_19 112.8(9) . . ?
C2_19 F3_19 Cs4 133.6(7) . 1_655 ?
F5_19 C3_19 F6_19 109.8(9) . . ?
F5_19 C3_19 F4_19 108.7(9) . . ?
F6_19 C3_19 F4_19 108.0(10) . . ?
F5_19 C3_19 C1_19 110.1(9) . . ?
F6_19 C3_19 C1_19 111.6(9) . . ?
F4_19 C3_19 C1_19 108.6(9) . . ?
C3_19 F6_19 Cs6 151.9(7) . . ?
F7_19 C4_19 F9_19 105.5(10) . . ?
F7_19 C4_19 F8_19 107.9(9) . . ?
F9_19 C4_19 F8_19 107.6(9) . . ?
F7_19 C4_19 C1_19 112.1(8) . . ?
F9_19 C4_19 C1_19 110.2(8) . . ?
F8_19 C4_19 C1_19 113.1(9) . . ?
C4_19 F8_19 Cs6 117.0(7) . . ?
C1_18 O1_18 Al6 146.4(8) . . ?
O1_18 C1_18 C2_18 109.1(8) . . ?
O1_18 C1_18 C4_18 109.1(8) . . ?
C2_18 C1_18 C4_18 108.7(9) . . ?
O1_18 C1_18 C3_18 113.1(9) . . ?
C2_18 C1_18 C3_18 108.5(8) . . ?
C4_18 C1_18 C3_18 108.3(9) . . ?
F3_18 C2_18 F1_18 101.1(12) . . ?
F3_18 C2_18 F2_18 108.5(11) . . ?
F1_18 C2_18 F2_18 107.8(11) . . ?
F3_18 C2_18 C1_18 112.9(10) . . ?
F1_18 C2_18 C1_18 111.6(10) . . ?
F2_18 C2_18 C1_18 114.1(10) . . ?
C2_18 F3_18 Cs5 118.0(9) . . ?
F4_18 C3_18 F6_18 108.9(11) . . ?
F4_18 C3_18 F5_18 110.8(13) . . ?
F6_18 C3_18 F5_18 104.0(10) . . ?
F4_18 C3_18 C1_18 111.5(9) . . ?
F6_18 C3_18 C1_18 114.6(10) . . ?
F5_18 C3_18 C1_18 106.9(10) . . ?
F8_18 C4_18 F7_18 108.6(10) . . ?
F8_18 C4_18 F9_18 107.8(11) . . ?
F7_18 C4_18 F9_18 103.7(11) . . ?
F8_18 C4_18 C1_18 115.7(9) . . ?
F7_18 C4_18 C1_18 110.0(10) . . ?
F9_18 C4_18 C1_18 110.4(10) . . ?
C4_18 F7_18 Cs4 106.2(8) . 1_655 ?
C4_18 F9_18 Cs4 114.7(8) . 1_655 ?
C1_17 O1_17 Al6 149.9(8) . . ?
O1_17 C1_17 C3_17 107.8(8) . . ?
O1_17 C1_17 C2_17 110.2(8) . . ?
C3_17 C1_17 C2_17 108.8(8) . . ?
O1_17 C1_17 C4_17 111.2(8) . . ?
C3_17 C1_17 C4_17 109.7(8) . . ?
C2_17 C1_17 C4_17 109.0(8) . . ?
F2_17 C2_17 F1_17 107.1(9) . . ?
F2_17 C2_17 F3_17 107.5(9) . . ?
F1_17 C2_17 F3_17 105.4(9) . . ?
F2_17 C2_17 C1_17 113.7(9) . . ?
F1_17 C2_17 C1_17 111.3(9) . . ?
F3_17 C2_17 C1_17 111.4(8) . . ?
C2_17 F1_17 Cs4 127.9(6) . 1_655 ?
F4_17 C3_17 F5_17 109.3(10) . . ?
F4_17 C3_17 F6_17 106.3(9) . . ?
F5_17 C3_17 F6_17 106.8(9) . . ?
F4_17 C3_17 C1_17 111.2(9) . . ?
F5_17 C3_17 C1_17 111.4(9) . . ?
F6_17 C3_17 C1_17 111.6(9) . . ?
C3_17 F4_17 Cs2 162.0(7) . 1_444 ?
F8_17 C4_17 F9_17 110.0(10) . . ?
F8_17 C4_17 F7_17 108.4(9) . . ?
F9_17 C4_17 F7_17 106.2(10) . . ?
F8_17 C4_17 C1_17 112.6(9) . . ?
F9_17 C4_17 C1_17 110.3(9) . . ?
F7_17 C4_17 C1_17 109.0(8) . . ?
C4_17 F7_17 Cs2 137.0(7) . 1_444 ?
C1_16 O1_16 Al2 148.3(8) . . ?
O1_16 C1_16 C4_16 108.6(8) . . ?
O1_16 C1_16 C3_16 112.7(8) . . ?
C4_16 C1_16 C3_16 108.3(8) . . ?
O1_16 C1_16 C2_16 109.0(8) . . ?
C4_16 C1_16 C2_16 109.2(8) . . ?
C3_16 C1_16 C2_16 109.0(8) . . ?
F3_16 C2_16 F1_16 108.3(9) . . ?
F3_16 C2_16 F2_16 108.3(9) . . ?
F1_16 C2_16 F2_16 107.4(9) . . ?
F3_16 C2_16 C1_16 110.4(8) . . ?
F1_16 C2_16 C1_16 110.7(8) . . ?
F2_16 C2_16 C1_16 111.6(8) . . ?
C2_16 F1_16 Cs1 129.6(7) . 1_656 ?
F6_16 C3_16 F5_16 108.1(9) . . ?
F6_16 C3_16 F4_16 106.8(9) . . ?
F5_16 C3_16 F4_16 106.2(9) . . ?
F6_16 C3_16 C1_16 113.8(9) . . ?
F5_16 C3_16 C1_16 111.0(8) . . ?
F4_16 C3_16 C1_16 110.6(8) . . ?
C3_16 F4_16 Cs3 137.6(6) . . ?
F7_16 C4_16 F9_16 107.5(9) . . ?
F7_16 C4_16 F8_16 107.0(9) . . ?
F9_16 C4_16 F8_16 106.7(9) . . ?
F7_16 C4_16 C1_16 110.7(8) . . ?
F9_16 C4_16 C1_16 111.7(8) . . ?
F8_16 C4_16 C1_16 112.9(8) . . ?
C4_16 F8_16 Cs1 115.6(7) . 1_656 ?
C4_16 F9_16 Cs1 97.6(6) . 1_656 ?
C1_15 O1_15 Al2 146.0(8) . . ?
O1_15 C1_15 C2_15 111.8(8) . . ?
O1_15 C1_15 C3_15 111.0(8) . . ?
C2_15 C1_15 C3_15 108.6(8) . . ?
O1_15 C1_15 C4_15 107.1(8) . . ?
C2_15 C1_15 C4_15 108.3(8) . . ?
C3_15 C1_15 C4_15 109.9(8) . . ?
F2_15 C2_15 F1_15 108.5(9) . . ?
F2_15 C2_15 F3_15 107.2(9) . . ?
F1_15 C2_15 F3_15 107.5(9) . . ?
F2_15 C2_15 C1_15 113.0(9) . . ?
F1_15 C2_15 C1_15 110.1(9) . . ?
F3_15 C2_15 C1_15 110.3(8) . . ?
C2_15 F3_15 Cs2 128.3(6) . 1_445 ?
F5_15 C3_15 F4_15 107.2(10) . . ?
F5_15 C3_15 F6_15 107.6(10) . . ?
F4_15 C3_15 F6_15 109.2(9) . . ?
F5_15 C3_15 C1_15 110.8(8) . . ?
F4_15 C3_15 C1_15 109.2(9) . . ?
F6_15 C3_15 C1_15 112.6(8) . . ?
F8_15 C4_15 F9_15 107.6(9) . . ?
F8_15 C4_15 F7_15 109.5(10) . . ?
F9_15 C4_15 F7_15 106.2(10) . . ?
F8_15 C4_15 C1_15 112.5(9) . . ?
F9_15 C4_15 C1_15 110.5(9) . . ?
F7_15 C4_15 C1_15 110.4(8) . . ?
C4_15 F7_15 Cs3 175.0(9) . . ?
C1_14 O1_14 Al2 146.1(7) . . ?
O1_14 C1_14 C3_14 108.4(8) . . ?
O1_14 C1_14 C4_14 112.2(8) . . ?
C3_14 C1_14 C4_14 108.5(7) . . ?
O1_14 C1_14 C2_14 110.8(8) . . ?
C3_14 C1_14 C2_14 109.1(8) . . ?
C4_14 C1_14 C2_14 107.8(8) . . ?
F1_14 C2_14 F2_14 108.5(9) . . ?
F1_14 C2_14 F3_14 106.9(9) . . ?
F2_14 C2_14 F3_14 107.1(9) . . ?
F1_14 C2_14 C1_14 110.1(8) . . ?
F2_14 C2_14 C1_14 113.1(8) . . ?
F3_14 C2_14 C1_14 111.0(8) . . ?
C2_14 F3_14 Cs2 158.8(7) . 1_445 ?
F6_14 C3_14 F5_14 107.7(9) . . ?
F6_14 C3_14 F4_14 107.7(9) . . ?
F5_14 C3_14 F4_14 107.6(9) . . ?
F6_14 C3_14 C1_14 113.5(8) . . ?
F5_14 C3_14 C1_14 110.3(8) . . ?
F4_14 C3_14 C1_14 109.9(8) . . ?
C3_14 F4_14 Cs5 146.6(6) . . ?
C3_14 F5_14 Cs2 132.6(7) . 1_445 ?
F9_14 C4_14 F8_14 108.0(9) . . ?
F9_14 C4_14 F7_14 106.6(9) . . ?
F8_14 C4_14 F7_14 107.9(9) . . ?
F9_14 C4_14 C1_14 112.1(8) . . ?
F8_14 C4_14 C1_14 113.0(8) . . ?
F7_14 C4_14 C1_14 109.1(8) . . ?
C4_14 F7_14 Cs5 130.2(6) . . ?
C1_13 O1_13 Al2 146.1(7) . . ?
O1_13 C1_13 C2_13 111.4(8) . . ?
O1_13 C1_13 C4_13 108.6(7) . . ?
C2_13 C1_13 C4_13 109.1(7) . . ?
O1_13 C1_13 C3_13 111.1(8) . . ?
C2_13 C1_13 C3_13 108.5(7) . . ?
C4_13 C1_13 C3_13 108.1(8) . . ?
F2_13 C2_13 F3_13 108.4(8) . . ?
F2_13 C2_13 F1_13 108.6(9) . . ?
F3_13 C2_13 F1_13 106.3(9) . . ?
F2_13 C2_13 C1_13 112.9(8) . . ?
F3_13 C2_13 C1_13 110.1(8) . . ?
F1_13 C2_13 C1_13 110.4(8) . . ?
C2_13 F1_13 Cs5 156.6(6) . . ?
F6_13 C3_13 F4_13 108.2(9) . . ?
F6_13 C3_13 F5_13 109.5(9) . . ?
F4_13 C3_13 F5_13 107.1(8) . . ?
F6_13 C3_13 C1_13 112.1(8) . . ?
F4_13 C3_13 C1_13 109.6(8) . . ?
F5_13 C3_13 C1_13 110.2(8) . . ?
C3_13 F4_13 Cs3 131.7(6) . . ?
F7_13 C4_13 F8_13 109.3(9) . . ?
F7_13 C4_13 F9_13 107.8(8) . . ?
F8_13 C4_13 F9_13 105.4(8) . . ?
F7_13 C4_13 C1_13 111.0(8) . . ?
F8_13 C4_13 C1_13 113.4(8) . . ?
F9_13 C4_13 C1_13 109.7(8) . . ?
C4_13 F9_13 Cs5 132.9(6) . . ?
C1_12 O1_12 Al3 148.9(8) . . ?
O1_12 C1_12 C4_12 112.0(8) . . ?
O1_12 C1_12 C3_12 109.8(8) . . ?
C4_12 C1_12 C3_12 109.1(7) . . ?
O1_12 C1_12 C2_12 108.1(8) . . ?
C4_12 C1_12 C2_12 108.5(8) . . ?
C3_12 C1_12 C2_12 109.2(8) . . ?
F3_12 C2_12 F2_12 108.1(9) . . ?
F3_12 C2_12 F1_12 107.9(9) . . ?
F2_12 C2_12 F1_12 107.9(8) . . ?
F3_12 C2_12 C1_12 110.0(8) . . ?
F2_12 C2_12 C1_12 112.4(8) . . ?
F1_12 C2_12 C1_12 110.4(8) . . ?
C2_12 F2_12 Cs3 117.4(7) . 1_655 ?
C2_12 F3_12 Cs3 95.6(6) . 1_655 ?
F4_12 C3_12 F6_12 108.3(9) . . ?
F4_12 C3_12 F5_12 107.9(9) . . ?
F6_12 C3_12 F5_12 107.0(9) . . ?
F4_12 C3_12 C1_12 110.0(8) . . ?
F6_12 C3_12 C1_12 113.6(8) . . ?
F5_12 C3_12 C1_12 109.9(8) . . ?
C3_12 F5_12 Cs3 129.1(7) . 1_655 ?
F7_12 C4_12 F8_12 108.2(8) . . ?
F7_12 C4_12 F9_12 108.9(9) . . ?
F8_12 C4_12 F9_12 108.2(9) . . ?
F7_12 C4_12 C1_12 109.9(8) . . ?
F8_12 C4_12 C1_12 111.8(8) . . ?
F9_12 C4_12 C1_12 109.7(8) . . ?
C4_12 F9_12 Cs2 135.9(6) . . ?
C1_11 O1_11 Al3 145.0(7) . . ?
O1_11 C1_11 C4_11 110.3(8) . . ?
O1_11 C1_11 C2_11 107.1(8) . . ?
C4_11 C1_11 C2_11 108.2(8) . . ?
O1_11 C1_11 C3_11 111.2(8) . . ?
C4_11 C1_11 C3_11 109.2(8) . . ?
C2_11 C1_11 C3_11 110.7(8) . . ?
F1_11 C2_11 F2_11 108.3(9) . . ?
F1_11 C2_11 F3_11 107.3(8) . . ?
F2_11 C2_11 F3_11 108.0(9) . . ?
F1_11 C2_11 C1_11 112.1(8) . . ?
F2_11 C2_11 C1_11 111.5(8) . . ?
F3_11 C2_11 C1_11 109.5(8) . . ?
C2_11 F3_11 Cs4 132.9(6) . 1_655 ?
F4_11 C3_11 F6_11 108.6(9) . . ?
F4_11 C3_11 F5_11 107.9(9) . . ?
F6_11 C3_11 F5_11 106.7(9) . . ?
F4_11 C3_11 C1_11 111.3(8) . . ?
F6_11 C3_11 C1_11 112.1(8) . . ?
F5_11 C3_11 C1_11 110.0(8) . . ?
C3_11 F5_11 Cs4 159.1(6) . 1_655 ?
F8_11 C4_11 F7_11 106.7(9) . . ?
F8_11 C4_11 F9_11 107.2(9) . . ?
F7_11 C4_11 F9_11 107.4(9) . . ?
F8_11 C4_11 C1_11 113.2(9) . . ?
F7_11 C4_11 C1_11 111.0(8) . . ?
F9_11 C4_11 C1_11 111.1(8) . . ?
C4_11 F9_11 Cs2 128.9(6) . . ?
C1_10 O1_10 Al3 146.5(7) . . ?
O1_10 C1_10 C3_10 110.7(8) . . ?
O1_10 C1_10 C4_10 109.6(8) . . ?
C3_10 C1_10 C4_10 110.0(8) . . ?
O1_10 C1_10 C2_10 108.4(8) . . ?
C3_10 C1_10 C2_10 109.2(7) . . ?
C4_10 C1_10 C2_10 109.0(8) . . ?
F2_10 C2_10 F1_10 109.4(9) . . ?
F2_10 C2_10 F3_10 107.6(9) . . ?
F1_10 C2_10 F3_10 106.2(9) . . ?
F2_10 C2_10 C1_10 112.5(9) . . ?
F1_10 C2_10 C1_10 110.9(8) . . ?
F3_10 C2_10 C1_10 110.0(8) . . ?
C2_10 F1_10 Cs1 132.6(7) . 1_656 ?
C2_10 F3_10 Cs4 148.3(6) . 1_655 ?
F5_10 C3_10 F6_10 107.7(9) . . ?
F5_10 C3_10 F4_10 106.7(9) . . ?
F6_10 C3_10 F4_10 106.0(8) . . ?
F5_10 C3_10 C1_10 111.8(8) . . ?
F6_10 C3_10 C1_10 112.7(8) . . ?
F4_10 C3_10 C1_10 111.6(8) . . ?
C3_10 F5_10 Cs4 128.7(6) . 1_655 ?
F8_10 C4_10 F7_10 108.0(9) . . ?
F8_10 C4_10 F9_10 107.7(9) . . ?
F7_10 C4_10 F9_10 107.0(9) . . ?
F8_10 C4_10 C1_10 112.7(8) . . ?
F7_10 C4_10 C1_10 110.5(8) . . ?
F9_10 C4_10 C1_10 110.8(8) . . ?
C4_10 F9_10 Cs1 161.2(7) . 1_656 ?
C1_9 O1_9 Al3 147.1(8) . . ?
O1_9 C1_9 C2_9 112.6(8) . . ?
O1_9 C1_9 C3_9 111.6(8) . . ?
C2_9 C1_9 C3_9 109.4(8) . . ?
O1_9 C1_9 C4_9 108.6(8) . . ?
C2_9 C1_9 C4_9 106.8(7) . . ?
C3_9 C1_9 C4_9 107.5(8) . . ?
F1_9 C2_9 F3_9 106.5(9) . . ?
F1_9 C2_9 F2_9 107.0(9) . . ?
F3_9 C2_9 F2_9 106.7(9) . . ?
F1_9 C2_9 C1_9 111.5(9) . . ?
F3_9 C2_9 C1_9 111.4(8) . . ?
F2_9 C2_9 C1_9 113.3(8) . . ?
C2_9 F3_9 Cs1 124.4(6) . 1_656 ?
F6_9 C3_9 F4_9 110.3(10) . . ?
F6_9 C3_9 F5_9 106.6(10) . . ?
F4_9 C3_9 F5_9 108.1(10) . . ?
F6_9 C3_9 C1_9 113.8(9) . . ?
F4_9 C3_9 C1_9 110.2(9) . . ?
F5_9 C3_9 C1_9 107.6(9) . . ?
F8_9 C4_9 F9_9 108.5(10) . . ?
F8_9 C4_9 F7_9 107.7(10) . . ?
F9_9 C4_9 F7_9 107.1(10) . . ?
F8_9 C4_9 C1_9 112.9(9) . . ?
F9_9 C4_9 C1_9 111.1(9) . . ?
F7_9 C4_9 C1_9 109.3(8) . . ?
C4_9 F7_9 Cs2 176.7(7) . . ?
C1_8 O1_8 Al4 148.6(7) . . ?
O1_8 C1_8 C4_8 111.6(8) . . ?
O1_8 C1_8 C3_8 109.5(8) . . ?
C4_8 C1_8 C3_8 109.0(8) . . ?
O1_8 C1_8 C2_8 108.8(8) . . ?
C4_8 C1_8 C2_8 108.6(8) . . ?
C3_8 C1_8 C2_8 109.2(8) . . ?
F1_8 C2_8 F3_8 109.3(9) . . ?
F1_8 C2_8 F2_8 107.7(8) . . ?
F3_8 C2_8 F2_8 107.3(9) . . ?
F1_8 C2_8 C1_8 110.2(8) . . ?
F3_8 C2_8 C1_8 110.8(8) . . ?
F2_8 C2_8 C1_8 111.4(8) . . ?
F1_8 C2_8 Cs2 131.7(7) . 1_444 ?
F3_8 C2_8 Cs2 61.5(5) . 1_444 ?
F2_8 C2_8 Cs2 47.1(5) . 1_444 ?
C1_8 C2_8 Cs2 117.3(6) . 1_444 ?
C2_8 F2_8 Cs2 114.7(7) . 1_444 ?
C2_8 F3_8 Cs2 98.9(6) . 1_444 ?
F4_8 C3_8 F5_8 107.7(9) . . ?
F4_8 C3_8 F6_8 108.2(9) . . ?
F5_8 C3_8 F6_8 107.7(9) . . ?
F4_8 C3_8 C1_8 110.5(8) . . ?
F5_8 C3_8 C1_8 110.6(8) . . ?
F6_8 C3_8 C1_8 112.0(8) . . ?
C3_8 F5_8 Cs2 128.2(7) . 1_444 ?
F9_8 C4_8 F8_8 107.3(9) . . ?
F9_8 C4_8 F7_8 107.6(9) . . ?
F8_8 C4_8 F7_8 106.2(9) . . ?
F9_8 C4_8 C1_8 111.4(9) . . ?
F8_8 C4_8 C1_8 112.3(9) . . ?
F7_8 C4_8 C1_8 111.7(9) . . ?
C4_8 F9_8 Cs1 137.8(7) . . ?
C1_7 O1_7 Al4 146.0(7) . . ?
O1_7 C1_7 C4_7 112.0(8) . . ?
O1_7 C1_7 C3_7 107.8(8) . . ?
C4_7 C1_7 C3_7 108.8(8) . . ?
O1_7 C1_7 C2_7 109.8(8) . . ?
C4_7 C1_7 C2_7 109.2(7) . . ?
C3_7 C1_7 C2_7 109.3(8) . . ?
F3_7 C2_7 F1_7 107.2(9) . . ?
F3_7 C2_7 F2_7 107.1(9) . . ?
F1_7 C2_7 F2_7 107.4(8) . . ?
F3_7 C2_7 C1_7 111.3(8) . . ?
F1_7 C2_7 C1_7 111.5(8) . . ?
F2_7 C2_7 C1_7 112.2(8) . . ?
C2_7 F3_7 Cs1 130.3(6) . . ?
F6_7 C3_7 F4_7 107.9(9) . . ?
F6_7 C3_7 F5_7 107.9(9) . . ?
F4_7 C3_7 F5_7 108.6(8) . . ?
F6_7 C3_7 C1_7 111.7(8) . . ?
F4_7 C3_7 C1_7 111.1(8) . . ?
F5_7 C3_7 C1_7 109.6(8) . . ?
C3_7 F4_7 Cs6 131.2(6) . 1_444 ?
F7_7 C4_7 F8_7 106.9(9) . . ?
F7_7 C4_7 F9_7 107.2(9) . . ?
F8_7 C4_7 F9_7 107.0(9) . . ?
F7_7 C4_7 C1_7 111.8(8) . . ?
F8_7 C4_7 C1_7 113.7(9) . . ?
F9_7 C4_7 C1_7 109.9(8) . . ?
C4_7 F7_7 Cs6 156.8(7) . 1_444 ?
C1_5 O1_5 Al4 148.3(8) . . ?
O1_5 C1_5 C3_5 110.1(8) . . ?
O1_5 C1_5 C4_5 107.8(8) . . ?
C3_5 C1_5 C4_5 110.6(8) . . ?
O1_5 C1_5 C2_5 110.1(8) . . ?
C3_5 C1_5 C2_5 109.8(8) . . ?
C4_5 C1_5 C2_5 108.4(8) . . ?
F1_5 C2_5 F3_5 105.9(9) . . ?
F1_5 C2_5 F2_5 108.7(9) . . ?
F3_5 C2_5 F2_5 107.3(10) . . ?
F1_5 C2_5 C1_5 111.3(9) . . ?
F3_5 C2_5 C1_5 111.4(9) . . ?
F2_5 C2_5 C1_5 112.0(8) . . ?
C2_5 F3_5 Cs3 122.5(7) . 1_444 ?
F5_5 C3_5 F4_5 108.4(9) . . ?
F5_5 C3_5 F6_5 106.9(10) . . ?
F4_5 C3_5 F6_5 107.9(9) . . ?
F5_5 C3_5 C1_5 110.1(8) . . ?
F4_5 C3_5 C1_5 111.0(9) . . ?
F6_5 C3_5 C1_5 112.4(9) . . ?
F9_5 C4_5 F8_5 109.0(9) . . ?
F9_5 C4_5 F7_5 107.4(10) . . ?
F8_5 C4_5 F7_5 106.6(9) . . ?
F9_5 C4_5 C1_5 111.0(9) . . ?
F8_5 C4_5 C1_5 111.6(9) . . ?
F7_5 C4_5 C1_5 111.0(8) . . ?
C4_5 F7_5 Cs1 175.3(7) . . ?
C1_4 O1_4 Al1 147.6(8) . . ?
O1_4 C1_4 C4_4 107.7(8) . . ?
O1_4 C1_4 C3_4 109.6(8) . . ?
C4_4 C1_4 C3_4 108.4(8) . . ?
O1_4 C1_4 C2_4 111.8(8) . . ?
C4_4 C1_4 C2_4 110.0(8) . . ?
C3_4 C1_4 C2_4 109.1(8) . . ?
F1_4 C2_4 F3_4 109.5(9) . . ?
F1_4 C2_4 F2_4 107.0(9) . . ?
F3_4 C2_4 F2_4 108.4(9) . . ?
F1_4 C2_4 C1_4 109.6(9) . . ?
F3_4 C2_4 C1_4 110.2(8) . . ?
F2_4 C2_4 C1_4 112.0(8) . . ?
C2_4 F1_4 Cs4 94.8(6) . . ?
C2_4 F2_4 Cs4 119.0(7) . . ?
F6_4 C3_4 F5_4 108.4(9) . . ?
F6_4 C3_4 F4_4 108.0(9) . . ?
F5_4 C3_4 F4_4 107.7(10) . . ?
F6_4 C3_4 C1_4 112.3(9) . . ?
F5_4 C3_4 C1_4 108.7(8) . . ?
F4_4 C3_4 C1_4 111.6(9) . . ?
C3_4 F4_4 Cs5 138.8(8) . . ?
F9_4 C4_4 F8_4 106.0(10) . . ?
F9_4 C4_4 F7_4 107.1(9) . . ?
F8_4 C4_4 F7_4 108.4(9) . . ?
F9_4 C4_4 C1_4 110.7(9) . . ?
F8_4 C4_4 C1_4 112.0(9) . . ?
F7_4 C4_4 C1_4 112.2(9) . . ?
C4_4 F8_4 Cs4 148.8(7) . . ?
C1_3 O1_3 Al1 147.1(8) . . ?
O1_3 C1_3 C4_3 111.1(8) . . ?
O1_3 C1_3 C3_3 107.5(8) . . ?
C4_3 C1_3 C3_3 108.3(8) . . ?
O1_3 C1_3 C2_3 112.7(8) . . ?
C4_3 C1_3 C2_3 108.0(8) . . ?
C3_3 C1_3 C2_3 109.2(8) . . ?
F3_3 C2_3 F1_3 108.9(9) . . ?
F3_3 C2_3 F2_3 107.2(9) . . ?
F1_3 C2_3 F2_3 108.2(9) . . ?
F3_3 C2_3 C1_3 109.4(8) . . ?
F1_3 C2_3 C1_3 110.2(8) . . ?
F2_3 C2_3 C1_3 112.9(8) . . ?
C2_3 F1_3 Cs5 126.1(7) . . ?
F5_3 C3_3 F6_3 107.9(10) . . ?
F5_3 C3_3 F4_3 104.9(9) . . ?
F6_3 C3_3 F4_3 108.4(9) . . ?
F5_3 C3_3 C1_3 111.3(9) . . ?
F6_3 C3_3 C1_3 113.5(9) . . ?
F4_3 C3_3 C1_3 110.4(9) . . ?
C3_3 F4_3 Cs3 165.7(7) . 1_444 ?
F8_3 C4_3 F9_3 108.9(10) . . ?
F8_3 C4_3 F7_3 108.8(10) . . ?
F9_3 C4_3 F7_3 106.5(10) . . ?
F8_3 C4_3 C1_3 113.3(9) . . ?
F9_3 C4_3 C1_3 110.3(9) . . ?
F7_3 C4_3 C1_3 108.8(9) . . ?
C4_3 F7_3 Cs3 133.3(8) . 1_444 ?
C1_2 O1_2 Al1 146.7(7) . . ?
O1_2 C1_2 C3_2 111.7(8) . . ?
O1_2 C1_2 C2_2 108.1(8) . . ?
C3_2 C1_2 C2_2 108.3(8) . . ?
O1_2 C1_2 C4_2 110.4(8) . . ?
C3_2 C1_2 C4_2 109.0(8) . . ?
C2_2 C1_2 C4_2 109.3(8) . . ?
F3_2 C2_2 F2_2 110.3(10) . . ?
F3_2 C2_2 F1_2 103.9(9) . . ?
F2_2 C2_2 F1_2 107.2(10) . . ?
F3_2 C2_2 C1_2 111.2(9) . . ?
F2_2 C2_2 C1_2 113.8(9) . . ?
F1_2 C2_2 C1_2 109.9(9) . . ?
C2_2 F1_2 Cs5 148.6(8) . . ?
F5_2 C3_2 F6_2 106.9(10) . . ?
F5_2 C3_2 F4_2 108.3(10) . . ?
F6_2 C3_2 F4_2 107.0(10) . . ?
F5_2 C3_2 C1_2 110.2(8) . . ?
F6_2 C3_2 C1_2 114.1(9) . . ?
F4_2 C3_2 C1_2 110.0(8) . . ?
C3_2 F4_2 Cs6 138.9(6) . 1_445 ?
F7_2 C4_2 F9_2 109.9(10) . . ?
F7_2 C4_2 F8_2 109.2(10) . . ?
F9_2 C4_2 F8_2 106.3(9) . . ?
F7_2 C4_2 C1_2 110.4(9) . . ?
F9_2 C4_2 C1_2 110.8(9) . . ?
F8_2 C4_2 C1_2 110.2(8) . . ?
C1_1 O1_1 Al1 148.5(8) . . ?
O1_1 C1_1 C3_1 112.8(9) . . ?
O1_1 C1_1 C4_1 111.0(9) . . ?
C3_1 C1_1 C4_1 108.0(9) . . ?
O1_1 C1_1 C2_1 107.9(8) . . ?
C3_1 C1_1 C2_1 109.2(9) . . ?
C4_1 C1_1 C2_1 107.8(9) . . ?
F1_1 C2_1 F2_1 110.8(11) . . ?
F1_1 C2_1 F3_1 101.7(11) . . ?
F2_1 C2_1 F3_1 106.0(11) . . ?
F1_1 C2_1 C1_1 112.9(10) . . ?
F2_1 C2_1 C1_1 115.7(10) . . ?
F3_1 C2_1 C1_1 108.5(9) . . ?
C2_1 F1_1 Cs6 139.3(10) . 1_445 ?
F5_1 C3_1 F6_1 108.7(11) . . ?
F5_1 C3_1 F4_1 105.8(11) . . ?
F6_1 C3_1 F4_1 106.4(11) . . ?
F5_1 C3_1 C1_1 112.3(10) . . ?
F6_1 C3_1 C1_1 114.9(10) . . ?
F4_1 C3_1 C1_1 108.1(9) . . ?
C3_1 F4_1 Cs3 154.1(9) . 1_444 ?
F7_1 C4_1 F8_1 107.7(11) . . ?
F7_1 C4_1 F9_1 105.6(12) . . ?
F8_1 C4_1 F9_1 107.2(11) . . ?
F7_1 C4_1 C1_1 111.3(10) . . ?
F8_1 C4_1 C1_1 115.0(10) . . ?
F9_1 C4_1 C1_1 109.5(10) . . ?
C4_1 F9_1 Cs6 152.0(10) . 1_445 ?
F7_5 Cs1 F4_24 87.2(3) . . ?
F7_5 Cs1 F8_16 103.9(2) . 1_454 ?
F4_24 Cs1 F8_16 139.0(2) . 1_454 ?
F7_5 Cs1 F9_8 69.6(2) . . ?
F4_24 Cs1 F9_8 60.6(2) . . ?
F8_16 Cs1 F9_8 160.2(2) 1_454 . ?
F7_5 Cs1 F9_10 141.1(2) . 1_454 ?
F4_24 Cs1 F9_10 73.2(2) . 1_454 ?
F8_16 Cs1 F9_10 113.0(2) 1_454 1_454 ?
F9_8 Cs1 F9_10 71.5(2) . 1_454 ?
F7_5 Cs1 F5_22 57.4(2) . . ?
F4_24 Cs1 F5_22 60.9(3) . . ?
F8_16 Cs1 F5_22 91.9(3) 1_454 . ?
F9_8 Cs1 F5_22 99.5(3) . . ?
F9_10 Cs1 F5_22 130.3(3) 1_454 . ?
F7_5 Cs1 F7_24 123.5(2) . . ?
F4_24 Cs1 F7_24 48.8(2) . . ?
F8_16 Cs1 F7_24 94.8(2) 1_454 . ?
F9_8 Cs1 F7_24 104.4(2) . . ?
F9_10 Cs1 F7_24 66.4(2) 1_454 . ?
F5_22 Cs1 F7_24 69.4(3) . . ?
F7_5 Cs1 F1_16 84.7(2) . 1_454 ?
F4_24 Cs1 F1_16 168.1(2) . 1_454 ?
F8_16 Cs1 F1_16 51.98(19) 1_454 1_454 ?
F9_8 Cs1 F1_16 108.2(2) . 1_454 ?
F9_10 Cs1 F1_16 108.3(2) 1_454 1_454 ?
F5_22 Cs1 F1_16 120.6(2) . 1_454 ?
F7_24 Cs1 F1_16 143.0(2) . 1_454 ?
F7_5 Cs1 F3_9 164.4(2) . 1_454 ?
F4_24 Cs1 F3_9 94.0(2) . 1_454 ?
F8_16 Cs1 F3_9 65.41(19) 1_454 1_454 ?
F9_8 Cs1 F3_9 124.3(2) . 1_454 ?
F9_10 Cs1 F3_9 53.2(2) 1_454 1_454 ?
F5_22 Cs1 F3_9 110.0(2) . 1_454 ?
F7_24 Cs1 F3_9 50.0(2) . 1_454 ?
F1_16 Cs1 F3_9 96.1(2) 1_454 1_454 ?
F7_5 Cs1 F3_7 73.8(2) . . ?
F4_24 Cs1 F3_7 113.7(2) . . ?
F8_16 Cs1 F3_7 107.3(2) 1_454 . ?
F9_8 Cs1 F3_7 53.1(2) . . ?
F9_10 Cs1 F3_7 83.6(2) 1_454 . ?
F5_22 Cs1 F3_7 130.7(2) . . ?
F7_24 Cs1 F3_7 148.1(2) . . ?
F1_16 Cs1 F3_7 55.56(19) 1_454 . ?
F3_9 Cs1 F3_7 119.4(2) 1_454 . ?
F7_5 Cs1 F1_10 132.9(2) . 1_454 ?
F4_24 Cs1 F1_10 121.2(2) . 1_454 ?
F8_16 Cs1 F1_10 79.4(2) 1_454 1_454 ?
F9_8 Cs1 F1_10 91.4(2) . 1_454 ?
F9_10 Cs1 F1_10 48.4(2) 1_454 1_454 ?
F5_22 Cs1 F1_10 167.8(2) . 1_454 ?
F7_24 Cs1 F1_10 102.6(2) . 1_454 ?
F1_16 Cs1 F1_10 60.1(2) 1_454 1_454 ?
F3_9 Cs1 F1_10 58.7(2) 1_454 1_454 ?
F3_7 Cs1 F1_10 60.9(2) . 1_454 ?
F7_5 Cs1 F9_16 67.0(2) . 1_454 ?
F4_24 Cs1 F9_16 136.8(2) . 1_454 ?
F8_16 Cs1 F9_16 37.23(17) 1_454 1_454 ?
F9_8 Cs1 F9_16 130.63(19) . 1_454 ?
F9_10 Cs1 F9_16 146.78(19) 1_454 1_454 ?
F5_22 Cs1 F9_16 75.9(2) . 1_454 ?
F7_24 Cs1 F9_16 118.5(2) . 1_454 ?
F1_16 Cs1 F9_16 46.14(18) 1_454 1_454 ?
F3_9 Cs1 F9_16 102.51(18) 1_454 1_454 ?
F3_7 Cs1 F9_16 92.43(19) . 1_454 ?
F1_10 Cs1 F9_16 101.26(19) 1_454 1_454 ?
F7_9 Cs2 F4_17 88.5(3) . 1_666 ?
F7_9 Cs2 F5_20 57.2(2) . 1_666 ?
F4_17 Cs2 F5_20 62.2(3) 1_666 1_666 ?
F7_9 Cs2 F2_8 104.2(2) . 1_666 ?
F4_17 Cs2 F2_8 139.6(2) 1_666 1_666 ?
F5_20 Cs2 F2_8 92.5(3) 1_666 1_666 ?
F7_9 Cs2 F3_14 141.0(2) . 1_665 ?
F4_17 Cs2 F3_14 70.2(2) 1_666 1_665 ?
F5_20 Cs2 F3_14 128.7(3) 1_666 1_665 ?
F2_8 Cs2 F3_14 113.3(2) 1_666 1_665 ?
F7_9 Cs2 F9_12 68.7(2) . . ?
F4_17 Cs2 F9_12 59.9(2) 1_666 . ?
F5_20 Cs2 F9_12 98.0(3) 1_666 . ?
F2_8 Cs2 F9_12 160.3(2) 1_666 . ?
F3_14 Cs2 F9_12 72.3(2) 1_665 . ?
F7_9 Cs2 F5_14 134.4(2) . 1_665 ?
F4_17 Cs2 F5_14 120.0(2) 1_666 1_665 ?
F5_20 Cs2 F5_14 166.2(2) 1_666 1_665 ?
F2_8 Cs2 F5_14 77.6(2) 1_666 1_665 ?
F3_14 Cs2 F5_14 49.9(2) 1_665 1_665 ?
F9_12 Cs2 F5_14 94.2(2) . 1_665 ?
F7_9 Cs2 F3_15 161.9(2) . 1_665 ?
F4_17 Cs2 F3_15 93.1(3) 1_666 1_665 ?
F5_20 Cs2 F3_15 108.1(2) 1_666 1_665 ?
F2_8 Cs2 F3_15 63.7(2) 1_666 1_665 ?
F3_14 Cs2 F3_15 55.4(2) 1_665 1_665 ?
F9_12 Cs2 F3_15 127.2(2) . 1_665 ?
F5_14 Cs2 F3_15 58.9(2) 1_665 1_665 ?
F7_9 Cs2 F9_11 74.2(2) . . ?
F4_17 Cs2 F9_11 113.3(2) 1_666 . ?
F5_20 Cs2 F9_11 130.8(2) 1_666 . ?
F2_8 Cs2 F9_11 107.1(2) 1_666 . ?
F3_14 Cs2 F9_11 84.4(2) 1_665 . ?
F9_12 Cs2 F9_11 53.7(2) . . ?
F5_14 Cs2 F9_11 62.2(2) 1_665 . ?
F3_15 Cs2 F9_11 121.1(2) 1_665 . ?
F7_9 Cs2 F5_8 86.0(2) . 1_666 ?
F4_17 Cs2 F5_8 169.1(2) 1_666 1_666 ?
F5_20 Cs2 F5_8 121.5(2) 1_666 1_666 ?
F2_8 Cs2 F5_8 51.2(2) 1_666 1_666 ?
F3_14 Cs2 F5_8 108.8(2) 1_665 1_666 ?
F9_12 Cs2 F5_8 109.3(2) . 1_666 ?
F5_14 Cs2 F5_8 59.2(2) 1_665 1_666 ?
F3_15 Cs2 F5_8 95.0(2) 1_665 1_666 ?
F9_11 Cs2 F5_8 56.13(19) . 1_666 ?
F7_9 Cs2 F3_8 67.0(2) . 1_666 ?
F4_17 Cs2 F3_8 139.0(2) 1_666 1_666 ?
F5_20 Cs2 F3_8 76.8(2) 1_666 1_666 ?
F2_8 Cs2 F3_8 37.56(18) 1_666 1_666 ?
F3_14 Cs2 F3_8 147.5(2) 1_665 1_666 ?
F9_12 Cs2 F3_8 129.68(19) . 1_666 ?
F5_14 Cs2 F3_8 100.07(19) 1_665 1_666 ?
F3_15 Cs2 F3_8 101.04(19) 1_665 1_666 ?
F9_11 Cs2 F3_8 91.87(19) . 1_666 ?
F5_8 Cs2 F3_8 45.83(18) 1_666 1_666 ?
F7_9 Cs2 F7_17 124.7(2) . 1_666 ?
F4_17 Cs2 F7_17 47.2(2) 1_666 1_666 ?
F5_20 Cs2 F7_17 71.5(2) 1_666 1_666 ?
F2_8 Cs2 F7_17 96.7(2) 1_666 1_666 ?
F3_14 Cs2 F7_17 62.5(2) 1_665 1_666 ?
F9_12 Cs2 F7_17 102.4(2) . 1_666 ?
F5_14 Cs2 F7_17 99.8(2) 1_665 1_666 ?
F3_15 Cs2 F7_17 49.0(2) 1_665 1_666 ?
F9_11 Cs2 F7_17 145.1(2) . 1_666 ?
F5_8 Cs2 F7_17 142.6(2) 1_666 1_666 ?
F3_8 Cs2 F7_17 121.8(2) 1_666 1_666 ?
F7_15 Cs3 F4_3 83.7(3) . 1_666 ?
F7_15 Cs3 F4_1 81.8(3) . 1_666 ?
F4_3 Cs3 F4_1 70.9(3) 1_666 1_666 ?
F7_15 Cs3 F4_16 67.9(2) . . ?
F4_3 Cs3 F4_16 61.6(2) 1_666 . ?
F4_1 Cs3 F4_16 125.2(3) 1_666 . ?
F7_15 Cs3 F2_12 103.7(2) . 1_455 ?
F4_3 Cs3 F2_12 136.0(2) 1_666 1_455 ?
F4_1 Cs3 F2_12 67.5(3) 1_666 1_455 ?
F4_16 Cs3 F2_12 161.2(2) . 1_455 ?
F7_15 Cs3 F3_6 139.7(2) . 1_666 ?
F4_3 Cs3 F3_6 73.6(2) 1_666 1_666 ?
F4_1 Cs3 F3_6 119.6(3) 1_666 1_666 ?
F4_16 Cs3 F3_6 72.0(2) . 1_666 ?
F2_12 Cs3 F3_6 115.9(2) 1_455 1_666 ?
F7_15 Cs3 F4_13 75.8(2) . . ?
F4_3 Cs3 F4_13 116.2(2) 1_666 . ?
F4_1 Cs3 F4_13 155.2(3) 1_666 . ?
F4_16 Cs3 F4_13 54.6(2) . . ?
F2_12 Cs3 F4_13 107.7(2) 1_455 . ?
F3_6 Cs3 F4_13 84.7(2) 1_666 . ?
F7_15 Cs3 F3_5 162.1(2) . 1_666 ?
F4_3 Cs3 F3_5 91.8(3) 1_666 1_666 ?
F4_1 Cs3 F3_5 80.3(3) 1_666 1_666 ?
F4_16 Cs3 F3_5 124.8(2) . 1_666 ?
F2_12 Cs3 F3_5 67.9(2) 1_455 1_666 ?
F3_6 Cs3 F3_5 53.6(2) 1_666 1_666 ?
F4_13 Cs3 F3_5 121.4(2) . 1_666 ?
F7_15 Cs3 F5_6 136.8(3) . 1_666 ?
F4_3 Cs3 F5_6 122.4(2) 1_666 1_666 ?
F4_1 Cs3 F5_6 136.5(3) 1_666 1_666 ?
F4_16 Cs3 F5_6 93.4(2) . 1_666 ?
F2_12 Cs3 F5_6 81.5(2) 1_455 1_666 ?
F3_6 Cs3 F5_6 48.9(2) 1_666 1_666 ?
F4_13 Cs3 F5_6 62.1(2) . 1_666 ?
F3_5 Cs3 F5_6 59.5(2) 1_666 1_666 ?
F7_15 Cs3 F5_12 88.4(3) . 1_455 ?
F4_3 Cs3 F5_12 170.5(2) 1_666 1_455 ?
F4_1 Cs3 F5_12 113.3(3) 1_666 1_455 ?
F4_16 Cs3 F5_12 110.4(2) . 1_455 ?
F2_12 Cs3 F5_12 51.4(2) 1_455 1_455 ?
F3_6 Cs3 F5_12 109.6(2) 1_666 1_455 ?
F4_13 Cs3 F5_12 56.3(2) . 1_455 ?
F3_5 Cs3 F5_12 97.3(2) 1_666 1_455 ?
F5_6 Cs3 F5_12 61.0(2) 1_666 1_455 ?
F7_15 Cs3 F7_3 117.3(3) . 1_666 ?
F4_3 Cs3 F7_3 47.3(2) 1_666 1_666 ?
F4_1 Cs3 F7_3 50.4(3) 1_666 1_666 ?
F4_16 Cs3 F7_3 105.3(2) . 1_666 ?
F2_12 Cs3 F7_3 93.5(2) 1_455 1_666 ?
F3_6 Cs3 F7_3 69.5(2) 1_666 1_666 ?
F4_13 Cs3 F7_3 152.1(2) . 1_666 ?
F3_5 Cs3 F7_3 50.2(2) 1_666 1_666 ?
F5_6 Cs3 F7_3 105.0(2) 1_666 1_666 ?
F5_12 Cs3 F7_3 142.0(2) 1_455 1_666 ?
F7_15 Cs3 F3_12 68.3(2) . 1_455 ?
F4_3 Cs3 F3_12 134.8(2) 1_666 1_455 ?
F4_1 Cs3 F3_12 70.6(3) 1_666 1_455 ?
F4_16 Cs3 F3_12 129.5(2) . 1_455 ?
F2_12 Cs3 F3_12 36.28(18) 1_455 1_455 ?
F3_6 Cs3 F3_12 148.2(2) 1_666 1_455 ?
F4_13 Cs3 F3_12 91.18(19) . 1_455 ?
F3_5 Cs3 F3_12 104.1(2) 1_666 1_455 ?
F5_6 Cs3 F3_12 101.77(19) 1_666 1_455 ?
F5_12 Cs3 F3_12 45.16(19) 1_455 1_455 ?
F7_3 Cs3 F3_12 116.3(2) 1_666 1_455 ?
F7_22 Cs4 F5_11 108.5(3) . 1_455 ?
F7_22 Cs4 F8_4 81.8(3) . . ?
F5_11 Cs4 F8_4 158.5(2) 1_455 . ?
F7_22 Cs4 F1_17 63.4(3) . 1_455 ?
F5_11 Cs4 F1_17 112.6(2) 1_455 1_455 ?
F8_4 Cs4 F1_17 88.8(2) . 1_455 ?
F7_22 Cs4 F3_11 78.7(3) . 1_455 ?
F5_11 Cs4 F3_11 49.30(18) 1_455 1_455 ?
F8_4 Cs4 F3_11 118.0(2) . 1_455 ?
F1_17 Cs4 F3_11 129.9(2) 1_455 1_455 ?
F7_22 Cs4 F4_21 60.5(3) . . ?
F5_11 Cs4 F4_21 109.4(2) 1_455 . ?
F8_4 Cs4 F4_21 58.5(2) . . ?
F1_17 Cs4 F4_21 117.4(2) 1_455 . ?
F3_11 Cs4 F4_21 60.7(2) 1_455 . ?
F7_22 Cs4 F5_10 123.5(3) . 1_455 ?
F5_11 Cs4 F5_10 60.1(2) 1_455 1_455 ?
F8_4 Cs4 F5_10 98.5(2) . 1_455 ?
F1_17 Cs4 F5_10 170.5(2) 1_455 1_455 ?
F3_11 Cs4 F5_10 51.3(2) 1_455 1_455 ?
F4_21 Cs4 F5_10 71.9(2) . 1_455 ?
F7_22 Cs4 F2_4 131.9(2) . . ?
F5_11 Cs4 F2_4 118.58(19) 1_455 . ?
F8_4 Cs4 F2_4 50.6(2) . . ?
F1_17 Cs4 F2_4 104.2(2) 1_455 . ?
F3_11 Cs4 F2_4 125.7(2) 1_455 . ?
F4_21 Cs4 F2_4 93.6(2) . . ?
F5_10 Cs4 F2_4 76.3(2) 1_455 . ?
F7_22 Cs4 F9_18 126.8(3) . 1_455 ?
F5_11 Cs4 F9_18 60.1(2) 1_455 1_455 ?
F8_4 Cs4 F9_18 129.0(3) . 1_455 ?
F1_17 Cs4 F9_18 74.0(3) 1_455 1_455 ?
F3_11 Cs4 F9_18 109.4(2) 1_455 1_455 ?
F4_21 Cs4 F9_18 167.9(3) . 1_455 ?
F5_10 Cs4 F9_18 96.6(2) 1_455 1_455 ?
F2_4 Cs4 F9_18 87.1(2) . 1_455 ?
F7_22 Cs4 F3_19 60.7(3) . 1_455 ?
F5_11 Cs4 F3_19 67.2(2) 1_455 1_455 ?
F8_4 Cs4 F3_19 132.9(2) . 1_455 ?
F1_17 Cs4 F3_19 50.4(2) 1_455 1_455 ?
F3_11 Cs4 F3_19 83.5(2) 1_455 1_455 ?
F4_21 Cs4 F3_19 115.2(2) . 1_455 ?
F5_10 Cs4 F3_19 125.2(2) 1_455 1_455 ?
F2_4 Cs4 F3_19 147.6(2) . 1_455 ?
F9_18 Cs4 F3_19 68.0(2) 1_455 1_455 ?
F7_22 Cs4 F7_18 127.0(3) . 1_455 ?
F5_11 Cs4 F7_18 94.5(2) 1_455 1_455 ?
F8_4 Cs4 F7_18 93.8(2) . 1_455 ?
F1_17 Cs4 F7_18 63.7(2) 1_455 1_455 ?
F3_11 Cs4 F7_18 143.2(2) 1_455 1_455 ?
F4_21 Cs4 F7_18 151.5(3) . 1_455 ?
F5_10 Cs4 F7_18 109.4(2) 1_455 1_455 ?
F2_4 Cs4 F7_18 60.4(2) . 1_455 ?
F9_18 Cs4 F7_18 35.5(2) 1_455 1_455 ?
F3_19 Cs4 F7_18 88.0(2) 1_455 1_455 ?
F7_22 Cs4 F3_10 161.5(3) . 1_455 ?
F5_11 Cs4 F3_10 53.5(2) 1_455 1_455 ?
F8_4 Cs4 F3_10 113.8(2) . 1_455 ?
F1_17 Cs4 F3_10 124.0(2) 1_455 1_455 ?
F3_11 Cs4 F3_10 85.0(2) 1_455 1_455 ?
F4_21 Cs4 F3_10 118.1(2) . 1_455 ?
F5_10 Cs4 F3_10 47.28(18) 1_455 1_455 ?
F2_4 Cs4 F3_10 65.33(19) . 1_455 ?
F9_18 Cs4 F3_10 51.5(2) 1_455 1_455 ?
F3_19 Cs4 F3_10 109.2(2) 1_455 1_455 ?
F7_18 Cs4 F3_10 64.2(2) 1_455 1_455 ?
F7_20 Cs5 F1_2 122.4(3) . . ?
F7_20 Cs5 F6_23 85.0(3) . 1_545 ?
F1_2 Cs5 F6_23 93.9(3) . 1_545 ?
F7_20 Cs5 F9_13 85.3(3) . . ?
F1_2 Cs5 F9_13 131.4(2) . . ?
F6_23 Cs5 F9_13 130.4(2) 1_545 . ?
F7_20 Cs5 F1_13 112.8(3) . . ?
F1_2 Cs5 F1_13 82.0(2) . . ?
F6_23 Cs5 F1_13 161.1(2) 1_545 . ?
F9_13 Cs5 F1_13 49.53(18) . . ?
F7_20 Cs5 F7_14 132.5(3) . . ?
F1_2 Cs5 F7_14 103.4(2) . . ?
F6_23 Cs5 F7_14 105.3(2) 1_545 . ?
F9_13 Cs5 F7_14 52.3(2) . . ?
F1_13 Cs5 F7_14 58.4(2) . . ?
F7_20 Cs5 F1_3 61.7(3) . . ?
F1_2 Cs5 F1_3 60.9(2) . . ?
F6_23 Cs5 F1_3 83.7(2) 1_545 . ?
F9_13 Cs5 F1_3 131.6(2) . . ?
F1_13 Cs5 F1_3 109.7(2) . . ?
F7_14 Cs5 F1_3 162.9(2) . . ?
F7_20 Cs5 F4_4 63.6(3) . . ?
F1_2 Cs5 F4_4 76.0(2) . . ?
F6_23 Cs5 F4_4 131.6(3) 1_545 . ?
F9_13 Cs5 F4_4 85.0(2) . . ?
F1_13 Cs5 F4_4 65.4(2) . . ?
F7_14 Cs5 F4_4 123.1(2) . . ?
F1_3 Cs5 F4_4 49.7(2) . . ?
F7_20 Cs5 F8_23 133.5(2) . 1_545 ?
F1_2 Cs5 F8_23 62.9(2) . 1_545 ?
F6_23 Cs5 F8_23 49.2(2) 1_545 1_545 ?
F9_13 Cs5 F8_23 128.2(2) . 1_545 ?
F1_13 Cs5 F8_23 113.7(2) . 1_545 ?
F7_14 Cs5 F8_23 76.7(2) . 1_545 ?
F1_3 Cs5 F8_23 99.8(2) . 1_545 ?
F4_4 Cs5 F8_23 138.0(2) . 1_545 ?
F7_20 Cs5 F3_18 59.1(3) . . ?
F1_2 Cs5 F3_18 177.5(3) . . ?
F6_23 Cs5 F3_18 84.2(3) 1_545 . ?
F9_13 Cs5 F3_18 49.8(2) . . ?
F1_13 Cs5 F3_18 99.3(2) . . ?
F7_14 Cs5 F3_18 75.6(2) . . ?
F1_3 Cs5 F3_18 120.4(2) . . ?
F4_4 Cs5 F3_18 106.5(3) . . ?
F8_23 Cs5 F3_18 114.7(2) 1_545 . ?
F7_20 Cs5 F4_14 163.6(2) . . ?
F1_2 Cs5 F4_14 58.4(2) . . ?
F6_23 Cs5 F4_14 111.3(2) 1_545 . ?
F9_13 Cs5 F4_14 84.04(18) . . ?
F1_13 Cs5 F4_14 51.0(2) . . ?
F7_14 Cs5 F4_14 45.36(17) . . ?
F1_3 Cs5 F4_14 118.01(19) . . ?
F4_4 Cs5 F4_14 103.1(2) . . ?
F8_23 Cs5 F4_14 62.68(19) 1_545 . ?
F3_18 Cs5 F4_14 120.8(2) . . ?
F1_21 Cs6 F4_2 158.3(3) . 1_665 ?
F1_21 Cs6 F6_19 100.4(3) . . ?
F4_2 Cs6 F6_19 60.8(2) 1_665 . ?
F1_21 Cs6 F7_7 81.5(3) . 1_666 ?
F4_2 Cs6 F7_7 111.3(2) 1_665 1_666 ?
F6_19 Cs6 F7_7 157.0(2) . 1_666 ?
F1_21 Cs6 F4_7 131.3(2) . 1_666 ?
F4_2 Cs6 F4_7 62.3(2) 1_665 1_666 ?
F6_19 Cs6 F4_7 121.7(2) . 1_666 ?
F7_7 Cs6 F4_7 50.09(19) 1_666 1_666 ?
F1_21 Cs6 F1_24 63.4(2) . . ?
F4_2 Cs6 F1_24 123.3(2) 1_665 . ?
F6_19 Cs6 F1_24 90.5(2) . . ?
F7_7 Cs6 F1_24 110.4(2) 1_666 . ?
F4_7 Cs6 F1_24 132.2(2) 1_666 . ?
F1_21 Cs6 F1_1 141.5(3) . 1_665 ?
F4_2 Cs6 F1_1 57.5(3) 1_665 1_665 ?
F6_19 Cs6 F1_1 98.0(2) . 1_665 ?
F7_7 Cs6 F1_1 94.2(3) 1_666 1_665 ?
F4_7 Cs6 F1_1 60.0(3) 1_666 1_665 ?
F1_24 Cs6 F1_1 83.0(3) . 1_665 ?
F1_21 Cs6 F7_6 102.6(2) . 1_666 ?
F4_2 Cs6 F7_6 71.6(2) 1_665 1_666 ?
F6_19 Cs6 F7_6 97.5(2) . 1_666 ?
F7_7 Cs6 F7_6 60.0(2) 1_666 1_666 ?
F4_7 Cs6 F7_6 52.4(2) 1_666 1_666 ?
F1_24 Cs6 F7_6 165.1(2) . 1_666 ?
F1_1 Cs6 F7_6 108.2(3) 1_665 1_666 ?
F1_21 Cs6 F3_23 79.2(2) . . ?
F4_2 Cs6 F3_23 121.6(3) 1_665 . ?
F6_19 Cs6 F3_23 136.5(2) . . ?
F7_7 Cs6 F3_23 66.5(2) 1_666 . ?
F4_7 Cs6 F3_23 85.2(2) 1_666 . ?
F1_24 Cs6 F3_23 49.9(2) . . ?
F1_1 Cs6 F3_23 64.3(2) 1_665 . ?
F7_6 Cs6 F3_23 125.3(2) 1_666 . ?
F1_21 Cs6 F8_19 65.8(2) . . ?
F4_2 Cs6 F8_19 92.7(2) 1_665 . ?
F6_19 Cs6 F8_19 48.9(2) . . ?
F7_7 Cs6 F8_19 114.2(2) 1_666 . ?
F4_7 Cs6 F8_19 124.3(2) 1_666 . ?
F1_24 Cs6 F8_19 103.4(2) . . ?
F1_1 Cs6 F8_19 145.6(2) 1_665 . ?
F7_6 Cs6 F8_19 73.2(2) 1_666 . ?
F3_23 Cs6 F8_19 143.9(2) . . ?
F1_21 Cs6 F9_1 122.7(3) . 1_665 ?
F4_2 Cs6 F9_1 58.0(3) 1_665 1_665 ?
F6_19 Cs6 F9_1 56.2(3) . 1_665 ?
F7_7 Cs6 F9_1 141.0(3) 1_666 1_665 ?
F4_7 Cs6 F9_1 101.9(2) 1_666 1_665 ?
F1_24 Cs6 F9_1 65.4(3) . 1_665 ?
F1_1 Cs6 F9_1 47.4(3) 1_665 1_665 ?
F7_6 Cs6 F9_1 129.5(3) 1_666 1_665 ?
F3_23 Cs6 F9_1 87.1(3) . 1_665 ?
F8_19 Cs6 F9_1 104.1(3) . 1_665 ?
F1_21 Cs6 F4_6 57.4(2) . 1_666 ?
F4_2 Cs6 F4_6 115.9(2) 1_665 1_666 ?
F6_19 Cs6 F4_6 109.6(2) . 1_666 ?
F7_7 Cs6 F4_6 52.1(2) 1_666 1_666 ?
F4_7 Cs6 F4_6 84.3(2) 1_666 1_666 ?
F1_24 Cs6 F4_6 119.7(2) . 1_666 ?
F1_1 Cs6 F4_6 143.1(3) 1_665 1_666 ?
F7_6 Cs6 F4_6 45.63(19) 1_666 1_666 ?
F3_23 Cs6 F4_6 106.4(2) . 1_666 ?
F8_19 Cs6 F4_6 62.2(2) . 1_666 ?
F9_1 Cs6 F4_6 165.7(3) 1_665 1_666 ?
O1_16 Al2 O1_14 108.4(5) . . ?
O1_16 Al2 O1_13 105.5(4) . . ?
O1_14 Al2 O1_13 113.1(5) . . ?
O1_16 Al2 O1_15 115.0(5) . . ?
O1_14 Al2 O1_15 108.5(4) . . ?
O1_13 Al2 O1_15 106.4(4) . . ?
O1_9 Al3 O1_12 113.5(5) . . ?
O1_9 Al3 O1_10 109.0(4) . . ?
O1_12 Al3 O1_10 108.3(5) . . ?
O1_9 Al3 O1_11 107.7(5) . . ?
O1_12 Al3 O1_11 105.6(4) . . ?
O1_10 Al3 O1_11 112.7(5) . . ?
O1_2 Al1 O1_4 107.2(5) . . ?
O1_2 Al1 O1_3 111.6(5) . . ?
O1_4 Al1 O1_3 108.8(5) . . ?
O1_2 Al1 O1_1 108.6(5) . . ?
O1_4 Al1 O1_1 110.9(5) . . ?
O1_3 Al1 O1_1 109.7(5) . . ?
O1_5 Al4 O1_8 114.2(5) . . ?
O1_5 Al4 O1_7 107.4(5) . . ?
O1_8 Al4 O1_7 106.2(4) . . ?
O1_5 Al4 O1_6 108.3(5) . . ?
O1_8 Al4 O1_6 107.6(4) . . ?
O1_7 Al4 O1_6 113.2(5) . . ?
O1_23 Al5 O1_21 107.2(5) . . ?
O1_23 Al5 O1_22 112.2(5) . . ?
O1_21 Al5 O1_22 108.5(4) . . ?
O1_23 Al5 O1_24 108.2(4) . . ?
O1_21 Al5 O1_24 112.0(5) . . ?
O1_22 Al5 O1_24 108.8(5) . . ?
O1_20 Al6 O1_19 112.5(5) . . ?
O1_20 Al6 O1_17 106.9(5) . . ?
O1_19 Al6 O1_17 109.8(5) . . ?
O1_20 Al6 O1_18 109.3(5) . . ?
O1_19 Al6 O1_18 106.9(5) . . ?
O1_17 Al6 O1_18 111.5(5) . . ?

loop_
_geom_bond_atom_site_label_1
_geom_bond_atom_site_label_2
_geom_bond_distance
_geom_bond_site_symmetry_2
_geom_bond_publ_flag
O1_6 C1_6 1.365(10) . ?
O1_6 Al4 1.738(10) . ?
C1_6 C3_6 1.559(11) . ?
C1_6 C2_6 1.561(11) . ?
C1_6 C4_6 1.567(10) . ?
C2_6 F2_6 1.326(11) . ?
C2_6 F1_6 1.330(11) . ?
C2_6 F3_6 1.334(10) . ?
F3_6 Cs3 3.181(8) 1_444 ?
C3_6 F4_6 1.320(11) . ?
C3_6 F6_6 1.337(11) . ?
C3_6 F5_6 1.337(11) . ?
F4_6 Cs6 3.653(10) 1_444 ?
F5_6 Cs3 3.331(9) 1_444 ?
C4_6 F7_6 1.317(11) . ?
C4_6 F8_6 1.322(10) . ?
C4_6 F9_6 1.328(10) . ?
F7_6 Cs6 3.268(8) 1_444 ?
O1_24 C1_24 1.352(10) . ?
O1_24 Al5 1.738(9) . ?
C1_24 C4_24 1.551(11) . ?
C1_24 C2_24 1.550(11) . ?
C1_24 C3_24 1.571(11) . ?
C2_24 F2_24 1.320(11) . ?
C2_24 F3_24 1.326(11) . ?
C2_24 F1_24 1.349(11) . ?
F1_24 Cs6 3.225(9) . ?
C3_24 F6_24 1.313(10) . ?
C3_24 F5_24 1.315(11) . ?
C3_24 F4_24 1.350(11) . ?
F4_24 Cs1 3.104(8) . ?
C4_24 F7_24 1.326(11) . ?
C4_24 F9_24 1.334(11) . ?
C4_24 F8_24 1.339(11) . ?
F7_24 Cs1 3.330(9) . ?
O1_23 C1_23 1.368(10) . ?
O1_23 Al5 1.718(9) . ?
C1_23 C3_23 1.551(11) . ?
C1_23 C2_23 1.553(11) . ?
C1_23 C4_23 1.557(10) . ?
C2_23 F1_23 1.320(11) . ?
C2_23 F3_23 1.324(11) . ?
C2_23 F2_23 1.348(11) . ?
F3_23 Cs6 3.402(9) . ?
C3_23 F4_23 1.319(11) . ?
C3_23 F6_23 1.334(10) . ?
C3_23 F5_23 1.336(10) . ?
F6_23 Cs5 3.095(8) 1_565 ?
C4_23 F9_23 1.316(11) . ?
C4_23 F7_23 1.326(11) . ?
C4_23 F8_23 1.368(10) . ?
F8_23 Cs5 3.454(9) 1_565 ?
O1_22 C1_22 1.357(10) . ?
O1_22 Al5 1.735(8) . ?
C1_22 C3_22 1.545(11) . ?
C1_22 C2_22 1.546(11) . ?
C1_22 C4_22 1.565(11) . ?
C2_22 F3_22 1.309(11) . ?
C2_22 F1_22 1.329(11) . ?
C2_22 F2_22 1.335(11) . ?
C3_22 F4_22 1.300(12) . ?
C3_22 F6_22 1.316(11) . ?
C3_22 F5_22 1.350(11) . ?
F5_22 Cs1 3.267(10) . ?
C4_22 F9_22 1.296(11) . ?
C4_22 F8_22 1.296(11) . ?
C4_22 F7_22 1.335(12) . ?
F7_22 Cs4 3.052(10) . ?
O1_21 C1_21 1.352(11) . ?
O1_21 Al5 1.733(9) . ?
C1_21 C4_21 1.552(11) . ?
C1_21 C3_21 1.556(11) . ?
C1_21 C2_21 1.559(11) . ?
C2_21 F2_21 1.316(11) . ?
C2_21 F1_21 1.329(11) . ?
C2_21 F3_21 1.339(11) . ?
F1_21 Cs6 3.033(9) . ?
C3_21 F5_21 1.315(11) . ?
C3_21 F6_21 1.319(11) . ?
C3_21 F4_21 1.343(11) . ?
F4_21 Cs4 3.224(8) . ?
C4_21 F7_21 1.310(11) . ?
C4_21 F9_21 1.335(11) . ?
C4_21 F8_21 1.338(11) . ?
O1_20 C1_20 1.352(10) . ?
O1_20 Al6 1.710(9) . ?
C1_20 C2_20 1.545(11) . ?
C1_20 C4_20 1.550(11) . ?
C1_20 C3_20 1.553(11) . ?
C2_20 F3_20 1.311(11) . ?
C2_20 F1_20 1.331(11) . ?
C2_20 F2_20 1.348(11) . ?
C3_20 F4_20 1.311(11) . ?
C3_20 F6_20 1.322(11) . ?
C3_20 F5_20 1.333(11) . ?
F5_20 Cs2 3.130(9) 1_444 ?
C4_20 F9_20 1.303(11) . ?
C4_20 F8_20 1.329(11) . ?
C4_20 F7_20 1.330(12) . ?
F7_20 Cs5 3.045(10) . ?
O1_19 C1_19 1.350(10) . ?
O1_19 Al6 1.723(9) . ?
C1_19 C2_19 1.558(11) . ?
C1_19 C4_19 1.563(10) . ?
C1_19 C3_19 1.567(11) . ?
C2_19 F1_19 1.326(11) . ?
C2_19 F3_19 1.336(11) . ?
C2_19 F2_19 1.339(11) . ?
F3_19 Cs4 3.410(9) 1_655 ?
C3_19 F5_19 1.311(11) . ?
C3_19 F6_19 1.332(11) . ?
C3_19 F4_19 1.334(11) . ?
F6_19 Cs6 3.141(8) . ?
C4_19 F7_19 1.312(11) . ?
C4_19 F9_19 1.335(11) . ?
C4_19 F8_19 1.337(11) . ?
F8_19 Cs6 3.454(9) . ?
O1_18 C1_18 1.362(11) . ?
O1_18 Al6 1.733(10) . ?
C1_18 C2_18 1.540(11) . ?
C1_18 C4_18 1.548(11) . ?
C1_18 C3_18 1.552(12) . ?
C2_18 F3_18 1.306(12) . ?
C2_18 F1_18 1.330(12) . ?
C2_18 F2_18 1.338(11) . ?
F3_18 Cs5 3.459(13) . ?
C3_18 F4_18 1.260(11) . ?
C3_18 F6_18 1.313(11) . ?
C3_18 F5_18 1.361(12) . ?
C4_18 F8_18 1.316(11) . ?
C4_18 F7_18 1.319(11) . ?
C4_18 F9_18 1.320(12) . ?
F7_18 Cs4 3.477(11) 1_655 ?
F9_18 Cs4 3.315(12) 1_655 ?
O1_17 C1_17 1.344(10) . ?
O1_17 Al6 1.729(9) . ?
C1_17 C3_17 1.542(11) . ?
C1_17 C2_17 1.560(11) . ?
C1_17 C4_17 1.570(11) . ?
C2_17 F2_17 1.328(10) . ?
C2_17 F1_17 1.339(11) . ?
C2_17 F3_17 1.352(11) . ?
F1_17 Cs4 3.218(8) 1_655 ?
C3_17 F4_17 1.320(11) . ?
C3_17 F5_17 1.337(11) . ?
C3_17 F6_17 1.339(11) . ?
F4_17 Cs2 3.108(8) 1_444 ?
C4_17 F8_17 1.323(11) . ?
C4_17 F9_17 1.326(11) . ?
C4_17 F7_17 1.329(11) . ?
F7_17 Cs2 3.494(9) 1_444 ?
O1_16 C1_16 1.361(10) . ?
O1_16 Al2 1.724(9) . ?
C1_16 C4_16 1.545(11) . ?
C1_16 C3_16 1.553(11) . ?
C1_16 C2_16 1.560(10) . ?
C2_16 F3_16 1.332(11) . ?
C2_16 F1_16 1.334(11) . ?
C2_16 F2_16 1.335(10) . ?
F1_16 Cs1 3.338(8) 1_656 ?
C3_16 F6_16 1.327(10) . ?
C3_16 F5_16 1.333(11) . ?
C3_16 F4_16 1.348(11) . ?
F4_16 Cs3 3.151(8) . ?
C4_16 F7_16 1.327(10) . ?
C4_16 F9_16 1.337(11) . ?
C4_16 F8_16 1.353(10) . ?
F8_16 Cs1 3.148(8) 1_656 ?
F9_16 Cs1 3.521(8) 1_656 ?
O1_15 C1_15 1.358(10) . ?
O1_15 Al2 1.736(8) . ?
C1_15 C2_15 1.552(11) . ?
C1_15 C3_15 1.553(11) . ?
C1_15 C4_15 1.554(11) . ?
C2_15 F2_15 1.312(10) . ?
C2_15 F1_15 1.327(11) . ?
C2_15 F3_15 1.347(11) . ?
F3_15 Cs2 3.287(8) 1_445 ?
C3_15 F5_15 1.325(11) . ?
C3_15 F4_15 1.334(11) . ?
C3_15 F6_15 1.347(10) . ?
C4_15 F8_15 1.316(11) . ?
C4_15 F9_15 1.341(11) . ?
C4_15 F7_15 1.344(11) . ?
F7_15 Cs3 3.090(8) . ?
O1_14 C1_14 1.352(10) . ?
O1_14 Al2 1.726(9) . ?
C1_14 C3_14 1.553(11) . ?
C1_14 C4_14 1.565(10) . ?
C1_14 C2_14 1.573(11) . ?
C2_14 F1_14 1.317(10) . ?
C2_14 F2_14 1.335(11) . ?
C2_14 F3_14 1.356(10) . ?
F3_14 Cs2 3.155(8) 1_445 ?
C3_14 F6_14 1.336(11) . ?
C3_14 F5_14 1.339(10) . ?
C3_14 F4_14 1.350(11) . ?
F4_14 Cs5 3.695(9) . ?
F5_14 Cs2 3.287(9) 1_445 ?
C4_14 F9_14 1.315(10) . ?
C4_14 F8_14 1.328(10) . ?
C4_14 F7_14 1.355(11) . ?
F7_14 Cs5 3.230(8) . ?
O1_13 C1_13 1.356(10) . ?
O1_13 Al2 1.729(9) . ?
C1_13 C2_13 1.561(10) . ?
C1_13 C4_13 1.563(10) . ?
C1_13 C3_13 1.567(11) . ?
C2_13 F2_13 1.320(11) . ?
C2_13 F3_13 1.333(10) . ?
C2_13 F1_13 1.342(10) . ?
F1_13 Cs5 3.192(7) . ?
C3_13 F6_13 1.327(11) . ?
C3_13 F4_13 1.337(10) . ?
C3_13 F5_13 1.345(10) . ?
F4_13 Cs3 3.230(7) . ?
C4_13 F7_13 1.327(10) . ?
C4_13 F8_13 1.333(10) . ?
C4_13 F9_13 1.343(11) . ?
F9_13 Cs5 3.157(8) . ?
O1_12 C1_12 1.361(10) . ?
O1_12 Al3 1.721(8) . ?
C1_12 C4_12 1.560(11) . ?
C1_12 C3_12 1.561(11) . ?
C1_12 C2_12 1.573(11) . ?
C2_12 F3_12 1.324(11) . ?
C2_12 F2_12 1.330(10) . ?
C2_12 F1_12 1.347(10) . ?
F2_12 Cs3 3.168(8) 1_655 ?
F3_12 Cs3 3.605(8) 1_655 ?
C3_12 F4_12 1.323(11) . ?
C3_12 F6_12 1.328(10) . ?
C3_12 F5_12 1.333(11) . ?
F5_12 Cs3 3.362(9) 1_655 ?
C4_12 F7_12 1.322(11) . ?
C4_12 F8_12 1.330(10) . ?
C4_12 F9_12 1.332(10) . ?
F9_12 Cs2 3.181(8) . ?
O1_11 C1_11 1.359(10) . ?
O1_11 Al3 1.741(9) . ?
C1_11 C4_11 1.557(11) . ?
C1_11 C2_11 1.560(10) . ?
C1_11 C3_11 1.561(11) . ?
C2_11 F1_11 1.323(10) . ?
C2_11 F2_11 1.338(11) . ?
C2_11 F3_11 1.340(11) . ?
F3_11 Cs4 3.220(8) 1_655 ?
C3_11 F4_11 1.295(10) . ?
C3_11 F6_11 1.331(11) . ?
C3_11 F5_11 1.338(10) . ?
F5_11 Cs4 3.167(7) 1_655 ?
C4_11 F8_11 1.322(11) . ?
C4_11 F7_11 1.342(10) . ?
C4_11 F9_11 1.346(11) . ?
F9_11 Cs2 3.349(8) . ?
O1_10 C1_10 1.366(10) . ?
O1_10 Al3 1.737(8) . ?
C1_10 C3_10 1.545(10) . ?
C1_10 C4_10 1.555(11) . ?
C1_10 C2_10 1.562(10) . ?
C2_10 F2_10 1.322(11) . ?
C2_10 F1_10 1.322(10) . ?
C2_10 F3_10 1.345(11) . ?
F1_10 Cs1 3.354(8) 1_656 ?
F3_10 Cs4 3.535(8) 1_655 ?
C3_10 F5_10 1.326(11) . ?
C3_10 F6_10 1.341(10) . ?
C3_10 F4_10 1.344(10) . ?
F5_10 Cs4 3.243(8) 1_655 ?
C4_10 F8_10 1.326(11) . ?
C4_10 F7_10 1.330(11) . ?
C4_10 F9_10 1.334(11) . ?
F9_10 Cs1 3.199(8) 1_656 ?
O1_9 C1_9 1.339(10) . ?
O1_9 Al3 1.706(9) . ?
C1_9 C2_9 1.553(11) . ?
C1_9 C3_9 1.560(11) . ?
C1_9 C4_9 1.570(11) . ?
C2_9 F1_9 1.321(11) . ?
C2_9 F3_9 1.338(11) . ?
C2_9 F2_9 1.346(10) . ?
F3_9 Cs1 3.340(7) 1_656 ?
C3_9 F6_9 1.325(11) . ?
C3_9 F4_9 1.325(11) . ?
C3_9 F5_9 1.341(11) . ?
C4_9 F8_9 1.318(11) . ?
C4_9 F9_9 1.320(11) . ?
C4_9 F7_9 1.343(11) . ?
F7_9 Cs2 3.102(8) . ?
O1_8 C1_8 1.358(10) . ?
O1_8 Al4 1.720(8) . ?
C1_8 C4_8 1.547(11) . ?
C1_8 C3_8 1.558(11) . ?
C1_8 C2_8 1.562(11) . ?
C2_8 F1_8 1.314(10) . ?
C2_8 F3_8 1.330(11) . ?
C2_8 F2_8 1.347(10) . ?
C2_8 Cs2 3.911(11) 1_444 ?
F2_8 Cs2 3.152(8) 1_444 ?
F3_8 Cs2 3.479(8) 1_444 ?
C3_8 F4_8 1.326(11) . ?
C3_8 F5_8 1.327(11) . ?
C3_8 F6_8 1.341(10) . ?
F5_8 Cs2 3.425(8) 1_444 ?
C4_8 F9_8 1.326(10) . ?
C4_8 F8_8 1.335(11) . ?
C4_8 F7_8 1.339(11) . ?
F9_8 Cs1 3.178(8) . ?
O1_7 C1_7 1.349(10) . ?
O1_7 Al4 1.725(10) . ?
C1_7 C4_7 1.549(11) . ?
C1_7 C3_7 1.560(10) . ?
C1_7 C2_7 1.561(11) . ?
C2_7 F3_7 1.326(10) . ?
C2_7 F1_7 1.333(10) . ?
C2_7 F2_7 1.343(11) . ?
F3_7 Cs1 3.344(8) . ?
C3_7 F6_7 1.316(11) . ?
C3_7 F4_7 1.329(11) . ?
C3_7 F5_7 1.338(10) . ?
F4_7 Cs6 3.185(8) 1_444 ?
C4_7 F7_7 1.328(11) . ?
C4_7 F8_7 1.328(11) . ?
C4_7 F9_7 1.346(11) . ?
F7_7 Cs6 3.160(8) 1_444 ?
O1_5 C1_5 1.372(10) . ?
O1_5 Al4 1.718(9) . ?
C1_5 C3_5 1.548(11) . ?
C1_5 C4_5 1.560(11) . ?
C1_5 C2_5 1.565(11) . ?
C2_5 F1_5 1.307(11) . ?
C2_5 F3_5 1.326(11) . ?
C2_5 F2_5 1.345(10) . ?
F3_5 Cs3 3.277(9) 1_444 ?
C3_5 F5_5 1.322(11) . ?
C3_5 F4_5 1.334(11) . ?
C3_5 F6_5 1.335(11) . ?
C4_5 F9_5 1.313(11) . ?
C4_5 F8_5 1.337(11) . ?
C4_5 F7_5 1.341(11) . ?
F7_5 Cs1 3.086(8) . ?
O1_4 C1_4 1.358(10) . ?
O1_4 Al1 1.720(9) . ?
C1_4 C4_4 1.556(11) . ?
C1_4 C3_4 1.557(11) . ?
C1_4 C2_4 1.563(11) . ?
C2_4 F1_4 1.327(11) . ?
C2_4 F3_4 1.332(11) . ?
C2_4 F2_4 1.334(10) . ?
F1_4 Cs4 3.773(10) . ?
F2_4 Cs4 3.285(8) . ?
C3_4 F6_4 1.326(11) . ?
C3_4 F5_4 1.327(11) . ?
C3_4 F4_4 1.331(11) . ?
F4_4 Cs5 3.351(9) . ?
C4_4 F9_4 1.322(11) . ?
C4_4 F8_4 1.324(11) . ?
C4_4 F7_4 1.329(11) . ?
F8_4 Cs4 3.191(8) . ?
O1_3 C1_3 1.352(10) . ?
O1_3 Al1 1.726(9) . ?
C1_3 C4_3 1.553(11) . ?
C1_3 C3_3 1.560(11) . ?
C1_3 C2_3 1.564(11) . ?
C2_3 F3_3 1.305(11) . ?
C2_3 F1_3 1.313(10) . ?
C2_3 F2_3 1.336(10) . ?
F1_3 Cs5 3.303(8) . ?
C3_3 F5_3 1.314(11) . ?
C3_3 F6_3 1.317(10) . ?
C3_3 F4_3 1.334(11) . ?
F4_3 Cs3 3.100(8) 1_444 ?
C4_3 F8_3 1.314(11) . ?
C4_3 F9_3 1.332(11) . ?
C4_3 F7_3 1.334(11) . ?
F7_3 Cs3 3.493(10) 1_444 ?
O1_2 C1_2 1.364(10) . ?
O1_2 Al1 1.713(9) . ?
C1_2 C3_2 1.558(10) . ?
C1_2 C2_2 1.561(11) . ?
C1_2 C4_2 1.565(11) . ?
C2_2 F3_2 1.317(11) . ?
C2_2 F2_2 1.326(11) . ?
C2_2 F1_2 1.342(11) . ?
F1_2 Cs5 3.072(8) . ?
C3_2 F5_2 1.318(11) . ?
C3_2 F6_2 1.326(11) . ?
C3_2 F4_2 1.336(11) . ?
F4_2 Cs6 3.133(8) 1_445 ?
C4_2 F7_2 1.309(11) . ?
C4_2 F9_2 1.341(11) . ?
C4_2 F8_2 1.348(11) . ?
O1_1 C1_1 1.352(11) . ?
O1_1 Al1 1.738(9) . ?
C1_1 C3_1 1.541(11) . ?
C1_1 C4_1 1.547(12) . ?
C1_1 C2_1 1.561(11) . ?
C2_1 F1_1 1.310(12) . ?
C2_1 F2_1 1.313(11) . ?
C2_1 F3_1 1.341(12) . ?
F1_1 Cs6 3.261(13) 1_445 ?
C3_1 F5_1 1.282(11) . ?
C3_1 F6_1 1.314(11) . ?
C3_1 F4_1 1.353(12) . ?
F4_1 Cs3 3.108(10) 1_444 ?
C4_1 F7_1 1.304(12) . ?
C4_1 F8_1 1.314(12) . ?
C4_1 F9_1 1.351(13) . ?
F9_1 Cs6 3.535(13) 1_445 ?
Cs1 F8_16 3.148(8) 1_454 ?
Cs1 F9_10 3.199(8) 1_454 ?
Cs1 F1_16 3.338(8) 1_454 ?
Cs1 F3_9 3.340(7) 1_454 ?
Cs1 F1_10 3.354(8) 1_454 ?
Cs1 F9_16 3.521(8) 1_454 ?
Cs2 F4_17 3.108(9) 1_666 ?
Cs2 F5_20 3.130(9) 1_666 ?
Cs2 F2_8 3.152(8) 1_666 ?
Cs2 F3_14 3.155(8) 1_665 ?
Cs2 F5_14 3.287(9) 1_665 ?
Cs2 F3_15 3.287(8) 1_665 ?
Cs2 F5_8 3.425(8) 1_666 ?
Cs2 F3_8 3.479(8) 1_666 ?
Cs2 F7_17 3.494(10) 1_666 ?
Cs3 F4_3 3.100(8) 1_666 ?
Cs3 F4_1 3.108(10) 1_666 ?
Cs3 F2_12 3.168(8) 1_455 ?
Cs3 F3_6 3.181(8) 1_666 ?
Cs3 F3_5 3.277(9) 1_666 ?
Cs3 F5_6 3.331(10) 1_666 ?
Cs3 F5_12 3.362(9) 1_455 ?
Cs3 F7_3 3.493(10) 1_666 ?
Cs3 F3_12 3.605(8) 1_455 ?
Cs4 F5_11 3.167(7) 1_455 ?
Cs4 F1_17 3.218(8) 1_455 ?
Cs4 F3_11 3.220(8) 1_455 ?
Cs4 F5_10 3.243(8) 1_455 ?
Cs4 F9_18 3.315(12) 1_455 ?
Cs4 F3_19 3.410(9) 1_455 ?
Cs4 F7_18 3.477(12) 1_455 ?
Cs4 F3_10 3.535(8) 1_455 ?
Cs5 F6_23 3.095(8) 1_545 ?
Cs5 F8_23 3.454(9) 1_545 ?
Cs6 F4_2 3.133(8) 1_665 ?
Cs6 F7_7 3.160(8) 1_666 ?
Cs6 F4_7 3.185(8) 1_666 ?
Cs6 F1_1 3.261(13) 1_665 ?
Cs6 F7_6 3.268(9) 1_666 ?
Cs6 F9_1 3.535(13) 1_665 ?
Cs6 F4_6 3.653(10) 1_666 ?

loop_
_geom_torsion_atom_site_label_1
_geom_torsion_atom_site_label_2
_geom_torsion_atom_site_label_3
_geom_torsion_atom_site_label_4
_geom_torsion
_geom_torsion_site_symmetry_1
_geom_torsion_site_symmetry_2
_geom_torsion_site_symmetry_3
_geom_torsion_site_symmetry_4
_geom_torsion_publ_flag
Al4 O1_6 C1_6 C3_6 -148.4(13) . . . . ?
Al4 O1_6 C1_6 C2_6 91.4(15) . . . . ?
Al4 O1_6 C1_6 C4_6 -30.3(18) . . . . ?
O1_6 C1_6 C2_6 F2_6 -164.0(8) . . . . ?
C3_6 C1_6 C2_6 F2_6 78.2(10) . . . . ?
C4_6 C1_6 C2_6 F2_6 -41.8(11) . . . . ?
O1_6 C1_6 C2_6 F1_6 -43.8(11) . . . . ?
C3_6 C1_6 C2_6 F1_6 -161.6(8) . . . . ?
C4_6 C1_6 C2_6 F1_6 78.4(10) . . . . ?
O1_6 C1_6 C2_6 F3_6 75.0(10) . . . . ?
C3_6 C1_6 C2_6 F3_6 -42.8(11) . . . . ?
C4_6 C1_6 C2_6 F3_6 -162.8(9) . . . . ?
F2_6 C2_6 F3_6 Cs3 -110(2) . . . 1_444 ?
F1_6 C2_6 F3_6 Cs3 132.8(19) . . . 1_444 ?
C1_6 C2_6 F3_6 Cs3 12(3) . . . 1_444 ?
O1_6 C1_6 C3_6 F4_6 74.9(11) . . . . ?
C2_6 C1_6 C3_6 F4_6 -165.9(9) . . . . ?
C4_6 C1_6 C3_6 F4_6 -44.8(11) . . . . ?
O1_6 C1_6 C3_6 F6_6 -163.2(9) . . . . ?
C2_6 C1_6 C3_6 F6_6 -44.0(11) . . . . ?
C4_6 C1_6 C3_6 F6_6 77.1(11) . . . . ?
O1_6 C1_6 C3_6 F5_6 -45.7(12) . . . . ?
C2_6 C1_6 C3_6 F5_6 73.5(11) . . . . ?
C4_6 C1_6 C3_6 F5_6 -165.4(9) . . . . ?
F6_6 C3_6 F4_6 Cs6 -85.8(14) . . . 1_444 ?
F5_6 C3_6 F4_6 Cs6 160.4(9) . . . 1_444 ?
C1_6 C3_6 F4_6 Cs6 37.7(17) . . . 1_444 ?
F4_6 C3_6 F5_6 Cs3 159.8(7) . . . 1_444 ?
F6_6 C3_6 F5_6 Cs3 44.1(13) . . . 1_444 ?
C1_6 C3_6 F5_6 Cs3 -76.8(11) . . . 1_444 ?
O1_6 C1_6 C4_6 F7_6 -40.7(11) . . . . ?
C3_6 C1_6 C4_6 F7_6 76.6(10) . . . . ?
C2_6 C1_6 C4_6 F7_6 -161.9(8) . . . . ?
O1_6 C1_6 C4_6 F8_6 -161.1(9) . . . . ?
C3_6 C1_6 C4_6 F8_6 -43.8(12) . . . . ?
C2_6 C1_6 C4_6 F8_6 77.7(11) . . . . ?
O1_6 C1_6 C4_6 F9_6 77.4(11) . . . . ?
C3_6 C1_6 C4_6 F9_6 -165.4(9) . . . . ?
C2_6 C1_6 C4_6 F9_6 -43.8(11) . . . . ?
F8_6 C4_6 F7_6 Cs6 18.4(11) . . . 1_444 ?
F9_6 C4_6 F7_6 Cs6 135.0(7) . . . 1_444 ?
C1_6 C4_6 F7_6 Cs6 -105.3(8) . . . 1_444 ?
Al5 O1_24 C1_24 C4_24 -84.5(16) . . . . ?
Al5 O1_24 C1_24 C2_24 36.7(19) . . . . ?
Al5 O1_24 C1_24 C3_24 156.9(13) . . . . ?
O1_24 C1_24 C2_24 F2_24 -164.7(10) . . . . ?
C4_24 C1_24 C2_24 F2_24 -42.6(12) . . . . ?
C3_24 C1_24 C2_24 F2_24 75.9(11) . . . . ?
O1_24 C1_24 C2_24 F3_24 73.6(11) . . . . ?
C4_24 C1_24 C2_24 F3_24 -164.4(9) . . . . ?
C3_24 C1_24 C2_24 F3_24 -45.8(11) . . . . ?
O1_24 C1_24 C2_24 F1_24 -44.2(12) . . . . ?
C4_24 C1_24 C2_24 F1_24 77.9(11) . . . . ?
C3_24 C1_24 C2_24 F1_24 -163.6(9) . . . . ?
F2_24 C2_24 F1_24 Cs6 -64.9(11) . . . . ?
F3_24 C2_24 F1_24 Cs6 49.6(11) . . . . ?
C1_24 C2_24 F1_24 Cs6 171.0(6) . . . . ?
O1_24 C1_24 C3_24 F6_24 -168.8(10) . . . . ?
C4_24 C1_24 C3_24 F6_24 71.7(11) . . . . ?
C2_24 C1_24 C3_24 F6_24 -47.0(11) . . . . ?
O1_24 C1_24 C3_24 F5_24 -44.6(11) . . . . ?
C4_24 C1_24 C3_24 F5_24 -164.2(9) . . . . ?
C2_24 C1_24 C3_24 F5_24 77.2(10) . . . . ?
O1_24 C1_24 C3_24 F4_24 73.8(11) . . . . ?
C4_24 C1_24 C3_24 F4_24 -45.7(11) . . . . ?
C2_24 C1_24 C3_24 F4_24 -164.3(9) . . . . ?
F6_24 C3_24 F4_24 Cs1 -127(2) . . . . ?
F5_24 C3_24 F4_24 Cs1 114(2) . . . . ?
C1_24 C3_24 F4_24 Cs1 -5(3) . . . . ?
O1_24 C1_24 C4_24 F7_24 -42.9(12) . . . . ?
C2_24 C1_24 C4_24 F7_24 -166.0(9) . . . . ?
C3_24 C1_24 C4_24 F7_24 75.1(11) . . . . ?
O1_24 C1_24 C4_24 F9_24 75.0(11) . . . . ?
C2_24 C1_24 C4_24 F9_24 -48.1(12) . . . . ?
C3_24 C1_24 C4_24 F9_24 -167.0(9) . . . . ?
O1_24 C1_24 C4_24 F8_24 -164.8(10) . . . . ?
C2_24 C1_24 C4_24 F8_24 72.1(12) . . . . ?
C3_24 C1_24 C4_24 F8_24 -46.8(12) . . . . ?
F9_24 C4_24 F7_24 Cs1 172.7(8) . . . . ?
F8_24 C4_24 F7_24 Cs1 58.5(14) . . . . ?
C1_24 C4_24 F7_24 Cs1 -67.2(13) . . . . ?
Al5 O1_23 C1_23 C3_23 -159.2(13) . . . . ?
Al5 O1_23 C1_23 C2_23 81.1(16) . . . . ?
Al5 O1_23 C1_23 C4_23 -39.2(19) . . . . ?
O1_23 C1_23 C2_23 F1_23 -76.2(11) . . . . ?
C3_23 C1_23 C2_23 F1_23 165.5(9) . . . . ?
C4_23 C1_23 C2_23 F1_23 44.8(12) . . . . ?
O1_23 C1_23 C2_23 F3_23 44.5(12) . . . . ?
C3_23 C1_23 C2_23 F3_23 -73.8(11) . . . . ?
C4_23 C1_23 C2_23 F3_23 165.6(9) . . . . ?
O1_23 C1_23 C2_23 F2_23 164.1(9) . . . . ?
C3_23 C1_23 C2_23 F2_23 45.8(12) . . . . ?
C4_23 C1_23 C2_23 F2_23 -74.9(11) . . . . ?
F1_23 C2_23 F3_23 Cs6 -14.3(14) . . . . ?
F2_23 C2_23 F3_23 Cs6 99.2(11) . . . . ?
C1_23 C2_23 F3_23 Cs6 -136.9(8) . . . . ?
O1_23 C1_23 C3_23 F4_23 44.7(10) . . . . ?
C2_23 C1_23 C3_23 F4_23 163.8(9) . . . . ?
C4_23 C1_23 C3_23 F4_23 -75.8(10) . . . . ?
O1_23 C1_23 C3_23 F6_23 165.0(9) . . . . ?
C2_23 C1_23 C3_23 F6_23 -75.9(11) . . . . ?
C4_23 C1_23 C3_23 F6_23 44.5(11) . . . . ?
O1_23 C1_23 C3_23 F5_23 -75.0(10) . . . . ?
C2_23 C1_23 C3_23 F5_23 44.2(11) . . . . ?
C4_23 C1_23 C3_23 F5_23 164.5(9) . . . . ?
F4_23 C3_23 F6_23 Cs5 73(2) . . . 1_565 ?
F5_23 C3_23 F6_23 Cs5 -170.9(18) . . . 1_565 ?
C1_23 C3_23 F6_23 Cs5 -48(3) . . . 1_565 ?
O1_23 C1_23 C4_23 F9_23 44.3(12) . . . . ?
C3_23 C1_23 C4_23 F9_23 163.1(9) . . . . ?
C2_23 C1_23 C4_23 F9_23 -76.0(11) . . . . ?
O1_23 C1_23 C4_23 F7_23 -77.5(11) . . . . ?
C3_23 C1_23 C4_23 F7_23 41.4(12) . . . . ?
C2_23 C1_23 C4_23 F7_23 162.2(9) . . . . ?
O1_23 C1_23 C4_23 F8_23 164.2(9) . . . . ?
C3_23 C1_23 C4_23 F8_23 -77.0(11) . . . . ?
C2_23 C1_23 C4_23 F8_23 43.8(11) . . . . ?
F9_23 C4_23 F8_23 Cs5 -151.3(6) . . . 1_565 ?
F7_23 C4_23 F8_23 Cs5 -36.0(10) . . . 1_565 ?
C1_23 C4_23 F8_23 Cs5 86.1(9) . . . 1_565 ?
Al5 O1_22 C1_22 C3_22 85.9(15) . . . . ?
Al5 O1_22 C1_22 C2_22 -36.1(17) . . . . ?
Al5 O1_22 C1_22 C4_22 -154.4(12) . . . . ?
O1_22 C1_22 C2_22 F3_22 44.8(13) . . . . ?
C3_22 C1_22 C2_22 F3_22 -78.6(12) . . . . ?
C4_22 C1_22 C2_22 F3_22 162.8(10) . . . . ?
O1_22 C1_22 C2_22 F1_22 -72.6(12) . . . . ?
C3_22 C1_22 C2_22 F1_22 163.9(10) . . . . ?
C4_22 C1_22 C2_22 F1_22 45.4(12) . . . . ?
O1_22 C1_22 C2_22 F2_22 166.6(10) . . . . ?
C3_22 C1_22 C2_22 F2_22 43.1(12) . . . . ?
C4_22 C1_22 C2_22 F2_22 -75.4(12) . . . . ?
O1_22 C1_22 C3_22 F4_22 41.5(13) . . . . ?
C2_22 C1_22 C3_22 F4_22 165.3(10) . . . . ?
C4_22 C1_22 C3_22 F4_22 -77.0(12) . . . . ?
O1_22 C1_22 C3_22 F6_22 164.1(10) . . . . ?
C2_22 C1_22 C3_22 F6_22 -72.1(12) . . . . ?
C4_22 C1_22 C3_22 F6_22 45.6(13) . . . . ?
O1_22 C1_22 C3_22 F5_22 -77.0(12) . . . . ?
C2_22 C1_22 C3_22 F5_22 46.8(12) . . . . ?
C4_22 C1_22 C3_22 F5_22 164.5(10) . . . . ?
F4_22 C3_22 F5_22 Cs1 148.3(13) . . . . ?
F6_22 C3_22 F5_22 Cs1 33(2) . . . . ?
C1_22 C3_22 F5_22 Cs1 -90.6(16) . . . . ?
O1_22 C1_22 C4_22 F9_22 46.6(13) . . . . ?
C3_22 C1_22 C4_22 F9_22 167.5(11) . . . . ?
C2_22 C1_22 C4_22 F9_22 -74.3(13) . . . . ?
O1_22 C1_22 C4_22 F8_22 169.0(11) . . . . ?
C3_22 C1_22 C4_22 F8_22 -70.1(13) . . . . ?
C2_22 C1_22 C4_22 F8_22 48.1(13) . . . . ?
O1_22 C1_22 C4_22 F7_22 -76.3(12) . . . . ?
C3_22 C1_22 C4_22 F7_22 44.7(13) . . . . ?
C2_22 C1_22 C4_22 F7_22 162.9(10) . . . . ?
F9_22 C4_22 F7_22 Cs4 8(3) . . . . ?
F8_22 C4_22 F7_22 Cs4 -110(2) . . . . ?
C1_22 C4_22 F7_22 Cs4 130.1(17) . . . . ?
Al5 O1_21 C1_21 C4_21 44.8(15) . . . . ?
Al5 O1_21 C1_21 C3_21 -75.4(15) . . . . ?
Al5 O1_21 C1_21 C2_21 164.9(11) . . . . ?
O1_21 C1_21 C2_21 F2_21 -166.8(9) . . . . ?
C4_21 C1_21 C2_21 F2_21 -45.7(12) . . . . ?
C3_21 C1_21 C2_21 F2_21 72.5(12) . . . . ?
O1_21 C1_21 C2_21 F1_21 -46.1(12) . . . . ?
C4_21 C1_21 C2_21 F1_21 74.9(11) . . . . ?
C3_21 C1_21 C2_21 F1_21 -166.8(10) . . . . ?
O1_21 C1_21 C2_21 F3_21 71.6(11) . . . . ?
C4_21 C1_21 C2_21 F3_21 -167.3(9) . . . . ?
C3_21 C1_21 C2_21 F3_21 -49.0(12) . . . . ?
F2_21 C2_21 F1_21 Cs6 -112.6(14) . . . . ?
F3_21 C2_21 F1_21 Cs6 4.1(19) . . . . ?
C1_21 C2_21 F1_21 Cs6 123.8(12) . . . . ?
O1_21 C1_21 C3_21 F5_21 -44.5(12) . . . . ?
C4_21 C1_21 C3_21 F5_21 -166.5(10) . . . . ?
C2_21 C1_21 C3_21 F5_21 74.2(12) . . . . ?
O1_21 C1_21 C3_21 F6_21 -162.8(9) . . . . ?
C4_21 C1_21 C3_21 F6_21 75.2(12) . . . . ?
C2_21 C1_21 C3_21 F6_21 -44.1(12) . . . . ?
O1_21 C1_21 C3_21 F4_21 75.4(12) . . . . ?
C4_21 C1_21 C3_21 F4_21 -46.6(12) . . . . ?
C2_21 C1_21 C3_21 F4_21 -165.9(10) . . . . ?
F5_21 C3_21 F4_21 Cs4 -74.6(14) . . . . ?
F6_21 C3_21 F4_21 Cs4 38.8(15) . . . . ?
C1_21 C3_21 F4_21 Cs4 164.3(7) . . . . ?
O1_21 C1_21 C4_21 F7_21 -45.3(11) . . . . ?
C3_21 C1_21 C4_21 F7_21 76.6(11) . . . . ?
C2_21 C1_21 C4_21 F7_21 -164.3(9) . . . . ?
O1_21 C1_21 C4_21 F9_21 74.3(12) . . . . ?
C3_21 C1_21 C4_21 F9_21 -163.8(10) . . . . ?
C2_21 C1_21 C4_21 F9_21 -44.7(12) . . . . ?
O1_21 C1_21 C4_21 F8_21 -167.5(9) . . . . ?
C3_21 C1_21 C4_21 F8_21 -45.6(12) . . . . ?
C2_21 C1_21 C4_21 F8_21 73.5(11) . . . . ?
Al6 O1_20 C1_20 C2_20 -27.9(19) . . . . ?
Al6 O1_20 C1_20 C4_20 -148.5(13) . . . . ?
Al6 O1_20 C1_20 C3_20 92.0(16) . . . . ?
O1_20 C1_20 C2_20 F3_20 43.4(12) . . . . ?
C4_20 C1_20 C2_20 F3_20 163.6(9) . . . . ?
C3_20 C1_20 C2_20 F3_20 -77.2(11) . . . . ?
O1_20 C1_20 C2_20 F1_20 -76.0(11) . . . . ?
C4_20 C1_20 C2_20 F1_20 44.2(12) . . . . ?
C3_20 C1_20 C2_20 F1_20 163.4(9) . . . . ?
O1_20 C1_20 C2_20 F2_20 163.8(10) . . . . ?
C4_20 C1_20 C2_20 F2_20 -76.0(11) . . . . ?
C3_20 C1_20 C2_20 F2_20 43.2(12) . . . . ?
O1_20 C1_20 C3_20 F4_20 44.7(12) . . . . ?
C2_20 C1_20 C3_20 F4_20 165.9(10) . . . . ?
C4_20 C1_20 C3_20 F4_20 -74.7(12) . . . . ?
O1_20 C1_20 C3_20 F6_20 166.1(10) . . . . ?
C2_20 C1_20 C3_20 F6_20 -72.7(12) . . . . ?
C4_20 C1_20 C3_20 F6_20 46.7(13) . . . . ?
O1_20 C1_20 C3_20 F5_20 -76.0(12) . . . . ?
C2_20 C1_20 C3_20 F5_20 45.2(12) . . . . ?
C4_20 C1_20 C3_20 F5_20 164.6(10) . . . . ?
F4_20 C3_20 F5_20 Cs2 147.8(12) . . . 1_444 ?
F6_20 C3_20 F5_20 Cs2 32.6(19) . . . 1_444 ?
C1_20 C3_20 F5_20 Cs2 -89.1(15) . . . 1_444 ?
O1_20 C1_20 C4_20 F9_20 44.1(13) . . . . ?
C2_20 C1_20 C4_20 F9_20 -77.3(12) . . . . ?
C3_20 C1_20 C4_20 F9_20 163.9(11) . . . . ?
O1_20 C1_20 C4_20 F8_20 166.3(10) . . . . ?
C2_20 C1_20 C4_20 F8_20 44.9(13) . . . . ?
C3_20 C1_20 C4_20 F8_20 -73.9(12) . . . . ?
O1_20 C1_20 C4_20 F7_20 -74.4(12) . . . . ?
C2_20 C1_20 C4_20 F7_20 164.3(10) . . . . ?
C3_20 C1_20 C4_20 F7_20 45.5(12) . . . . ?
F9_20 C4_20 F7_20 Cs5 -3(2) . . . . ?
F8_20 C4_20 F7_20 Cs5 -117.8(16) . . . . ?
C1_20 C4_20 F7_20 Cs5 118.6(15) . . . . ?
Al6 O1_19 C1_19 C2_19 72.3(17) . . . . ?
Al6 O1_19 C1_19 C4_19 -46.2(19) . . . . ?
Al6 O1_19 C1_19 C3_19 -166.8(13) . . . . ?
O1_19 C1_19 C2_19 F1_19 -73.9(11) . . . . ?
C4_19 C1_19 C2_19 F1_19 47.3(11) . . . . ?
C3_19 C1_19 C2_19 F1_19 165.2(9) . . . . ?
O1_19 C1_19 C2_19 F3_19 43.7(12) . . . . ?
C4_19 C1_19 C2_19 F3_19 164.9(9) . . . . ?
C3_19 C1_19 C2_19 F3_19 -77.3(11) . . . . ?
O1_19 C1_19 C2_19 F2_19 162.7(9) . . . . ?
C4_19 C1_19 C2_19 F2_19 -76.0(11) . . . . ?
C3_19 C1_19 C2_19 F2_19 41.8(12) . . . . ?
F1_19 C2_19 F3_19 Cs4 -17.5(13) . . . 1_655 ?
F2_19 C2_19 F3_19 Cs4 97.0(11) . . . 1_655 ?
C1_19 C2_19 F3_19 Cs4 -140.1(7) . . . 1_655 ?
O1_19 C1_19 C3_19 F5_19 -72.3(11) . . . . ?
C2_19 C1_19 C3_19 F5_19 49.0(11) . . . . ?
C4_19 C1_19 C3_19 F5_19 165.6(9) . . . . ?
O1_19 C1_19 C3_19 F6_19 165.6(9) . . . . ?
C2_19 C1_19 C3_19 F6_19 -73.1(11) . . . . ?
C4_19 C1_19 C3_19 F6_19 43.4(12) . . . . ?
O1_19 C1_19 C3_19 F4_19 46.6(11) . . . . ?
C2_19 C1_19 C3_19 F4_19 167.9(9) . . . . ?
C4_19 C1_19 C3_19 F4_19 -75.6(11) . . . . ?
F5_19 C3_19 F6_19 Cs6 173.1(11) . . . . ?
F4_19 C3_19 F6_19 Cs6 54.7(18) . . . . ?
C1_19 C3_19 F6_19 Cs6 -64.6(18) . . . . ?
O1_19 C1_19 C4_19 F7_19 -75.2(12) . . . . ?
C2_19 C1_19 C4_19 F7_19 164.2(9) . . . . ?
C3_19 C1_19 C4_19 F7_19 46.0(12) . . . . ?
O1_19 C1_19 C4_19 F9_19 42.0(12) . . . . ?
C2_19 C1_19 C4_19 F9_19 -78.5(11) . . . . ?
C3_19 C1_19 C4_19 F9_19 163.2(9) . . . . ?
O1_19 C1_19 C4_19 F8_19 162.5(10) . . . . ?
C2_19 C1_19 C4_19 F8_19 42.0(12) . . . . ?
C3_19 C1_19 C4_19 F8_19 -76.3(11) . . . . ?
F7_19 C4_19 F8_19 Cs6 -31.7(10) . . . . ?
F9_19 C4_19 F8_19 Cs6 -145.1(7) . . . . ?
C1_19 C4_19 F8_19 Cs6 92.9(9) . . . . ?
Al6 O1_18 C1_18 C2_18 -78.8(16) . . . . ?
Al6 O1_18 C1_18 C4_18 162.5(12) . . . . ?
Al6 O1_18 C1_18 C3_18 42.0(17) . . . . ?
O1_18 C1_18 C2_18 F3_18 49.4(14) . . . . ?
C4_18 C1_18 C2_18 F3_18 168.3(11) . . . . ?
C3_18 C1_18 C2_18 F3_18 -74.1(13) . . . . ?
O1_18 C1_18 C2_18 F1_18 -63.6(13) . . . . ?
C4_18 C1_18 C2_18 F1_18 55.3(13) . . . . ?
C3_18 C1_18 C2_18 F1_18 172.8(11) . . . . ?
O1_18 C1_18 C2_18 F2_18 173.8(11) . . . . ?
C4_18 C1_18 C2_18 F2_18 -67.3(13) . . . . ?
C3_18 C1_18 C2_18 F2_18 50.3(14) . . . . ?
F1_18 C2_18 F3_18 Cs5 -121.6(8) . . . . ?
F2_18 C2_18 F3_18 Cs5 -8.4(13) . . . . ?
C1_18 C2_18 F3_18 Cs5 119.0(8) . . . . ?
O1_18 C1_18 C3_18 F4_18 41.3(15) . . . . ?
C2_18 C1_18 C3_18 F4_18 162.4(12) . . . . ?
C4_18 C1_18 C3_18 F4_18 -79.8(13) . . . . ?
O1_18 C1_18 C3_18 F6_18 165.5(10) . . . . ?
C2_18 C1_18 C3_18 F6_18 -73.4(12) . . . . ?
C4_18 C1_18 C3_18 F6_18 44.4(12) . . . . ?
O1_18 C1_18 C3_18 F5_18 -79.9(11) . . . . ?
C2_18 C1_18 C3_18 F5_18 41.2(12) . . . . ?
C4_18 C1_18 C3_18 F5_18 159.0(10) . . . . ?
O1_18 C1_18 C4_18 F8_18 165.2(11) . . . . ?
C2_18 C1_18 C4_18 F8_18 46.3(14) . . . . ?
C3_18 C1_18 C4_18 F8_18 -71.3(13) . . . . ?
O1_18 C1_18 C4_18 F7_18 -71.4(12) . . . . ?
C2_18 C1_18 C4_18 F7_18 169.7(10) . . . . ?
C3_18 C1_18 C4_18 F7_18 52.1(12) . . . . ?
O1_18 C1_18 C4_18 F9_18 42.4(13) . . . . ?
C2_18 C1_18 C4_18 F9_18 -76.5(12) . . . . ?
C3_18 C1_18 C4_18 F9_18 165.9(10) . . . . ?
F8_18 C4_18 F7_18 Cs4 -116.1(9) . . . 1_655 ?
F9_18 C4_18 F7_18 Cs4 -1.6(10) . . . 1_655 ?
C1_18 C4_18 F7_18 Cs4 116.4(8) . . . 1_655 ?
F8_18 C4_18 F9_18 Cs4 116.8(9) . . . 1_655 ?
F7_18 C4_18 F9_18 Cs4 1.8(11) . . . 1_655 ?
C1_18 C4_18 F9_18 Cs4 -116.0(8) . . . 1_655 ?
Al6 O1_17 C1_17 C3_17 155.1(14) . . . . ?
Al6 O1_17 C1_17 C2_17 36.4(19) . . . . ?
Al6 O1_17 C1_17 C4_17 -84.6(17) . . . . ?
O1_17 C1_17 C2_17 F2_17 -164.8(10) . . . . ?
C3_17 C1_17 C2_17 F2_17 77.1(11) . . . . ?
C4_17 C1_17 C2_17 F2_17 -42.5(12) . . . . ?
O1_17 C1_17 C2_17 F1_17 -43.8(12) . . . . ?
C3_17 C1_17 C2_17 F1_17 -161.8(9) . . . . ?
C4_17 C1_17 C2_17 F1_17 78.5(10) . . . . ?
O1_17 C1_17 C2_17 F3_17 73.6(11) . . . . ?
C3_17 C1_17 C2_17 F3_17 -44.4(11) . . . . ?
C4_17 C1_17 C2_17 F3_17 -164.1(8) . . . . ?
F2_17 C2_17 F1_17 Cs4 -62.0(12) . . . 1_655 ?
F3_17 C2_17 F1_17 Cs4 52.2(10) . . . 1_655 ?
C1_17 C2_17 F1_17 Cs4 173.2(6) . . . 1_655 ?
O1_17 C1_17 C3_17 F4_17 75.7(11) . . . . ?
C2_17 C1_17 C3_17 F4_17 -164.7(9) . . . . ?
C4_17 C1_17 C3_17 F4_17 -45.5(11) . . . . ?
O1_17 C1_17 C3_17 F5_17 -46.4(12) . . . . ?
C2_17 C1_17 C3_17 F5_17 73.1(10) . . . . ?
C4_17 C1_17 C3_17 F5_17 -167.7(9) . . . . ?
O1_17 C1_17 C3_17 F6_17 -165.8(9) . . . . ?
C2_17 C1_17 C3_17 F6_17 -46.2(11) . . . . ?
C4_17 C1_17 C3_17 F6_17 73.0(11) . . . . ?
F5_17 C3_17 F4_17 Cs2 97(3) . . . 1_444 ?
F6_17 C3_17 F4_17 Cs2 -148(2) . . . 1_444 ?
C1_17 C3_17 F4_17 Cs2 -26(3) . . . 1_444 ?
O1_17 C1_17 C4_17 F8_17 -164.4(9) . . . . ?
C3_17 C1_17 C4_17 F8_17 -45.2(12) . . . . ?
C2_17 C1_17 C4_17 F8_17 73.9(11) . . . . ?
O1_17 C1_17 C4_17 F9_17 72.3(11) . . . . ?
C3_17 C1_17 C4_17 F9_17 -168.5(9) . . . . ?
C2_17 C1_17 C4_17 F9_17 -49.4(11) . . . . ?
O1_17 C1_17 C4_17 F7_17 -44.0(11) . . . . ?
C3_17 C1_17 C4_17 F7_17 75.2(10) . . . . ?
C2_17 C1_17 C4_17 F7_17 -165.7(9) . . . . ?
F8_17 C4_17 F7_17 Cs2 61.0(13) . . . 1_444 ?
F9_17 C4_17 F7_17 Cs2 179.2(7) . . . 1_444 ?
C1_17 C4_17 F7_17 Cs2 -61.9(12) . . . 1_444 ?
Al2 O1_16 C1_16 C4_16 122.2(13) . . . . ?
Al2 O1_16 C1_16 C3_16 2.2(18) . . . . ?
Al2 O1_16 C1_16 C2_16 -118.9(13) . . . . ?
O1_16 C1_16 C2_16 F3_16 43.6(11) . . . . ?
C4_16 C1_16 C2_16 F3_16 162.1(9) . . . . ?
C3_16 C1_16 C2_16 F3_16 -79.7(10) . . . . ?
O1_16 C1_16 C2_16 F1_16 -76.3(11) . . . . ?
C4_16 C1_16 C2_16 F1_16 42.2(11) . . . . ?
C3_16 C1_16 C2_16 F1_16 160.4(8) . . . . ?
O1_16 C1_16 C2_16 F2_16 164.1(9) . . . . ?
C4_16 C1_16 C2_16 F2_16 -77.4(11) . . . . ?
C3_16 C1_16 C2_16 F2_16 40.8(11) . . . . ?
F3_16 C2_16 F1_16 Cs1 162.1(6) . . . 1_656 ?
F2_16 C2_16 F1_16 Cs1 45.3(11) . . . 1_656 ?
C1_16 C2_16 F1_16 Cs1 -76.8(9) . . . 1_656 ?
O1_16 C1_16 C3_16 F6_16 161.5(9) . . . . ?
C4_16 C1_16 C3_16 F6_16 41.4(11) . . . . ?
C2_16 C1_16 C3_16 F6_16 -77.3(11) . . . . ?
O1_16 C1_16 C3_16 F5_16 -76.3(11) . . . . ?
C4_16 C1_16 C3_16 F5_16 163.5(8) . . . . ?
C2_16 C1_16 C3_16 F5_16 44.8(11) . . . . ?
O1_16 C1_16 C3_16 F4_16 41.3(11) . . . . ?
C4_16 C1_16 C3_16 F4_16 -78.8(10) . . . . ?
C2_16 C1_16 C3_16 F4_16 162.5(9) . . . . ?
F6_16 C3_16 F4_16 Cs3 47.7(13) . . . . ?
F5_16 C3_16 F4_16 Cs3 -67.5(12) . . . . ?
C1_16 C3_16 F4_16 Cs3 172.0(6) . . . . ?
O1_16 C1_16 C4_16 F7_16 -77.7(10) . . . . ?
C3_16 C1_16 C4_16 F7_16 44.9(10) . . . . ?
C2_16 C1_16 C4_16 F7_16 163.5(8) . . . . ?
O1_16 C1_16 C4_16 F9_16 42.1(11) . . . . ?
C3_16 C1_16 C4_16 F9_16 164.7(8) . . . . ?
C2_16 C1_16 C4_16 F9_16 -76.7(10) . . . . ?
O1_16 C1_16 C4_16 F8_16 162.3(9) . . . . ?
C3_16 C1_16 C4_16 F8_16 -75.0(10) . . . . ?
C2_16 C1_16 C4_16 F8_16 43.6(11) . . . . ?
F7_16 C4_16 F8_16 Cs1 133.3(7) . . . 1_656 ?
F9_16 C4_16 F8_16 Cs1 18.4(10) . . . 1_656 ?
C1_16 C4_16 F8_16 Cs1 -104.7(8) . . . 1_656 ?
F7_16 C4_16 F9_16 Cs1 -129.4(7) . . . 1_656 ?
F8_16 C4_16 F9_16 Cs1 -14.9(8) . . . 1_656 ?
C1_16 C4_16 F9_16 Cs1 109.0(7) . . . 1_656 ?
Al2 O1_15 C1_15 C2_15 -61.6(15) . . . . ?
Al2 O1_15 C1_15 C3_15 59.9(15) . . . . ?
Al2 O1_15 C1_15 C4_15 179.9(11) . . . . ?
O1_15 C1_15 C2_15 F2_15 -162.1(10) . . . . ?
C3_15 C1_15 C2_15 F2_15 75.0(11) . . . . ?
C4_15 C1_15 C2_15 F2_15 -44.3(12) . . . . ?
O1_15 C1_15 C2_15 F1_15 -40.6(12) . . . . ?
C3_15 C1_15 C2_15 F1_15 -163.4(9) . . . . ?
C4_15 C1_15 C2_15 F1_15 77.2(11) . . . . ?
O1_15 C1_15 C2_15 F3_15 77.9(11) . . . . ?
C3_15 C1_15 C2_15 F3_15 -45.0(11) . . . . ?
C4_15 C1_15 C2_15 F3_15 -164.3(8) . . . . ?
F2_15 C2_15 F3_15 Cs2 55.8(11) . . . 1_445 ?
F1_15 C2_15 F3_15 Cs2 -60.7(10) . . . 1_445 ?
C1_15 C2_15 F3_15 Cs2 179.2(6) . . . 1_445 ?
O1_15 C1_15 C3_15 F5_15 -45.9(12) . . . . ?
C2_15 C1_15 C3_15 F5_15 77.4(10) . . . . ?
C4_15 C1_15 C3_15 F5_15 -164.2(9) . . . . ?
O1_15 C1_15 C3_15 F4_15 71.9(11) . . . . ?
C2_15 C1_15 C3_15 F4_15 -164.8(8) . . . . ?
C4_15 C1_15 C3_15 F4_15 -46.4(11) . . . . ?
O1_15 C1_15 C3_15 F6_15 -166.5(9) . . . . ?
C2_15 C1_15 C3_15 F6_15 -43.2(12) . . . . ?
C4_15 C1_15 C3_15 F6_15 75.2(11) . . . . ?
O1_15 C1_15 C4_15 F8_15 -165.9(9) . . . . ?
C2_15 C1_15 C4_15 F8_15 73.3(11) . . . . ?
C3_15 C1_15 C4_15 F8_15 -45.3(12) . . . . ?
O1_15 C1_15 C4_15 F9_15 73.9(10) . . . . ?
C2_15 C1_15 C4_15 F9_15 -46.9(11) . . . . ?
C3_15 C1_15 C4_15 F9_15 -165.5(8) . . . . ?
O1_15 C1_15 C4_15 F7_15 -43.3(12) . . . . ?
C2_15 C1_15 C4_15 F7_15 -164.1(10) . . . . ?
C3_15 C1_15 C4_15 F7_15 77.4(11) . . . . ?
Al2 O1_14 C1_14 C3_14 -151.3(11) . . . . ?
Al2 O1_14 C1_14 C4_14 -31.5(16) . . . . ?
Al2 O1_14 C1_14 C2_14 89.0(14) . . . . ?
O1_14 C1_14 C2_14 F1_14 -43.6(11) . . . . ?
C3_14 C1_14 C2_14 F1_14 -162.9(8) . . . . ?
C4_14 C1_14 C2_14 F1_14 79.4(10) . . . . ?
O1_14 C1_14 C2_14 F2_14 -165.1(8) . . . . ?
C3_14 C1_14 C2_14 F2_14 75.6(10) . . . . ?
C4_14 C1_14 C2_14 F2_14 -42.1(11) . . . . ?
O1_14 C1_14 C2_14 F3_14 74.5(10) . . . . ?
C3_14 C1_14 C2_14 F3_14 -44.8(11) . . . . ?
C4_14 C1_14 C2_14 F3_14 -162.5(8) . . . . ?
F1_14 C2_14 F3_14 Cs2 136.9(16) . . . 1_445 ?
F2_14 C2_14 F3_14 Cs2 -107.0(18) . . . 1_445 ?
C1_14 C2_14 F3_14 Cs2 17(2) . . . 1_445 ?
O1_14 C1_14 C3_14 F6_14 -164.0(9) . . . . ?
C4_14 C1_14 C3_14 F6_14 74.0(11) . . . . ?
C2_14 C1_14 C3_14 F6_14 -43.2(11) . . . . ?
O1_14 C1_14 C3_14 F5_14 -43.0(11) . . . . ?
C4_14 C1_14 C3_14 F5_14 -165.1(9) . . . . ?
C2_14 C1_14 C3_14 F5_14 77.7(10) . . . . ?
O1_14 C1_14 C3_14 F4_14 75.4(10) . . . . ?
C4_14 C1_14 C3_14 F4_14 -46.6(11) . . . . ?
C2_14 C1_14 C3_14 F4_14 -163.8(8) . . . . ?
F6_14 C3_14 F4_14 Cs5 -85.7(12) . . . . ?
F5_14 C3_14 F4_14 Cs5 158.5(8) . . . . ?
C1_14 C3_14 F4_14 Cs5 38.4(15) . . . . ?
F6_14 C3_14 F5_14 Cs2 42.1(12) . . . 1_445 ?
F4_14 C3_14 F5_14 Cs2 157.8(6) . . . 1_445 ?
C1_14 C3_14 F5_14 Cs2 -82.3(10) . . . 1_445 ?
O1_14 C1_14 C4_14 F9_14 78.4(11) . . . . ?
C3_14 C1_14 C4_14 F9_14 -161.8(9) . . . . ?
C2_14 C1_14 C4_14 F9_14 -43.8(11) . . . . ?
O1_14 C1_14 C4_14 F8_14 -159.3(9) . . . . ?
C3_14 C1_14 C4_14 F8_14 -39.6(12) . . . . ?
C2_14 C1_14 C4_14 F8_14 78.5(10) . . . . ?
O1_14 C1_14 C4_14 F7_14 -39.4(11) . . . . ?
C3_14 C1_14 C4_14 F7_14 80.4(10) . . . . ?
C2_14 C1_14 C4_14 F7_14 -161.6(8) . . . . ?
F9_14 C4_14 F7_14 Cs5 129.9(7) . . . . ?
F8_14 C4_14 F7_14 Cs5 14.2(11) . . . . ?
C1_14 C4_14 F7_14 Cs5 -108.9(8) . . . . ?
Al2 O1_13 C1_13 C2_13 -37.7(16) . . . . ?
Al2 O1_13 C1_13 C4_13 -157.8(11) . . . . ?
Al2 O1_13 C1_13 C3_13 83.4(14) . . . . ?
O1_13 C1_13 C2_13 F2_13 162.2(8) . . . . ?
C4_13 C1_13 C2_13 F2_13 -77.9(10) . . . . ?
C3_13 C1_13 C2_13 F2_13 39.6(10) . . . . ?
O1_13 C1_13 C2_13 F3_13 41.0(11) . . . . ?
C4_13 C1_13 C2_13 F3_13 160.8(9) . . . . ?
C3_13 C1_13 C2_13 F3_13 -81.6(10) . . . . ?
O1_13 C1_13 C2_13 F1_13 -76.0(10) . . . . ?
C4_13 C1_13 C2_13 F1_13 43.8(11) . . . . ?
C3_13 C1_13 C2_13 F1_13 161.3(9) . . . . ?
F2_13 C2_13 F1_13 Cs5 97.4(17) . . . . ?
F3_13 C2_13 F1_13 Cs5 -146.2(14) . . . . ?
C1_13 C2_13 F1_13 Cs5 -27(2) . . . . ?
O1_13 C1_13 C3_13 F6_13 161.0(8) . . . . ?
C2_13 C1_13 C3_13 F6_13 -76.2(10) . . . . ?
C4_13 C1_13 C3_13 F6_13 41.9(11) . . . . ?
O1_13 C1_13 C3_13 F4_13 40.8(10) . . . . ?
C2_13 C1_13 C3_13 F4_13 163.6(8) . . . . ?
C4_13 C1_13 C3_13 F4_13 -78.2(10) . . . . ?
O1_13 C1_13 C3_13 F5_13 -76.8(10) . . . . ?
C2_13 C1_13 C3_13 F5_13 46.0(11) . . . . ?
C4_13 C1_13 C3_13 F5_13 164.2(8) . . . . ?
F6_13 C3_13 F4_13 Cs3 98.4(9) . . . . ?
F5_13 C3_13 F4_13 Cs3 -19.6(12) . . . . ?
C1_13 C3_13 F4_13 Cs3 -139.1(6) . . . . ?
O1_13 C1_13 C4_13 F7_13 -73.4(11) . . . . ?
C2_13 C1_13 C4_13 F7_13 165.0(9) . . . . ?
C3_13 C1_13 C4_13 F7_13 47.2(11) . . . . ?
O1_13 C1_13 C4_13 F8_13 163.2(9) . . . . ?
C2_13 C1_13 C4_13 F8_13 41.6(11) . . . . ?
C3_13 C1_13 C4_13 F8_13 -76.2(10) . . . . ?
O1_13 C1_13 C4_13 F9_13 45.7(10) . . . . ?
C2_13 C1_13 C4_13 F9_13 -75.9(10) . . . . ?
C3_13 C1_13 C4_13 F9_13 166.3(8) . . . . ?
F7_13 C4_13 F9_13 Cs5 -149.4(6) . . . . ?
F8_13 C4_13 F9_13 Cs5 -32.9(11) . . . . ?
C1_13 C4_13 F9_13 Cs5 89.5(9) . . . . ?
Al3 O1_12 C1_12 C4_12 3.9(18) . . . . ?
Al3 O1_12 C1_12 C3_12 -117.5(14) . . . . ?
Al3 O1_12 C1_12 C2_12 123.4(13) . . . . ?
O1_12 C1_12 C2_12 F3_12 41.8(10) . . . . ?
C4_12 C1_12 C2_12 F3_12 163.5(8) . . . . ?
C3_12 C1_12 C2_12 F3_12 -77.7(10) . . . . ?
O1_12 C1_12 C2_12 F2_12 162.4(9) . . . . ?
C4_12 C1_12 C2_12 F2_12 -76.0(10) . . . . ?
C3_12 C1_12 C2_12 F2_12 42.9(11) . . . . ?
O1_12 C1_12 C2_12 F1_12 -77.1(10) . . . . ?
C4_12 C1_12 C2_12 F1_12 44.5(10) . . . . ?
C3_12 C1_12 C2_12 F1_12 163.4(8) . . . . ?
F3_12 C2_12 F2_12 Cs3 17.8(10) . . . 1_655 ?
F1_12 C2_12 F2_12 Cs3 134.3(7) . . . 1_655 ?
C1_12 C2_12 F2_12 Cs3 -103.8(8) . . . 1_655 ?
F2_12 C2_12 F3_12 Cs3 -13.9(8) . . . 1_655 ?
F1_12 C2_12 F3_12 Cs3 -130.3(7) . . . 1_655 ?
C1_12 C2_12 F3_12 Cs3 109.2(6) . . . 1_655 ?
O1_12 C1_12 C3_12 F4_12 42.8(12) . . . . ?
C4_12 C1_12 C3_12 F4_12 -80.3(10) . . . . ?
C2_12 C1_12 C3_12 F4_12 161.2(9) . . . . ?
O1_12 C1_12 C3_12 F6_12 164.4(9) . . . . ?
C4_12 C1_12 C3_12 F6_12 41.3(12) . . . . ?
C2_12 C1_12 C3_12 F6_12 -77.2(11) . . . . ?
O1_12 C1_12 C3_12 F5_12 -75.8(11) . . . . ?
C4_12 C1_12 C3_12 F5_12 161.1(8) . . . . ?
C2_12 C1_12 C3_12 F5_12 42.6(11) . . . . ?
F4_12 C3_12 F5_12 Cs3 160.6(6) . . . 1_655 ?
F6_12 C3_12 F5_12 Cs3 44.3(11) . . . 1_655 ?
C1_12 C3_12 F5_12 Cs3 -79.5(9) . . . 1_655 ?
O1_12 C1_12 C4_12 F7_12 -78.8(10) . . . . ?
C3_12 C1_12 C4_12 F7_12 43.1(10) . . . . ?
C2_12 C1_12 C4_12 F7_12 162.0(8) . . . . ?
O1_12 C1_12 C4_12 F8_12 161.1(8) . . . . ?
C3_12 C1_12 C4_12 F8_12 -77.1(10) . . . . ?
C2_12 C1_12 C4_12 F8_12 41.8(10) . . . . ?
O1_12 C1_12 C4_12 F9_12 41.0(11) . . . . ?
C3_12 C1_12 C4_12 F9_12 162.9(8) . . . . ?
C2_12 C1_12 C4_12 F9_12 -78.2(10) . . . . ?
F7_12 C4_12 F9_12 Cs2 -67.9(12) . . . . ?
F8_12 C4_12 F9_12 Cs2 49.4(13) . . . . ?
C1_12 C4_12 F9_12 Cs2 171.6(6) . . . . ?
Al3 O1_11 C1_11 C4_11 83.2(14) . . . . ?
Al3 O1_11 C1_11 C2_11 -159.2(10) . . . . ?
Al3 O1_11 C1_11 C3_11 -38.0(16) . . . . ?
O1_11 C1_11 C2_11 F1_11 -72.0(11) . . . . ?
C4_11 C1_11 C2_11 F1_11 46.9(11) . . . . ?
C3_11 C1_11 C2_11 F1_11 166.6(9) . . . . ?
O1_11 C1_11 C2_11 F2_11 166.4(9) . . . . ?
C4_11 C1_11 C2_11 F2_11 -74.7(10) . . . . ?
C3_11 C1_11 C2_11 F2_11 44.9(11) . . . . ?
O1_11 C1_11 C2_11 F3_11 47.0(10) . . . . ?
C4_11 C1_11 C2_11 F3_11 165.9(8) . . . . ?
C3_11 C1_11 C2_11 F3_11 -74.5(10) . . . . ?
F1_11 C2_11 F3_11 Cs4 -151.8(6) . . . 1_655 ?
F2_11 C2_11 F3_11 Cs4 -35.2(12) . . . 1_655 ?
C1_11 C2_11 F3_11 Cs4 86.3(10) . . . 1_655 ?
O1_11 C1_11 C3_11 F4_11 42.5(11) . . . . ?
C4_11 C1_11 C3_11 F4_11 -79.5(11) . . . . ?
C2_11 C1_11 C3_11 F4_11 161.5(9) . . . . ?
O1_11 C1_11 C3_11 F6_11 164.4(8) . . . . ?
C4_11 C1_11 C3_11 F6_11 42.5(11) . . . . ?
C2_11 C1_11 C3_11 F6_11 -76.6(10) . . . . ?
O1_11 C1_11 C3_11 F5_11 -77.0(10) . . . . ?
C4_11 C1_11 C3_11 F5_11 161.0(9) . . . . ?
C2_11 C1_11 C3_11 F5_11 42.0(11) . . . . ?
F4_11 C3_11 F5_11 Cs4 -143.6(15) . . . 1_655 ?
F6_11 C3_11 F5_11 Cs4 99.9(18) . . . 1_655 ?
C1_11 C3_11 F5_11 Cs4 -22(2) . . . 1_655 ?
O1_11 C1_11 C4_11 F8_11 160.6(8) . . . . ?
C2_11 C1_11 C4_11 F8_11 43.7(11) . . . . ?
C3_11 C1_11 C4_11 F8_11 -76.9(10) . . . . ?
O1_11 C1_11 C4_11 F7_11 -79.5(10) . . . . ?
C2_11 C1_11 C4_11 F7_11 163.6(9) . . . . ?
C3_11 C1_11 C4_11 F7_11 43.0(11) . . . . ?
O1_11 C1_11 C4_11 F9_11 40.0(11) . . . . ?
C2_11 C1_11 C4_11 F9_11 -76.9(10) . . . . ?
C3_11 C1_11 C4_11 F9_11 162.5(9) . . . . ?
F8_11 C4_11 F9_11 Cs2 98.6(9) . . . . ?
F7_11 C4_11 F9_11 Cs2 -15.7(12) . . . . ?
C1_11 C4_11 F9_11 Cs2 -137.3(7) . . . . ?
Al3 O1_10 C1_10 C3_10 -30.8(17) . . . . ?
Al3 O1_10 C1_10 C4_10 90.7(14) . . . . ?
Al3 O1_10 C1_10 C2_10 -150.5(12) . . . . ?
O1_10 C1_10 C2_10 F2_10 -165.0(9) . . . . ?
C3_10 C1_10 C2_10 F2_10 74.4(11) . . . . ?
C4_10 C1_10 C2_10 F2_10 -45.8(11) . . . . ?
O1_10 C1_10 C2_10 F1_10 -42.1(11) . . . . ?
C3_10 C1_10 C2_10 F1_10 -162.7(9) . . . . ?
C4_10 C1_10 C2_10 F1_10 77.1(10) . . . . ?
O1_10 C1_10 C2_10 F3_10 75.1(10) . . . . ?
C3_10 C1_10 C2_10 F3_10 -45.5(11) . . . . ?
C4_10 C1_10 C2_10 F3_10 -165.7(8) . . . . ?
F2_10 C2_10 F1_10 Cs1 42.7(12) . . . 1_656 ?
F3_10 C2_10 F1_10 Cs1 158.5(6) . . . 1_656 ?
C1_10 C2_10 F1_10 Cs1 -81.9(10) . . . 1_656 ?
F2_10 C2_10 F3_10 Cs4 -81.7(14) . . . 1_655 ?
F1_10 C2_10 F3_10 Cs4 161.2(9) . . . 1_655 ?
C1_10 C2_10 F3_10 Cs4 41.2(16) . . . 1_655 ?
O1_10 C1_10 C3_10 F5_10 -40.1(11) . . . . ?
C4_10 C1_10 C3_10 F5_10 -161.4(8) . . . . ?
C2_10 C1_10 C3_10 F5_10 79.1(10) . . . . ?
O1_10 C1_10 C3_10 F6_10 -161.6(9) . . . . ?
C4_10 C1_10 C3_10 F6_10 77.1(10) . . . . ?
C2_10 C1_10 C3_10 F6_10 -42.4(11) . . . . ?
O1_10 C1_10 C3_10 F4_10 79.3(11) . . . . ?
C4_10 C1_10 C3_10 F4_10 -42.0(11) . . . . ?
C2_10 C1_10 C3_10 F4_10 -161.5(9) . . . . ?
F6_10 C3_10 F5_10 Cs4 22.5(11) . . . 1_655 ?
F4_10 C3_10 F5_10 Cs4 135.9(7) . . . 1_655 ?
C1_10 C3_10 F5_10 Cs4 -101.9(8) . . . 1_655 ?
O1_10 C1_10 C4_10 F8_10 -164.1(8) . . . . ?
C3_10 C1_10 C4_10 F8_10 -42.2(11) . . . . ?
C2_10 C1_10 C4_10 F8_10 77.5(10) . . . . ?
O1_10 C1_10 C4_10 F7_10 -43.2(10) . . . . ?
C3_10 C1_10 C4_10 F7_10 78.7(10) . . . . ?
C2_10 C1_10 C4_10 F7_10 -161.6(8) . . . . ?
O1_10 C1_10 C4_10 F9_10 75.1(10) . . . . ?
C3_10 C1_10 C4_10 F9_10 -163.0(8) . . . . ?
C2_10 C1_10 C4_10 F9_10 -43.3(11) . . . . ?
F8_10 C4_10 F9_10 Cs1 -109(2) . . . 1_656 ?
F7_10 C4_10 F9_10 Cs1 135.2(18) . . . 1_656 ?
C1_10 C4_10 F9_10 Cs1 15(3) . . . 1_656 ?
Al3 O1_9 C1_9 C2_9 -54.0(17) . . . . ?
Al3 O1_9 C1_9 C3_9 69.6(16) . . . . ?
Al3 O1_9 C1_9 C4_9 -172.1(12) . . . . ?
O1_9 C1_9 C2_9 F1_9 -42.9(12) . . . . ?
C3_9 C1_9 C2_9 F1_9 -167.7(9) . . . . ?
C4_9 C1_9 C2_9 F1_9 76.2(11) . . . . ?
O1_9 C1_9 C2_9 F3_9 75.9(11) . . . . ?
C3_9 C1_9 C2_9 F3_9 -48.8(11) . . . . ?
C4_9 C1_9 C2_9 F3_9 -165.0(9) . . . . ?
O1_9 C1_9 C2_9 F2_9 -163.8(10) . . . . ?
C3_9 C1_9 C2_9 F2_9 71.5(11) . . . . ?
C4_9 C1_9 C2_9 F2_9 -44.7(12) . . . . ?
F1_9 C2_9 F3_9 Cs1 -58.8(10) . . . 1_656 ?
F2_9 C2_9 F3_9 Cs1 55.3(11) . . . 1_656 ?
C1_9 C2_9 F3_9 Cs1 179.4(6) . . . 1_656 ?
O1_9 C1_9 C3_9 F6_9 -166.0(10) . . . . ?
C2_9 C1_9 C3_9 F6_9 -40.6(13) . . . . ?
C4_9 C1_9 C3_9 F6_9 75.1(12) . . . . ?
O1_9 C1_9 C3_9 F4_9 69.6(11) . . . . ?
C2_9 C1_9 C3_9 F4_9 -165.1(8) . . . . ?
C4_9 C1_9 C3_9 F4_9 -49.4(11) . . . . ?
O1_9 C1_9 C3_9 F5_9 -48.1(12) . . . . ?
C2_9 C1_9 C3_9 F5_9 77.2(10) . . . . ?
C4_9 C1_9 C3_9 F5_9 -167.1(9) . . . . ?
O1_9 C1_9 C4_9 F8_9 -163.4(9) . . . . ?
C2_9 C1_9 C4_9 F8_9 74.9(11) . . . . ?
C3_9 C1_9 C4_9 F8_9 -42.5(12) . . . . ?
O1_9 C1_9 C4_9 F9_9 74.5(11) . . . . ?
C2_9 C1_9 C4_9 F9_9 -47.2(11) . . . . ?
C3_9 C1_9 C4_9 F9_9 -164.6(9) . . . . ?
O1_9 C1_9 C4_9 F7_9 -43.5(12) . . . . ?
C2_9 C1_9 C4_9 F7_9 -165.2(9) . . . . ?
C3_9 C1_9 C4_9 F7_9 77.4(11) . . . . ?
Al4 O1_8 C1_8 C4_8 4.1(17) . . . . ?
Al4 O1_8 C1_8 C3_8 -116.8(13) . . . . ?
Al4 O1_8 C1_8 C2_8 123.9(12) . . . . ?
O1_8 C1_8 C2_8 F1_8 -78.1(10) . . . . ?
C4_8 C1_8 C2_8 F1_8 43.6(10) . . . . ?
C3_8 C1_8 C2_8 F1_8 162.4(8) . . . . ?
O1_8 C1_8 C2_8 F3_8 43.1(11) . . . . ?
C4_8 C1_8 C2_8 F3_8 164.7(8) . . . . ?
C3_8 C1_8 C2_8 F3_8 -76.4(10) . . . . ?
O1_8 C1_8 C2_8 F2_8 162.5(9) . . . . ?
C4_8 C1_8 C2_8 F2_8 -75.9(10) . . . . ?
C3_8 C1_8 C2_8 F2_8 43.0(11) . . . . ?
O1_8 C1_8 C2_8 Cs2 110.9(7) . . . 1_444 ?
C4_8 C1_8 C2_8 Cs2 -127.5(6) . . . 1_444 ?
C3_8 C1_8 C2_8 Cs2 -8.6(9) . . . 1_444 ?
F1_8 C2_8 F2_8 Cs2 131.1(7) . . . 1_444 ?
F3_8 C2_8 F2_8 Cs2 13.5(10) . . . 1_444 ?
C1_8 C2_8 F2_8 Cs2 -108.0(7) . . . 1_444 ?
F1_8 C2_8 F3_8 Cs2 -127.7(7) . . . 1_444 ?
F2_8 C2_8 F3_8 Cs2 -11.2(8) . . . 1_444 ?
C1_8 C2_8 F3_8 Cs2 110.6(7) . . . 1_444 ?
O1_8 C1_8 C3_8 F4_8 44.0(12) . . . . ?
C4_8 C1_8 C3_8 F4_8 -78.4(11) . . . . ?
C2_8 C1_8 C3_8 F4_8 163.0(9) . . . . ?
O1_8 C1_8 C3_8 F5_8 -75.1(10) . . . . ?
C4_8 C1_8 C3_8 F5_8 162.5(8) . . . . ?
C2_8 C1_8 C3_8 F5_8 43.9(11) . . . . ?
O1_8 C1_8 C3_8 F6_8 164.8(9) . . . . ?
C4_8 C1_8 C3_8 F6_8 42.4(11) . . . . ?
C2_8 C1_8 C3_8 F6_8 -76.2(11) . . . . ?
F4_8 C3_8 F5_8 Cs2 163.6(6) . . . 1_444 ?
F6_8 C3_8 F5_8 Cs2 47.1(11) . . . 1_444 ?
C1_8 C3_8 F5_8 Cs2 -75.6(9) . . . 1_444 ?
O1_8 C1_8 C4_8 F9_8 40.7(12) . . . . ?
C3_8 C1_8 C4_8 F9_8 161.8(9) . . . . ?
C2_8 C1_8 C4_8 F9_8 -79.2(10) . . . . ?
O1_8 C1_8 C4_8 F8_8 161.0(9) . . . . ?
C3_8 C1_8 C4_8 F8_8 -77.8(10) . . . . ?
C2_8 C1_8 C4_8 F8_8 41.1(11) . . . . ?
O1_8 C1_8 C4_8 F7_8 -79.7(10) . . . . ?
C3_8 C1_8 C4_8 F7_8 41.5(11) . . . . ?
C2_8 C1_8 C4_8 F7_8 160.4(8) . . . . ?
F8_8 C4_8 F9_8 Cs1 46.1(14) . . . . ?
F7_8 C4_8 F9_8 Cs1 -67.9(13) . . . . ?
C1_8 C4_8 F9_8 Cs1 169.4(6) . . . . ?
Al4 O1_7 C1_7 C4_7 -39.0(16) . . . . ?
Al4 O1_7 C1_7 C3_7 -158.6(11) . . . . ?
Al4 O1_7 C1_7 C2_7 82.4(14) . . . . ?
O1_7 C1_7 C2_7 F3_7 41.3(11) . . . . ?
C4_7 C1_7 C2_7 F3_7 164.5(9) . . . . ?
C3_7 C1_7 C2_7 F3_7 -76.6(10) . . . . ?
O1_7 C1_7 C2_7 F1_7 -78.3(10) . . . . ?
C4_7 C1_7 C2_7 F1_7 44.8(11) . . . . ?
C3_7 C1_7 C2_7 F1_7 163.7(8) . . . . ?
O1_7 C1_7 C2_7 F2_7 161.2(8) . . . . ?
C4_7 C1_7 C2_7 F2_7 -75.6(10) . . . . ?
C3_7 C1_7 C2_7 F2_7 43.2(10) . . . . ?
F1_7 C2_7 F3_7 Cs1 -16.0(12) . . . . ?
F2_7 C2_7 F3_7 Cs1 98.9(9) . . . . ?
C1_7 C2_7 F3_7 Cs1 -138.2(7) . . . . ?
O1_7 C1_7 C3_7 F6_7 166.2(9) . . . . ?
C4_7 C1_7 C3_7 F6_7 44.6(11) . . . . ?
C2_7 C1_7 C3_7 F6_7 -74.6(11) . . . . ?
O1_7 C1_7 C3_7 F4_7 45.7(11) . . . . ?
C4_7 C1_7 C3_7 F4_7 -76.0(10) . . . . ?
C2_7 C1_7 C3_7 F4_7 164.9(8) . . . . ?
O1_7 C1_7 C3_7 F5_7 -74.3(11) . . . . ?
C4_7 C1_7 C3_7 F5_7 164.1(9) . . . . ?
C2_7 C1_7 C3_7 F5_7 44.9(11) . . . . ?
F6_7 C3_7 F4_7 Cs6 -35.2(12) . . . 1_444 ?
F5_7 C3_7 F4_7 Cs6 -151.8(7) . . . 1_444 ?
C1_7 C3_7 F4_7 Cs6 87.6(9) . . . 1_444 ?
O1_7 C1_7 C4_7 F7_7 -76.5(11) . . . . ?
C3_7 C1_7 C4_7 F7_7 42.5(11) . . . . ?
C2_7 C1_7 C4_7 F7_7 161.7(9) . . . . ?
O1_7 C1_7 C4_7 F8_7 162.3(9) . . . . ?
C3_7 C1_7 C4_7 F8_7 -78.7(11) . . . . ?
C2_7 C1_7 C4_7 F8_7 40.5(11) . . . . ?
O1_7 C1_7 C4_7 F9_7 42.4(11) . . . . ?
C3_7 C1_7 C4_7 F9_7 161.4(9) . . . . ?
C2_7 C1_7 C4_7 F9_7 -79.4(10) . . . . ?
F8_7 C4_7 F7_7 Cs6 100.6(17) . . . 1_444 ?
F9_7 C4_7 F7_7 Cs6 -144.9(14) . . . 1_444 ?
C1_7 C4_7 F7_7 Cs6 -24(2) . . . 1_444 ?
Al4 O1_5 C1_5 C3_5 64.1(16) . . . . ?
Al4 O1_5 C1_5 C4_5 -175.2(12) . . . . ?
Al4 O1_5 C1_5 C2_5 -57.1(17) . . . . ?
O1_5 C1_5 C2_5 F1_5 -43.2(12) . . . . ?
C3_5 C1_5 C2_5 F1_5 -164.6(9) . . . . ?
C4_5 C1_5 C2_5 F1_5 74.4(11) . . . . ?
O1_5 C1_5 C2_5 F3_5 74.7(11) . . . . ?
C3_5 C1_5 C2_5 F3_5 -46.7(11) . . . . ?
C4_5 C1_5 C2_5 F3_5 -167.6(9) . . . . ?
O1_5 C1_5 C2_5 F2_5 -165.1(10) . . . . ?
C3_5 C1_5 C2_5 F2_5 73.5(11) . . . . ?
C4_5 C1_5 C2_5 F2_5 -47.5(12) . . . . ?
F1_5 C2_5 F3_5 Cs3 -60.9(10) . . . 1_444 ?
F2_5 C2_5 F3_5 Cs3 55.1(10) . . . 1_444 ?
C1_5 C2_5 F3_5 Cs3 178.0(5) . . . 1_444 ?
O1_5 C1_5 C3_5 F5_5 -47.3(11) . . . . ?
C4_5 C1_5 C3_5 F5_5 -166.3(9) . . . . ?
C2_5 C1_5 C3_5 F5_5 74.1(11) . . . . ?
O1_5 C1_5 C3_5 F4_5 72.7(11) . . . . ?
C4_5 C1_5 C3_5 F4_5 -46.3(11) . . . . ?
C2_5 C1_5 C3_5 F4_5 -165.9(8) . . . . ?
O1_5 C1_5 C3_5 F6_5 -166.4(10) . . . . ?
C4_5 C1_5 C3_5 F6_5 74.6(11) . . . . ?
C2_5 C1_5 C3_5 F6_5 -45.0(12) . . . . ?
O1_5 C1_5 C4_5 F9_5 73.3(10) . . . . ?
C3_5 C1_5 C4_5 F9_5 -166.2(9) . . . . ?
C2_5 C1_5 C4_5 F9_5 -45.8(11) . . . . ?
O1_5 C1_5 C4_5 F8_5 -164.8(9) . . . . ?
C3_5 C1_5 C4_5 F8_5 -44.4(11) . . . . ?
C2_5 C1_5 C4_5 F8_5 76.0(10) . . . . ?
O1_5 C1_5 C4_5 F7_5 -46.0(11) . . . . ?
C3_5 C1_5 C4_5 F7_5 74.4(11) . . . . ?
C2_5 C1_5 C4_5 F7_5 -165.1(9) . . . . ?
Al1 O1_4 C1_4 C4_4 -162.4(13) . . . . ?
Al1 O1_4 C1_4 C3_4 79.8(16) . . . . ?
Al1 O1_4 C1_4 C2_4 -41.4(18) . . . . ?
O1_4 C1_4 C2_4 F1_4 -77.7(11) . . . . ?
C4_4 C1_4 C2_4 F1_4 42.0(11) . . . . ?
C3_4 C1_4 C2_4 F1_4 160.9(9) . . . . ?
O1_4 C1_4 C2_4 F3_4 42.9(12) . . . . ?
C4_4 C1_4 C2_4 F3_4 162.6(9) . . . . ?
C3_4 C1_4 C2_4 F3_4 -78.5(10) . . . . ?
O1_4 C1_4 C2_4 F2_4 163.6(9) . . . . ?
C4_4 C1_4 C2_4 F2_4 -76.7(11) . . . . ?
C3_4 C1_4 C2_4 F2_4 42.2(12) . . . . ?
F3_4 C2_4 F1_4 Cs4 135.8(7) . . . . ?
F2_4 C2_4 F1_4 Cs4 18.5(8) . . . . ?
C1_4 C2_4 F1_4 Cs4 -103.2(7) . . . . ?
F1_4 C2_4 F2_4 Cs4 -24.6(10) . . . . ?
F3_4 C2_4 F2_4 Cs4 -142.6(6) . . . . ?
C1_4 C2_4 F2_4 Cs4 95.6(8) . . . . ?
O1_4 C1_4 C3_4 F6_4 163.3(9) . . . . ?
C4_4 C1_4 C3_4 F6_4 46.0(11) . . . . ?
C2_4 C1_4 C3_4 F6_4 -73.9(11) . . . . ?
O1_4 C1_4 C3_4 F5_4 -76.7(11) . . . . ?
C4_4 C1_4 C3_4 F5_4 165.9(9) . . . . ?
C2_4 C1_4 C3_4 F5_4 46.1(11) . . . . ?
O1_4 C1_4 C3_4 F4_4 41.9(12) . . . . ?
C4_4 C1_4 C3_4 F4_4 -75.4(11) . . . . ?
C2_4 C1_4 C3_4 F4_4 164.7(9) . . . . ?
F6_4 C3_4 F4_4 Cs5 93.8(12) . . . . ?
F5_4 C3_4 F4_4 Cs5 -23.1(14) . . . . ?
C1_4 C3_4 F4_4 Cs5 -142.3(8) . . . . ?
O1_4 C1_4 C4_4 F9_4 47.7(11) . . . . ?
C3_4 C1_4 C4_4 F9_4 166.3(9) . . . . ?
C2_4 C1_4 C4_4 F9_4 -74.4(11) . . . . ?
O1_4 C1_4 C4_4 F8_4 165.9(9) . . . . ?
C3_4 C1_4 C4_4 F8_4 -75.6(11) . . . . ?
C2_4 C1_4 C4_4 F8_4 43.7(11) . . . . ?
O1_4 C1_4 C4_4 F7_4 -71.9(11) . . . . ?
C3_4 C1_4 C4_4 F7_4 46.6(11) . . . . ?
C2_4 C1_4 C4_4 F7_4 165.9(9) . . . . ?
F9_4 C4_4 F8_4 Cs4 66.8(16) . . . . ?
F7_4 C4_4 F8_4 Cs4 -178.5(10) . . . . ?
C1_4 C4_4 F8_4 Cs4 -54.1(18) . . . . ?
Al1 O1_3 C1_3 C4_3 -80.1(16) . . . . ?
Al1 O1_3 C1_3 C3_3 161.6(12) . . . . ?
Al1 O1_3 C1_3 C2_3 41.2(18) . . . . ?
O1_3 C1_3 C2_3 F3_3 76.2(11) . . . . ?
C4_3 C1_3 C2_3 F3_3 -160.8(9) . . . . ?
C3_3 C1_3 C2_3 F3_3 -43.1(11) . . . . ?
O1_3 C1_3 C2_3 F1_3 -43.4(12) . . . . ?
C4_3 C1_3 C2_3 F1_3 79.6(10) . . . . ?
C3_3 C1_3 C2_3 F1_3 -162.8(9) . . . . ?
O1_3 C1_3 C2_3 F2_3 -164.5(9) . . . . ?
C4_3 C1_3 C2_3 F2_3 -41.5(11) . . . . ?
C3_3 C1_3 C2_3 F2_3 76.1(11) . . . . ?
F3_3 C2_3 F1_3 Cs5 51.6(11) . . . . ?
F2_3 C2_3 F1_3 Cs5 -64.6(11) . . . . ?
C1_3 C2_3 F1_3 Cs5 171.5(6) . . . . ?
O1_3 C1_3 C3_3 F5_3 -44.4(12) . . . . ?
C4_3 C1_3 C3_3 F5_3 -164.5(9) . . . . ?
C2_3 C1_3 C3_3 F5_3 78.1(10) . . . . ?
O1_3 C1_3 C3_3 F6_3 -166.4(10) . . . . ?
C4_3 C1_3 C3_3 F6_3 73.5(11) . . . . ?
C2_3 C1_3 C3_3 F6_3 -43.9(12) . . . . ?
O1_3 C1_3 C3_3 F4_3 71.6(11) . . . . ?
C4_3 C1_3 C3_3 F4_3 -48.4(11) . . . . ?
C2_3 C1_3 C3_3 F4_3 -165.8(9) . . . . ?
F5_3 C3_3 F4_3 Cs3 127(3) . . . 1_444 ?
F6_3 C3_3 F4_3 Cs3 -118(3) . . . 1_444 ?
C1_3 C3_3 F4_3 Cs3 7(3) . . . 1_444 ?
O1_3 C1_3 C4_3 F8_3 -161.0(10) . . . . ?
C3_3 C1_3 C4_3 F8_3 -43.2(12) . . . . ?
C2_3 C1_3 C4_3 F8_3 75.0(11) . . . . ?
O1_3 C1_3 C4_3 F9_3 76.6(11) . . . . ?
C3_3 C1_3 C4_3 F9_3 -165.5(9) . . . . ?
C2_3 C1_3 C4_3 F9_3 -47.4(11) . . . . ?
O1_3 C1_3 C4_3 F7_3 -39.9(12) . . . . ?
C3_3 C1_3 C4_3 F7_3 78.0(11) . . . . ?
C2_3 C1_3 C4_3 F7_3 -163.8(9) . . . . ?
F8_3 C4_3 F7_3 Cs3 51.0(13) . . . 1_444 ?
F9_3 C4_3 F7_3 Cs3 168.2(7) . . . 1_444 ?
C1_3 C4_3 F7_3 Cs3 -72.9(12) . . . 1_444 ?
Al1 O1_2 C1_2 C3_2 -78.9(14) . . . . ?
Al1 O1_2 C1_2 C2_2 162.1(11) . . . . ?
Al1 O1_2 C1_2 C4_2 42.7(16) . . . . ?
O1_2 C1_2 C2_2 F3_2 70.4(11) . . . . ?
C3_2 C1_2 C2_2 F3_2 -50.8(11) . . . . ?
C4_2 C1_2 C2_2 F3_2 -169.4(9) . . . . ?
O1_2 C1_2 C2_2 F2_2 -164.3(9) . . . . ?
C3_2 C1_2 C2_2 F2_2 74.5(11) . . . . ?
C4_2 C1_2 C2_2 F2_2 -44.1(11) . . . . ?
O1_2 C1_2 C2_2 F1_2 -44.1(11) . . . . ?
C3_2 C1_2 C2_2 F1_2 -165.3(9) . . . . ?
C4_2 C1_2 C2_2 F1_2 76.1(11) . . . . ?
F3_2 C2_2 F1_2 Cs5 7.0(19) . . . . ?
F2_2 C2_2 F1_2 Cs5 -109.8(14) . . . . ?
C1_2 C2_2 F1_2 Cs5 126.1(12) . . . . ?
O1_2 C1_2 C3_2 F5_2 -43.3(12) . . . . ?
C2_2 C1_2 C3_2 F5_2 75.6(11) . . . . ?
C4_2 C1_2 C3_2 F5_2 -165.6(9) . . . . ?
O1_2 C1_2 C3_2 F6_2 -163.6(10) . . . . ?
C2_2 C1_2 C3_2 F6_2 -44.8(12) . . . . ?
C4_2 C1_2 C3_2 F6_2 74.0(12) . . . . ?
O1_2 C1_2 C3_2 F4_2 76.1(11) . . . . ?
C2_2 C1_2 C3_2 F4_2 -165.1(9) . . . . ?
C4_2 C1_2 C3_2 F4_2 -46.3(12) . . . . ?
F5_2 C3_2 F4_2 Cs6 -70.9(14) . . . 1_445 ?
F6_2 C3_2 F4_2 Cs6 44.0(15) . . . 1_445 ?
C1_2 C3_2 F4_2 Cs6 168.6(7) . . . 1_445 ?
O1_2 C1_2 C4_2 F7_2 -45.6(11) . . . . ?
C3_2 C1_2 C4_2 F7_2 77.5(11) . . . . ?
C2_2 C1_2 C4_2 F7_2 -164.4(9) . . . . ?
O1_2 C1_2 C4_2 F9_2 76.4(11) . . . . ?
C3_2 C1_2 C4_2 F9_2 -160.6(9) . . . . ?
C2_2 C1_2 C4_2 F9_2 -42.4(11) . . . . ?
O1_2 C1_2 C4_2 F8_2 -166.3(9) . . . . ?
C3_2 C1_2 C4_2 F8_2 -43.2(12) . . . . ?
C2_2 C1_2 C4_2 F8_2 74.9(10) . . . . ?
Al1 O1_1 C1_1 C3_1 -29(2) . . . . ?
Al1 O1_1 C1_1 C4_1 92.4(17) . . . . ?
Al1 O1_1 C1_1 C2_1 -149.7(14) . . . . ?
O1_1 C1_1 C2_1 F1_1 -39.3(14) . . . . ?
C3_1 C1_1 C2_1 F1_1 -162.2(11) . . . . ?
C4_1 C1_1 C2_1 F1_1 80.7(13) . . . . ?
O1_1 C1_1 C2_1 F2_1 -168.4(11) . . . . ?
C3_1 C1_1 C2_1 F2_1 68.7(13) . . . . ?
C4_1 C1_1 C2_1 F2_1 -48.4(14) . . . . ?
O1_1 C1_1 C2_1 F3_1 72.7(12) . . . . ?
C3_1 C1_1 C2_1 F3_1 -50.3(12) . . . . ?
C4_1 C1_1 C2_1 F3_1 -167.3(11) . . . . ?
F2_1 C2_1 F1_1 Cs6 45.3(16) . . . 1_445 ?
F3_1 C2_1 F1_1 Cs6 157.5(8) . . . 1_445 ?
C1_1 C2_1 F1_1 Cs6 -86.4(13) . . . 1_445 ?
O1_1 C1_1 C3_1 F5_1 -39.2(14) . . . . ?
C4_1 C1_1 C3_1 F5_1 -162.3(11) . . . . ?
C2_1 C1_1 C3_1 F5_1 80.8(13) . . . . ?
O1_1 C1_1 C3_1 F6_1 -164.2(10) . . . . ?
C4_1 C1_1 C3_1 F6_1 72.7(12) . . . . ?
C2_1 C1_1 C3_1 F6_1 -44.2(13) . . . . ?
O1_1 C1_1 C3_1 F4_1 77.2(12) . . . . ?
C4_1 C1_1 C3_1 F4_1 -45.9(12) . . . . ?
C2_1 C1_1 C3_1 F4_1 -162.8(10) . . . . ?
F5_1 C3_1 F4_1 Cs3 -111(2) . . . 1_444 ?
F6_1 C3_1 F4_1 Cs3 5(2) . . . 1_444 ?
C1_1 C3_1 F4_1 Cs3 128.6(17) . . . 1_444 ?
O1_1 C1_1 C4_1 F7_1 -48.8(14) . . . . ?
C3_1 C1_1 C4_1 F7_1 75.4(13) . . . . ?
C2_1 C1_1 C4_1 F7_1 -166.8(12) . . . . ?
O1_1 C1_1 C4_1 F8_1 -171.6(10) . . . . ?
C3_1 C1_1 C4_1 F8_1 -47.4(14) . . . . ?
C2_1 C1_1 C4_1 F8_1 70.5(13) . . . . ?
O1_1 C1_1 C4_1 F9_1 67.6(13) . . . . ?
C3_1 C1_1 C4_1 F9_1 -168.2(11) . . . . ?
C2_1 C1_1 C4_1 F9_1 -50.4(13) . . . . ?
F7_1 C4_1 F9_1 Cs6 146.9(17) . . . 1_445 ?
F8_1 C4_1 F9_1 Cs6 -98.5(19) . . . 1_445 ?
C1_1 C4_1 F9_1 Cs6 27(2) . . . 1_445 ?
C1_16 O1_16 Al2 O1_14 167.6(13) . . . . ?
C1_16 O1_16 Al2 O1_13 46.2(15) . . . . ?
C1_16 O1_16 Al2 O1_15 -70.8(15) . . . . ?
C1_14 O1_14 Al2 O1_16 -32.0(14) . . . . ?
C1_14 O1_14 Al2 O1_13 84.6(13) . . . . ?
C1_14 O1_14 Al2 O1_15 -157.5(12) . . . . ?
C1_13 O1_13 Al2 O1_16 -169.4(12) . . . . ?
C1_13 O1_13 Al2 O1_14 72.3(14) . . . . ?
C1_13 O1_13 Al2 O1_15 -46.8(14) . . . . ?
C1_15 O1_15 Al2 O1_16 -79.1(13) . . . . ?
C1_15 O1_15 Al2 O1_14 42.5(14) . . . . ?
C1_15 O1_15 Al2 O1_13 164.5(12) . . . . ?
C1_9 O1_9 Al3 O1_12 -83.0(15) . . . . ?
C1_9 O1_9 Al3 O1_10 37.8(15) . . . . ?
C1_9 O1_9 Al3 O1_11 160.4(13) . . . . ?
C1_12 O1_12 Al3 O1_9 -71.0(15) . . . . ?
C1_12 O1_12 Al3 O1_10 167.9(13) . . . . ?
C1_12 O1_12 Al3 O1_11 46.9(15) . . . . ?
C1_10 O1_10 Al3 O1_9 -157.6(13) . . . . ?
C1_10 O1_10 Al3 O1_12 -33.6(15) . . . . ?
C1_10 O1_10 Al3 O1_11 82.8(14) . . . . ?
C1_11 O1_11 Al3 O1_9 -45.3(14) . . . . ?
C1_11 O1_11 Al3 O1_12 -166.9(12) . . . . ?
C1_11 O1_11 Al3 O1_10 75.0(13) . . . . ?
C1_2 O1_2 Al1 O1_4 165.1(12) . . . . ?
C1_2 O1_2 Al1 O1_3 -75.9(14) . . . . ?
C1_2 O1_2 Al1 O1_1 45.1(14) . . . . ?
C1_4 O1_4 Al1 O1_2 -48.0(16) . . . . ?
C1_4 O1_4 Al1 O1_3 -168.8(14) . . . . ?
C1_4 O1_4 Al1 O1_1 70.5(16) . . . . ?
C1_3 O1_3 Al1 O1_2 -76.5(15) . . . . ?
C1_3 O1_3 Al1 O1_4 41.5(16) . . . . ?
C1_3 O1_3 Al1 O1_1 163.0(14) . . . . ?
C1_1 O1_1 Al1 O1_2 -161.5(16) . . . . ?
C1_1 O1_1 Al1 O1_4 80.9(17) . . . . ?
C1_1 O1_1 Al1 O1_3 -39.3(18) . . . . ?
C1_5 O1_5 Al4 O1_8 -78.3(15) . . . . ?
C1_5 O1_5 Al4 O1_7 164.2(14) . . . . ?
C1_5 O1_5 Al4 O1_6 41.7(15) . . . . ?
C1_8 O1_8 Al4 O1_5 -72.1(14) . . . . ?
C1_8 O1_8 Al4 O1_7 46.1(14) . . . . ?
C1_8 O1_8 Al4 O1_6 167.6(13) . . . . ?
C1_7 O1_7 Al4 O1_5 -45.1(14) . . . . ?
C1_7 O1_7 Al4 O1_8 -167.7(12) . . . . ?
C1_7 O1_7 Al4 O1_6 74.4(14) . . . . ?
C1_6 O1_6 Al4 O1_5 -158.2(14) . . . . ?
C1_6 O1_6 Al4 O1_8 -34.3(16) . . . . ?
C1_6 O1_6 Al4 O1_7 82.8(15) . . . . ?
C1_23 O1_23 Al5 O1_21 -47.8(16) . . . . ?
C1_23 O1_23 Al5 O1_22 71.2(16) . . . . ?
C1_23 O1_23 Al5 O1_24 -168.8(15) . . . . ?
C1_21 O1_21 Al5 O1_23 163.0(12) . . . . ?
C1_21 O1_21 Al5 O1_22 41.6(14) . . . . ?
C1_21 O1_21 Al5 O1_24 -78.4(13) . . . . ?
C1_22 O1_22 Al5 O1_23 75.1(15) . . . . ?
C1_22 O1_22 Al5 O1_21 -166.6(13) . . . . ?
C1_22 O1_22 Al5 O1_24 -44.6(15) . . . . ?
C1_24 O1_24 Al5 O1_23 46.3(16) . . . . ?
C1_24 O1_24 Al5 O1_21 -71.7(16) . . . . ?
C1_24 O1_24 Al5 O1_22 168.4(14) . . . . ?
C1_20 O1_20 Al6 O1_19 68.5(16) . . . . ?
C1_20 O1_20 Al6 O1_17 -52.1(17) . . . . ?
C1_20 O1_20 Al6 O1_18 -172.9(14) . . . . ?
C1_19 O1_19 Al6 O1_20 79.0(17) . . . . ?
C1_19 O1_19 Al6 O1_17 -162.0(15) . . . . ?
C1_19 O1_19 Al6 O1_18 -40.9(17) . . . . ?
C1_17 O1_17 Al6 O1_20 173.5(15) . . . . ?
C1_17 O1_17 Al6 O1_19 51.2(17) . . . . ?
C1_17 O1_17 Al6 O1_18 -67.1(17) . . . . ?
C1_18 O1_18 Al6 O1_20 29.6(15) . . . . ?
C1_18 O1_18 Al6 O1_19 151.6(13) . . . . ?
C1_18 O1_18 Al6 O1_17 -88.4(14) . . . . ?
